data_7119278
loop_
_publ_author_name
'Kazeminejad, Neda'
'Munzel, Denise'
'Gamer, Michael T.'
'Roesky, Peter W.'

_publ_section_title
;
 Bis(amidinate) ligands in early lanthanide chemistry - synthesis,
 structures, and hydroamination catalysis.
;
_journal_issue 6
_journal_name_full 'Chemical communications (Cambridge, England)'
_journal_page_first 1060
_journal_page_last 1063
_journal_paper_doi 10.1039/c6cc08958e
_journal_volume 53
_journal_year 2017
_chemical_formula_moiety 'C184 H168 Cl4 La4 N16 O8, 9(C7 H8)'
_chemical_formula_sum 'C247 H240 Cl4 La4 N16 O8'
_chemical_formula_weight 4257.98
_space_group_crystal_system triclinic
_space_group_IT_number 2
_space_group_name_Hall '-P 1'
_space_group_name_H-M_alt 'P -1'
_symmetry_space_group_name_Hall '-P 1'
_symmetry_space_group_name_H-M 'P -1'
_atom_sites_solution_hydrogens geom
_audit_creation_date 2016-10-14
_audit_creation_method
;
Olex2 1.2
(compiled 2016.09.09 svn.r3337 for OlexSys, GUI svn.r5227)
;
_audit_update_record
;
2016-12-14 deposited with the CCDC.
2016-12-19 downloaded from the CCDC.
;
_cell_angle_alpha 75.2440(10)
_cell_angle_beta 83.199(2)
_cell_angle_gamma 82.524(2)
_cell_formula_units_Z 2
_cell_length_a 21.2533(4)
_cell_length_b 21.6170(4)
_cell_length_c 25.3669(5)
_cell_measurement_reflns_used 44264
_cell_measurement_temperature 200
_cell_measurement_theta_max 27.23
_cell_measurement_theta_min 1.22
_cell_volume 11129.9(4)
_computing_cell_refinement 'STOE X-AREA, PLATON (A.L.Spek, 2009)'
_computing_data_collection 'STOE X-AREA'
_computing_data_reduction 'STOE X-RED & LANA, PLATON (A.L.Spek, 2009)'
_computing_molecular_graphics 'Diamond 2/3, Olex2 (Dolomanov et al., 2009)'
_computing_publication_material 'MS Word, Olex2 (Dolomanov et al., 2009)'
_computing_structure_refinement 'SHELXL-2014/7 (Sheldrick, 2015)'
_computing_structure_solution 'SHELXS-2014/7 (Sheldrick, 2015)'
_diffrn_ambient_temperature 200
_diffrn_detector 'image plate (34cm diameter)'
_diffrn_detector_area_resol_mean 6.67
_diffrn_detector_type 'STOE image plate'
_diffrn_measured_fraction_theta_full 0.997
_diffrn_measured_fraction_theta_max 0.951
_diffrn_measurement_device 'two-circle goniometer'
_diffrn_measurement_device_type 'STOE IPDS 2'
_diffrn_measurement_method '\w scans'
_diffrn_radiation_collimation '0.5mm monocapillary'
_diffrn_radiation_monochromator 'plane graphite'
_diffrn_radiation_type MoK\a
_diffrn_radiation_wavelength 0.71073
_diffrn_reflns_av_unetI/netI 0.0875
_diffrn_reflns_Laue_measured_fraction_full 0.997
_diffrn_reflns_Laue_measured_fraction_max 0.951
_diffrn_reflns_limit_h_max 27
_diffrn_reflns_limit_h_min -27
_diffrn_reflns_limit_k_max 27
_diffrn_reflns_limit_k_min -27
_diffrn_reflns_limit_l_max 32
_diffrn_reflns_limit_l_min -32
_diffrn_reflns_number 188811
_diffrn_reflns_point_group_measured_fraction_full 0.997
_diffrn_reflns_point_group_measured_fraction_max 0.951
_diffrn_reflns_theta_full 26.000
_diffrn_reflns_theta_max 27.264
_diffrn_reflns_theta_min 1.221
_diffrn_source 'sealed tube, 12x0.4mm long-fine focus'
_exptl_absorpt_coefficient_mu 0.860
_exptl_absorpt_correction_T_max 0.8152
_exptl_absorpt_correction_T_min 0.2643
_exptl_absorpt_correction_type integration
_exptl_crystal_colour yellow
_exptl_crystal_density_diffrn 1.271
_exptl_crystal_description prism
_exptl_crystal_F_000 4388
_exptl_crystal_size_max 0.310
_exptl_crystal_size_mid 0.243
_exptl_crystal_size_min 0.192
_refine_diff_density_max 3.634
_refine_diff_density_min -1.172
_refine_diff_density_rms 0.136
_refine_ls_extinction_method none
_refine_ls_goodness_of_fit_ref 1.026
_refine_ls_hydrogen_treatment constr
_refine_ls_matrix_type full
_refine_ls_number_parameters 2379
_refine_ls_number_reflns 188811
_refine_ls_number_restraints 495
_refine_ls_restrained_S_all 1.028
_refine_ls_R_factor_all 0.1508
_refine_ls_R_factor_gt 0.0879
_refine_ls_shift/su_max 0.000
_refine_ls_shift/su_mean 0.000
_refine_ls_structure_factor_coef Fsqd
_refine_ls_weighting_details 'w=1/[\s^2^(Fo^2^)+(0.1505P)^2^+26.1413P] where P=(Fo^2^+2Fc^2^)/3'
_refine_ls_weighting_scheme calc
_refine_ls_wR_factor_gt 0.2243
_refine_ls_wR_factor_ref 0.2794
_reflns_Friedel_coverage 0.000
_reflns_number_gt 111081
_reflns_number_total 188811
_reflns_threshold_expression 'I > 2\s(I)'
_cod_data_source_file c6cc08958e2.cif
_cod_data_source_block compound_1_with_all_solvent_molecules
_cod_depositor_comments 'Adding full bibliography for 7119278--7119283.cif.'
_cod_database_code 7119278
_shelx_space_group_comment
;
The symmetry employed for this shelxl refinement is uniquely defined
by the following loop, which should always be used as a source of
symmetry information in preference to the above space-group names.
They are only intended as comments.
;
_olex2_refinement_description
;
1. Fixed Uiso
 At 1.2 times of:
  All C(H) groups, All C(H,H) groups, All C(H,H,H,H) groups
 At 1.5 times of:
  All C(H,H,H) groups
2. Restrained distances
 C234-C235
 1.51 with sigma of 0.02
 C220-C221
 1.51 with sigma of 0.02
 C213-C214
 1.51 with sigma of 0.02
 C227-C228
 1.51 with sigma of 0.02
 C185-C186
 1.51 with sigma of 0.02
 C275-C276
 1.51 with sigma of 0.02
 C282-C283
 1.51 with sigma of 0.02
 C261-C262
 1.51 with sigma of 0.02
 C254-C255
 1.51 with sigma of 0.02
 C199-C200
 1.51 with sigma of 0.02
 C206-C207
 1.51 with sigma of 0.02
 C268-C269
 1.51 with sigma of 0.02
 C242-C243 \\sim C243-C244 \\sim C244-C245 \\sim C245-C246 \\sim C246-C247
\\sim C247-C242
 with sigma of 0.02
 C242-C246 \\sim C242-C244 \\sim C247-C245 \\sim C243-C247 \\sim C244-C246
\\sim C243-C245
 with sigma of 0.04
 C235-C236 \\sim C236-C237 \\sim C239-C240 \\sim C240-C235
 with sigma of 0.02
 C235-C239 \\sim C235-C237 \\sim C236-C240 \\sim C237-C239
 with sigma of 0.04
 C234-C240 \\sim C234-C236
 with sigma of 0.04
 C221-C222 \\sim C222-C223 \\sim C223-C224 \\sim C224-C225 \\sim C225-C226
\\sim C226-C221
 with sigma of 0.02
 C221-C225 \\sim C221-C223 \\sim C226-C224 \\sim C222-C226 \\sim C223-C225
\\sim C222-C224
 with sigma of 0.04
 C220-C226 \\sim C220-C222
 with sigma of 0.04
 C214-C219 \\sim C219-C218 \\sim C218-C217 \\sim C217-C216 \\sim C216-C215
\\sim C215-C214
 with sigma of 0.02
 C214-C216 \\sim C214-C218 \\sim C215-C217 \\sim C219-C215 \\sim C218-C216
\\sim C219-C217
 with sigma of 0.04
 C213-C215 \\sim C213-C219
 with sigma of 0.04
 C228-C229 \\sim C229-C230 \\sim C232-C233 \\sim C233-C228
 with sigma of 0.02
 C228-C232 \\sim C228-C230 \\sim C229-C233 \\sim C230-C232
 with sigma of 0.04
 C227-C233 \\sim C227-C229
 with sigma of 0.04
 C186-C187 \\sim C187-C188 \\sim C190-C191 \\sim C191-C186
 with sigma of 0.02
 C186-C190 \\sim C186-C188 \\sim C187-C191 \\sim C188-C190
 with sigma of 0.04
 C185-C191 \\sim C185-C187
 with sigma of 0.04
 C276-C281 \\sim C281-C280 \\sim C280-C279 \\sim C279-C278 \\sim C278-C277
\\sim C277-C276
 with sigma of 0.02
 C276-C278 \\sim C276-C280 \\sim C277-C279 \\sim C281-C277 \\sim C280-C278
\\sim C281-C279
 with sigma of 0.04
 C275-C277 \\sim C275-C281
 with sigma of 0.04
 C283-C288 \\sim C288-C287 \\sim C287-C286 \\sim C286-C285 \\sim C285-C284
\\sim C284-C283
 with sigma of 0.02
 C283-C285 \\sim C283-C287 \\sim C284-C286 \\sim C288-C284 \\sim C287-C285
\\sim C288-C286
 with sigma of 0.04
 C282-C284 \\sim C282-C288
 with sigma of 0.04
 C262-C263 \\sim C263-C264 \\sim C264-C265 \\sim C265-C266 \\sim C266-C267
\\sim C267-C262
 with sigma of 0.02
 C262-C266 \\sim C262-C264 \\sim C267-C265 \\sim C263-C267 \\sim C264-C266
\\sim C263-C265
 with sigma of 0.04
 C261-C267 \\sim C261-C263
 with sigma of 0.04
 C255-C260 \\sim C260-C259 \\sim C259-C258 \\sim C258-C257 \\sim C257-C256
\\sim C256-C255
 with sigma of 0.02
 C255-C257 \\sim C255-C259 \\sim C256-C258 \\sim C260-C256 \\sim C259-C257
\\sim C260-C258
 with sigma of 0.04
 C254-C256 \\sim C254-C260
 with sigma of 0.04
 C200-C205 \\sim C205-C204 \\sim C202-C201 \\sim C201-C200
 with sigma of 0.02
 C200-C202 \\sim C200-C204 \\sim C205-C201 \\sim C204-C202
 with sigma of 0.04
 C199-C201 \\sim C199-C205
 with sigma of 0.04
 C207-C212 \\sim C212-C211 \\sim C209-C208 \\sim C208-C207
 with sigma of 0.02
 C207-C209 \\sim C207-C211 \\sim C212-C208 \\sim C211-C209
 with sigma of 0.04
 C206-C208 \\sim C206-C212
 with sigma of 0.04
 C269-C270 \\sim C270-C271 \\sim C271-C272 \\sim C272-C273 \\sim C273-C274
\\sim C274-C269
 with sigma of 0.02
 C269-C273 \\sim C269-C271 \\sim C274-C272 \\sim C270-C274 \\sim C271-C273
\\sim C270-C272
 with sigma of 0.04
 C268-C274 \\sim C268-C270
 with sigma of 0.04
3. Restrained planarity
 C243, C245, C242, C244, C246, C247
 with sigma of 0.1
 C239, C237, C235, C234, C236, C240
 with sigma of 0.1
 C220, C221, C222, C223, C224, C225, C226
 with sigma of 0.1
 C213, C216, C217, C218, C219, C214, C215
 with sigma of 0.1
 C229, C233, C228, C230, C232, C227
 with sigma of 0.1
 C185, C186, C187, C188, C190, C191
 with sigma of 0.1
 C275, C276, C277, C278, C279, C280, C281
 with sigma of 0.1
 C282, C283, C284, C285, C286, C287, C288
 with sigma of 0.1
 C261, C262, C263, C264, C265, C266, C267
 with sigma of 0.1
 C254, C255, C256, C257, C258, C259, C260
 with sigma of 0.1
 C199, C200, C201, C202, C204, C205
 with sigma of 0.1
 C206, C207, C208, C209, C211, C212
 with sigma of 0.1
 C268, C269, C270, C271, C272, C273, C274
 with sigma of 0.1
4. Uiso/Uaniso restraints and constraints
C243 \\sim C245 \\sim C242 \\sim C244 \\sim C246 \\sim C247: within 2A with
sigma of 0.04 and sigma for terminal atoms of 0.08
C239 \\sim C237 \\sim C235 \\sim C234 \\sim C236 \\sim C240: within 2A with
sigma of 0.04 and sigma for terminal atoms of 0.08
C220 \\sim C221 \\sim C222 \\sim C223 \\sim C224 \\sim C225 \\sim C226: within
2A with sigma of 0.04 and sigma for terminal atoms of 0.08
C213 \\sim C216 \\sim C217 \\sim C218 \\sim C219 \\sim C214 \\sim C215: within
2A with sigma of 0.04 and sigma for terminal atoms of 0.08
C229 \\sim C233 \\sim C228 \\sim C230 \\sim C232 \\sim C227: within 2A with
sigma of 0.04 and sigma for terminal atoms of 0.08
C185 \\sim C186 \\sim C187 \\sim C188 \\sim C190 \\sim C191: within 2A with
sigma of 0.04 and sigma for terminal atoms of 0.08
C275 \\sim C276 \\sim C277 \\sim C278 \\sim C279 \\sim C280 \\sim C281: within
2A with sigma of 0.04 and sigma for terminal atoms of 0.08
C282 \\sim C283 \\sim C284 \\sim C285 \\sim C286 \\sim C287 \\sim C288: within
2A with sigma of 0.04 and sigma for terminal atoms of 0.08
C261 \\sim C262 \\sim C263 \\sim C264 \\sim C265 \\sim C266 \\sim C267: within
2A with sigma of 0.04 and sigma for terminal atoms of 0.08
C254 \\sim C255 \\sim C256 \\sim C257 \\sim C258 \\sim C259 \\sim C260: within
2A with sigma of 0.04 and sigma for terminal atoms of 0.08
C199 \\sim C200 \\sim C201 \\sim C202 \\sim C204 \\sim C205: within 2A with
sigma of 0.04 and sigma for terminal atoms of 0.08
C206 \\sim C207 \\sim C208 \\sim C209 \\sim C211 \\sim C212: within 2A with
sigma of 0.04 and sigma for terminal atoms of 0.08
C268 \\sim C269 \\sim C270 \\sim C271 \\sim C272 \\sim C273 \\sim C274: within
2A with sigma of 0.04 and sigma for terminal atoms of 0.08
5. Rigid body (RIGU) restrains
 C243, C245, C242, C244, C246, C247
 with sigma for 1-2 distances of 0.004 and sigma for 1-3 distances of 0.004
 C239, C237, C235, C234, C236, C240
 with sigma for 1-2 distances of 0.004 and sigma for 1-3 distances of 0.004
 C220, C221, C222, C223, C224, C225, C226
 with sigma for 1-2 distances of 0.004 and sigma for 1-3 distances of 0.004
 C213, C216, C217, C218, C219, C214, C215
 with sigma for 1-2 distances of 0.004 and sigma for 1-3 distances of 0.004
 C229, C233, C228, C230, C232, C227
 with sigma for 1-2 distances of 0.004 and sigma for 1-3 distances of 0.004
 C185, C186, C187, C188, C190, C191
 with sigma for 1-2 distances of 0.004 and sigma for 1-3 distances of 0.004
 C275, C276, C277, C278, C279, C280, C281
 with sigma for 1-2 distances of 0.004 and sigma for 1-3 distances of 0.004
 C282, C283, C284, C285, C286, C287, C288
 with sigma for 1-2 distances of 0.004 and sigma for 1-3 distances of 0.004
 C261, C262, C263, C264, C265, C266, C267
 with sigma for 1-2 distances of 0.004 and sigma for 1-3 distances of 0.004
 C254, C255, C256, C257, C258, C259, C260
 with sigma for 1-2 distances of 0.004 and sigma for 1-3 distances of 0.004
 C199, C200, C201, C202, C204, C205
 with sigma for 1-2 distances of 0.004 and sigma for 1-3 distances of 0.004
 C206, C207, C208, C209, C211, C212
 with sigma for 1-2 distances of 0.004 and sigma for 1-3 distances of 0.004
 C173, C176, C250, C251
 with sigma for 1-2 distances of 0.004 and sigma for 1-3 distances of 0.004
 C173, C176, C175, C174
 with sigma for 1-2 distances of 0.004 and sigma for 1-3 distances of 0.004
 C181, C253, C252, C182
 with sigma for 1-2 distances of 0.004 and sigma for 1-3 distances of 0.004
 C268, C269, C270, C271, C272, C273, C274
 with sigma for 1-2 distances of 0.004 and sigma for 1-3 distances of 0.004
6. Others
 Fixed Sof: H16G(0.66667) H16H(0.66667) H16I(0.33333) H16J(0.33333)
 H17A(0.66667) H17B(0.66667) H17C(0.33333) H17D(0.33333) H17E(0.66667)
 H17F(0.66667) H17G(0.33333) H17H(0.33333) H17K(0.33333) H17L(0.33333)
 H17I(0.66667) H17J(0.66667) H18E(0.5) H18F(0.5) H18C(0.5) H18D(0.5) H25C(0.5)
 H25D(0.5) H25A(0.5) H25B(0.5) C248(0.33333) H24A(0.33333) H24B(0.33333)
 C249(0.33333) H24C(0.33333) H24D(0.33333) C250(0.33333) H25E(0.33333)
 H25F(0.33333) C251(0.33333) H25G(0.33333) H25H(0.33333) C252(0.5) H25I(0.5)
 H25J(0.5) C261(0.5) H26A(0.5) H26B(0.5) H26C(0.5) C262(0.5) C263(0.5)
 H263(0.5) C264(0.5) H264(0.5) C265(0.5) H265(0.5) C266(0.5) H266(0.5)
 C267(0.5) H267(0.5) C275(0.33333) H27A(0.33333) H27B(0.33333) H27C(0.33333)
 C276(0.33333) C277(0.33333) H277(0.33333) C278(0.33333) H278(0.33333)
 C279(0.33333) H279(0.33333) C280(0.33333) H280(0.33333) C281(0.33333)
 H281(0.33333) C282(0.33333) H28D(0.33333) H28E(0.33333) H28F(0.33333)
 C283(0.33333) C284(0.33333) H284(0.33333) C285(0.33333) H285(0.33333)
 C286(0.33333) H286(0.33333) C287(0.33333) H287(0.33333) C288(0.33333)
 H288(0.33333) C268(0.33333) H26D(0.33333) H26E(0.33333) H26F(0.33333)
 C269(0.33333) C270(0.33333) H270(0.33333) C271(0.33333) H271(0.33333)
 C272(0.33333) H272(0.33333) C273(0.33333) H273(0.33333) C274(0.33333)
 H274(0.33333) C254(0.5) H25K(0.5) H25L(0.5) H25M(0.5) C255(0.5) C256(0.5)
 H256(0.5) C257(0.5) H257(0.5) C258(0.5) H258(0.5) C259(0.5) H259(0.5)
 C260(0.5) H260(0.5) C213(0.5) H21D(0.5) H21E(0.5) H21F(0.5) C239(0.66667)
 H239(0.66667) C175(0.66667) H17S(0.66667) H17T(0.66667) C170(0.66667)
 H17U(0.66667) H17V(0.66667) C243(0.66667) H243(0.66667) C174(0.66667)
 H17W(0.66667) H17X(0.66667) C237(0.66667) H237(0.66667) C241(0.66667)
 H24E(0.66667) H24F(0.66667) H24G(0.66667) C231(0.66667) H231(0.66667)
 C232(0.66667) H232(0.66667) C233(0.66667) H233(0.66667) C228(0.66667)
 C229(0.66667) H229(0.66667) C230(0.66667) H230(0.66667) C245(0.66667)
 H245(0.66667) C182(0.5) H18I(0.5) H18J(0.5) C235(0.66667) C171(0.66667)
 H17Y(0.66667) H(0.66667) C216(0.5) H216(0.5) C217(0.5) H217(0.5) C234(0.66667)
 H23A(0.66667) H23B(0.66667) H23C(0.66667) C218(0.5) H218(0.5) C236(0.66667)
 H236(0.66667) C219(0.5) H219(0.5) C238(0.66667) H238(0.66667) C220(0.5)
 H22D(0.5) H22E(0.5) H22F(0.5) C240(0.66667) H240(0.66667) C221(0.5)
 C242(0.66667) C222(0.5) H222(0.5) C244(0.66667) H244(0.66667) C223(0.5)
 H223(0.5) C246(0.66667) H246(0.66667) C224(0.5) H224(0.5) C214(0.5) C225(0.5)
 H225(0.5) C215(0.5) H215(0.5) C226(0.5) H226(0.5) C227(0.66667) H22A(0.66667)
 H22B(0.66667) H22C(0.66667) C247(0.66667) H247(0.66667)
7.a Secondary CH2 refined with riding coordinates:
 C169(H16G,H16H), C169(H16I,H16J), C172(H17A,H17B), C172(H17C,H17D), C173(H17E,
 H17F), C173(H17G,H17H), C176(H17K,H17L), C176(H17I,H17J), C177(H17M,H17N),
 C178(H17O,H17P), C179(H17Q,H17R), C180(H18A,H18B), C181(H18E,H18F), C181(H18C,
 H18D), C184(H18G,H18H), C253(H25C,H25D), C253(H25A,H25B), C248(H24A,H24B),
 C249(H24C,H24D), C250(H25E,H25F), C251(H25G,H25H), C252(H25I,H25J), C175(H17S,
 H17T), C170(H17U,H17V), C174(H17W,H17X), C182(H18I,H18J), C171(H17Y,H)
7.b Me refined with riding coordinates:
 C261(H26A,H26B,H26C), C282(H28D,H28E,H28F), C268(H26D,H26E,H26F), C206(H20A,
 H20B,H20C), C254(H25K,H25L,H25M), C213(H21D,H21E,H21F), C234(H23A,H23B,H23C),
 C220(H22D,H22E,H22F), C227(H22A,H22B,H22C)
7.c Aromatic/amide H refined with riding coordinates:
 C3(H3), C4(H4), C5(H5), C10(H10), C11(H11), C12(H12), C16(H16), C17(H17),
 C19(H19), C20(H20), C23(H23), C24(H24), C26(H26), C27(H27), C30(H30), C31(H31),
  C33(H33), C34(H34), C37(H37), C38(H38), C40(H40), C41(H41), C45(H45),
 C46(H46), C47(H47), C52(H52), C53(H53), C54(H54), C58(H58), C59(H59), C61(H61),
  C62(H62), C65(H65), C66(H66), C68(H68), C69(H69), C72(H72), C73(H73),
 C75(H75), C76(H76), C79(H79), C80(H80), C82(H82), C83(H83), C87(H87), C88(H88),
  C89(H89), C94(H94), C95(H95), C96(H96), C100(H100), C101(H101), C103(H103),
 C104(H104), C107(H107), C108(H108), C110(H110), C111(H111), C114(H114),
 C115(H115), C117(H117), C118(H118), C121(H121), C122(H122), C124(H124),
 C125(H125), C129(H129), C130(H130), C131(H131), C136(H136), C137(H137),
 C138(H138), C142(H142), C143(H143), C145(H145), C146(H146), C149(H149),
 C150(H150), C152(H152), C153(H153), C156(H156), C157(H157), C159(H159),
 C160(H160), C163(H163), C164(H164), C166(H166), C167(H167), C263(H263),
 C264(H264), C265(H265), C266(H266), C267(H267), C277(H277), C278(H278),
 C279(H279), C280(H280), C281(H281), C187(H187), C188(H188), C189(H189),
 C190(H190), C191(H191), C284(H284), C285(H285), C286(H286), C287(H287),
 C288(H288), C194(H194), C195(H195), C196(H196), C197(H197), C198(H198),
 C270(H270), C271(H271), C272(H272), C273(H273), C274(H274), C201(H201),
 C202(H202), C203(H203), C204(H204), C205(H205), C208(H208), C209(H209),
 C210(H210), C211(H211), C212(H212), C256(H256), C257(H257), C258(H258),
 C259(H259), C260(H260), C239(H239), C243(H243), C237(H237), C231(H231),
 C232(H232), C233(H233), C229(H229), C230(H230), C245(H245), C216(H216),
 C217(H217), C218(H218), C236(H236), C219(H219), C238(H238), C240(H240),
 C222(H222), C244(H244), C223(H223), C246(H246), C224(H224), C225(H225),
 C215(H215), C226(H226), C247(H247)
7.d Fitted hexagon refined as free rotating group:
 C269(C270,C271,C272,C273,C274), C231(C232,C233,C228,C229,C230)
7.e Idealised Me refined as rotating group:
 C21(H21A,H21B,H21C), C28(H28A,H28B,H28C), C35(H35A,H35B,H35C), C42(H42A,H42B,
 H42C), C63(H63A,H63B,H63C), C70(H70A,H70B,H70C), C77(H77A,H77B,H77C), C84(H84A,
 H84B,H84C), C105(H10A,H10B,H10C), C112(H11A,H11B,H11C), C119(H11D,H11E,H11F),
 C126(H12A,H12B,H12C), C147(H14A,H14B,H14C), C154(H15A,H15B,H15C), C161(H16A,
 H16B,H16C), C168(H16D,H16E,H16F), C275(H27A,H27B,H27C), C185(H18K,H18L,H18M),
 C192(H19A,H19B,H19C), C199(H19D,H19E,H19F), C241(H24E,H24F,H24G)
;
_shelx_shelxl_version_number 2014/7
_olex2_submission_special_instructions 'No special instructions were received'

loop_
_space_group_symop_operation_xyz
'x, y, z'
'-x, -y, -z'

loop_
_atom_site_label
_atom_site_type_symbol
_atom_site_fract_x
_atom_site_fract_y
_atom_site_fract_z
_atom_site_U_iso_or_equiv
_atom_site_adp_type
_atom_site_occupancy
_atom_site_site_symmetry_order
_atom_site_calc_flag
_atom_site_refinement_flags_posn
_atom_site_refinement_flags_adp
_atom_site_refinement_flags_occupancy
_atom_site_disorder_assembly
_atom_site_disorder_group
La1 La 0.18272(3) 0.18938(3) 0.40079(2) 0.04082(15) Uani 1 1 d . . . . .
La2 La 0.24291(3) 0.41731(3) 0.25467(2) 0.04071(15) Uani 1 1 d . . . . .
La3 La 0.19862(3) 0.30433(3) 0.09170(2) 0.03959(14) Uani 1 1 d . . . . .
La4 La 0.27257(3) 0.06949(3) 0.23306(2) 0.03954(14) Uani 1 1 d . . . . .
Cl1 Cl 0.24607(17) 0.29168(15) 0.32894(13) 0.0646(8) Uani 1 1 d . . . . .
Cl2 Cl 0.18531(15) 0.36083(15) 0.18428(12) 0.0597(7) Uani 1 1 d . . . . .
Cl3 Cl 0.26923(15) 0.19395(13) 0.15634(12) 0.0570(7) Uani 1 1 d . . . . .
Cl4 Cl 0.19626(15) 0.13287(16) 0.30807(12) 0.0610(7) Uani 1 1 d . . . . .
O1 O 0.0936(4) 0.1163(4) 0.4232(3) 0.060(2) Uani 1 1 d . . . . .
O2 O 0.3347(4) 0.4162(4) 0.3106(4) 0.064(2) Uani 1 1 d . . . . .
O3 O 0.0998(4) 0.3852(4) 0.0758(3) 0.0552(19) Uani 1 1 d . . . . .
O4 O 0.3762(4) 0.0550(4) 0.1707(3) 0.0557(19) Uani 1 1 d . . . . .
O5 O 0.0737(3) 0.4127(3) 0.3957(3) 0.0465(17) Uani 1 1 d . . . . .
O6 O 0.3474(3) 0.4570(3) 0.0588(3) 0.0451(16) Uani 1 1 d . . . . .
O7 O 0.1213(3) 0.0895(3) 0.1032(3) 0.0440(16) Uani 1 1 d . . . . .
O8 O 0.3507(3) 0.0179(3) 0.4218(3) 0.0436(16) Uani 1 1 d . . . . .
N1 N 0.0813(4) 0.2653(4) 0.3986(3) 0.047(2) Uani 1 1 d . . . . .
N2 N 0.1264(4) 0.2380(4) 0.4775(4) 0.049(2) Uani 1 1 d . . . . .
N3 N 0.1949(5) 0.4727(4) 0.3281(4) 0.051(2) Uani 1 1 d . . . . .
N4 N 0.1406(4) 0.4934(5) 0.2520(4) 0.053(2) Uani 1 1 d . . . . .
N5 N 0.2887(4) 0.5169(4) 0.1936(4) 0.048(2) Uani 1 1 d . . . . .
N6 N 0.3409(4) 0.4227(4) 0.1869(4) 0.049(2) Uani 1 1 d . . . . .
N7 N 0.2305(5) 0.4013(4) 0.0224(4) 0.050(2) Uani 1 1 d . . . . .
N8 N 0.2987(4) 0.3129(4) 0.0252(4) 0.047(2) Uani 1 1 d . . . . .
N9 N 0.1615(4) 0.2593(4) 0.0176(3) 0.047(2) Uani 1 1 d . . . . .
N10 N 0.1079(5) 0.2375(4) 0.1008(4) 0.048(2) Uani 1 1 d . . . . .
N11 N 0.1776(4) 0.0049(4) 0.2418(3) 0.0392(19) Uani 1 1 d . . . . .
N12 N 0.2424(5) 0.0169(4) 0.1648(3) 0.049(2) Uani 1 1 d . . . . .
N13 N 0.3184(5) -0.0383(4) 0.2915(4) 0.050(2) Uani 1 1 d . . . . .
N14 N 0.3614(4) 0.0490(4) 0.2947(3) 0.046(2) Uani 1 1 d . . . . .
N15 N 0.2226(4) 0.0872(4) 0.4655(4) 0.048(2) Uani 1 1 d . . . . .
N16 N 0.2761(4) 0.1731(4) 0.4592(4) 0.049(2) Uani 1 1 d . . . . .
C1 C 0.0819(5) 0.2756(5) 0.4479(4) 0.047(2) Uani 1 1 d . . . . .
C2 C 0.0344(5) 0.3245(6) 0.4672(5) 0.051(3) Uani 1 1 d . . . . .
C3 C -0.0101(6) 0.3107(6) 0.5129(5) 0.059(3) Uani 1 1 d . . . . .
H3 H -0.0097 0.2687 0.5343 0.071 Uiso 1 1 calc R . . . .
C4 C -0.0544(7) 0.3574(7) 0.5270(5) 0.069(4) Uani 1 1 d . . . . .
H4 H -0.0829 0.3460 0.5578 0.083 Uiso 1 1 calc R . . . .
C5 C -0.0580(6) 0.4205(6) 0.4974(5) 0.066(3) Uani 1 1 d . . . . .
H5 H -0.0893 0.4511 0.5066 0.079 Uiso 1 1 calc R . . . .
C6 C -0.0135(6) 0.4365(6) 0.4534(5) 0.054(3) Uani 1 1 d . . . . .
C7 C 0.0317(5) 0.3882(5) 0.4405(4) 0.048(2) Uani 1 1 d . . . . .
C8 C 0.0533(5) 0.4781(5) 0.3804(4) 0.043(2) Uani 1 1 d . . . . .
C9 C 0.0006(6) 0.4956(6) 0.4140(5) 0.052(3) Uani 1 1 d . . . . .
C10 C -0.0254(7) 0.5597(6) 0.4018(6) 0.069(4) Uani 1 1 d . . . . .
H10 H -0.0603 0.5733 0.4233 0.083 Uiso 1 1 calc R . . . .
C11 C 0.0015(7) 0.6034(6) 0.3569(6) 0.066(3) Uani 1 1 d . . . . .
H11 H -0.0164 0.6459 0.3479 0.079 Uiso 1 1 calc R . . . .
C12 C 0.0553(6) 0.5833(5) 0.3254(5) 0.058(3) Uani 1 1 d . . . . .
H12 H 0.0726 0.6131 0.2959 0.070 Uiso 1 1 calc R . . . .
C13 C 0.0836(5) 0.5202(5) 0.3370(4) 0.047(2) Uani 1 1 d . . . . .
C14 C 0.1416(6) 0.4964(5) 0.3046(4) 0.047(2) Uani 1 1 d . . . . .
C15 C 0.0319(6) 0.2892(5) 0.3639(4) 0.050(3) Uani 1 1 d . . . . .
C16 C -0.0324(6) 0.2912(6) 0.3807(5) 0.060(3) Uani 1 1 d . . . . .
H16 H -0.0457 0.2783 0.4178 0.072 Uiso 1 1 calc R . . . .
C17 C -0.0778(7) 0.3124(7) 0.3426(6) 0.073(4) Uani 1 1 d . . . . .
H17 H -0.1209 0.3129 0.3547 0.088 Uiso 1 1 calc R . . . .
C18 C -0.0602(8) 0.3325(7) 0.2875(6) 0.072(4) Uani 1 1 d . . . . .
C19 C 0.0042(9) 0.3288(7) 0.2709(6) 0.083(5) Uani 1 1 d . . . . .
H19 H 0.0174 0.3411 0.2338 0.100 Uiso 1 1 calc R . . . .
C20 C 0.0485(7) 0.3076(6) 0.3077(5) 0.064(3) Uani 1 1 d . . . . .
H20 H 0.0914 0.3052 0.2949 0.077 Uiso 1 1 calc R . . . .
C21 C -0.1097(10) 0.3547(9) 0.2452(8) 0.113(7) Uani 1 1 d . . . . .
H21A H -0.1085 0.3231 0.2244 0.169 Uiso 1 1 calc GR . . . .
H21B H -0.1001 0.3950 0.2211 0.169 Uiso 1 1 calc GR . . . .
H21C H -0.1514 0.3598 0.2638 0.169 Uiso 1 1 calc GR . . . .
C22 C 0.1423(6) 0.2496(6) 0.5271(4) 0.054(3) Uani 1 1 d . . . . .
C23 C 0.1461(6) 0.3101(6) 0.5346(5) 0.060(3) Uani 1 1 d . . . . .
H23 H 0.1363 0.3464 0.5068 0.072 Uiso 1 1 calc R . . . .
C24 C 0.1642(7) 0.3170(8) 0.5829(6) 0.079(4) Uani 1 1 d . . . . .
H24 H 0.1679 0.3578 0.5871 0.095 Uiso 1 1 calc R . . . .
C25 C 0.1771(9) 0.2631(10) 0.6261(6) 0.089(5) Uani 1 1 d . . . . .
C26 C 0.1753(8) 0.2034(9) 0.6180(6) 0.088(5) Uani 1 1 d . . . . .
H26 H 0.1857 0.1670 0.6455 0.106 Uiso 1 1 calc R . . . .
C27 C 0.1585(7) 0.1968(7) 0.5700(5) 0.074(4) Uani 1 1 d . . . . .
H27 H 0.1576 0.1557 0.5654 0.089 Uiso 1 1 calc R . . . .
C28 C 0.1934(13) 0.2729(13) 0.6819(7) 0.160(11) Uani 1 1 d . . . . .
H28A H 0.2280 0.2991 0.6755 0.240 Uiso 1 1 calc GR . . . .
H28B H 0.2055 0.2318 0.7056 0.240 Uiso 1 1 calc GR . . . .
H28C H 0.1567 0.2937 0.6987 0.240 Uiso 1 1 calc GR . . . .
C29 C 0.2056(5) 0.4788(5) 0.3793(5) 0.051(3) Uani 1 1 d . . . . .
C30 C 0.2295(7) 0.4253(6) 0.4176(5) 0.066(3) Uani 1 1 d . . . . .
H30 H 0.2346 0.3852 0.4096 0.079 Uiso 1 1 calc R . . . .
C31 C 0.2457(8) 0.4303(7) 0.4668(5) 0.072(4) Uani 1 1 d . . . . .
H31 H 0.2617 0.3933 0.4912 0.087 Uiso 1 1 calc R . . . .
C32 C 0.2391(8) 0.4885(7) 0.4819(5) 0.071(4) Uani 1 1 d . . . . .
C33 C 0.2154(7) 0.5423(6) 0.4443(5) 0.063(3) Uani 1 1 d . . . . .
H33 H 0.2101 0.5820 0.4531 0.076 Uiso 1 1 calc R . . . .
C34 C 0.1992(6) 0.5383(5) 0.3933(5) 0.053(3) Uani 1 1 d . . . . .
H34 H 0.1842 0.5754 0.3685 0.064 Uiso 1 1 calc R . . . .
C35 C 0.2535(10) 0.4957(10) 0.5372(6) 0.112(7) Uani 1 1 d . . . . .
H35A H 0.2987 0.4943 0.5380 0.168 Uiso 1 1 calc GR . . . .
H35B H 0.2376 0.4613 0.5656 0.168 Uiso 1 1 calc GR . . . .
H35C H 0.2333 0.5362 0.5429 0.168 Uiso 1 1 calc GR . . . .
C36 C 0.0866(5) 0.5137(5) 0.2228(5) 0.050(3) Uani 1 1 d . . . . .
C37 C 0.0279(6) 0.4899(6) 0.2408(5) 0.062(3) Uani 1 1 d . . . . .
H37 H 0.0235 0.4588 0.2736 0.074 Uiso 1 1 calc R . . . .
C38 C -0.0238(7) 0.5121(8) 0.2105(6) 0.075(4) Uani 1 1 d . . . . .
H38 H -0.0626 0.4964 0.2243 0.090 Uiso 1 1 calc R . . . .
C39 C -0.0205(7) 0.5562(7) 0.1612(6) 0.072(4) Uani 1 1 d . . . . .
C40 C 0.0389(7) 0.5782(7) 0.1426(6) 0.076(4) Uani 1 1 d . . . . .
H40 H 0.0433 0.6076 0.1089 0.091 Uiso 1 1 calc R . . . .
C41 C 0.0918(6) 0.5577(7) 0.1725(5) 0.068(3) Uani 1 1 d . . . . .
H41 H 0.1306 0.5736 0.1588 0.081 Uiso 1 1 calc R . . . .
C42 C -0.0786(7) 0.5813(9) 0.1282(7) 0.093(5) Uani 1 1 d . . . . .
H42A H -0.1038 0.6147 0.1424 0.139 Uiso 1 1 calc GR . . . .
H42B H -0.1039 0.5467 0.1310 0.139 Uiso 1 1 calc GR . . . .
H42C H -0.0645 0.5983 0.0905 0.139 Uiso 1 1 calc GR . . . .
C43 C 0.3356(5) 0.4859(5) 0.1663(4) 0.045(2) Uani 1 1 d . . . . .
C44 C 0.3762(5) 0.5185(5) 0.1184(5) 0.047(2) Uani 1 1 d . . . . .
C45 C 0.4117(6) 0.5686(5) 0.1190(5) 0.058(3) Uani 1 1 d . . . . .
H45 H 0.4109 0.5813 0.1515 0.070 Uiso 1 1 calc R . . . .
C46 C 0.4482(6) 0.6003(6) 0.0730(5) 0.059(3) Uani 1 1 d . . . . .
H46 H 0.4719 0.6325 0.0756 0.070 Uiso 1 1 calc R . . . .
C47 C 0.4494(6) 0.5841(6) 0.0241(6) 0.069(4) Uani 1 1 d . . . . .
H47 H 0.4726 0.6063 -0.0067 0.083 Uiso 1 1 calc R . . . .
C48 C 0.4162(5) 0.5352(5) 0.0206(5) 0.053(3) Uani 1 1 d . . . . .
C49 C 0.3802(5) 0.5039(5) 0.0690(5) 0.049(3) Uani 1 1 d . . . . .
C50 C 0.3623(5) 0.4581(5) 0.0042(4) 0.046(2) Uani 1 1 d . . . . .
C51 C 0.4032(6) 0.5040(5) -0.0215(5) 0.054(3) Uani 1 1 d . . . . .
C52 C 0.4233(6) 0.5103(6) -0.0767(5) 0.065(3) Uani 1 1 d . . . . .
H52 H 0.4511 0.5404 -0.0948 0.078 Uiso 1 1 calc R . . . .
C53 C 0.4012(7) 0.4714(7) -0.1037(5) 0.070(4) Uani 1 1 d . . . . .
H53 H 0.4144 0.4756 -0.1407 0.084 Uiso 1 1 calc R . . . .
C54 C 0.3590(6) 0.4252(6) -0.0776(5) 0.059(3) Uani 1 1 d . . . . .
H54 H 0.3451 0.3993 -0.0971 0.071 Uiso 1 1 calc R . . . .
C55 C 0.3385(5) 0.4188(5) -0.0223(4) 0.048(3) Uani 1 1 d . . . . .
C56 C 0.2885(5) 0.3768(5) 0.0083(4) 0.045(2) Uani 1 1 d . . . . .
C57 C 0.2658(6) 0.5828(5) 0.1738(5) 0.050(3) Uani 1 1 d . . . . .
C58 C 0.2458(7) 0.6187(6) 0.2114(6) 0.064(3) Uani 1 1 d . . . . .
H58 H 0.2508 0.6002 0.2482 0.077 Uiso 1 1 calc R . . . .
C59 C 0.2190(9) 0.6802(7) 0.1964(8) 0.091(5) Uani 1 1 d . . . . .
H59 H 0.2048 0.7026 0.2231 0.109 Uiso 1 1 calc R . . . .
C60 C 0.2123(9) 0.7110(6) 0.1405(8) 0.088(5) Uani 1 1 d . . . . .
C61 C 0.2307(8) 0.6755(6) 0.1032(7) 0.080(4) Uani 1 1 d . . . . .
H61 H 0.2250 0.6940 0.0665 0.096 Uiso 1 1 calc R . . . .
C62 C 0.2580(6) 0.6114(5) 0.1185(5) 0.057(3) Uani 1 1 d . . . . .
H62 H 0.2709 0.5882 0.0922 0.069 Uiso 1 1 calc R . . . .
C63 C 0.1828(14) 0.7803(8) 0.1240(10) 0.155(11) Uani 1 1 d . . . . .
H63A H 0.2089 0.8039 0.0941 0.233 Uiso 1 1 calc GR . . . .
H63B H 0.1798 0.7994 0.1546 0.233 Uiso 1 1 calc GR . . . .
H63C H 0.1410 0.7812 0.1129 0.233 Uiso 1 1 calc GR . . . .
C64 C 0.3905(6) 0.3786(5) 0.1747(4) 0.049(3) Uani 1 1 d . . . . .
C65 C 0.3766(6) 0.3172(5) 0.1732(5) 0.056(3) Uani 1 1 d . . . . .
H65 H 0.3344 0.3086 0.1767 0.067 Uiso 1 1 calc R . . . .
C66 C 0.4244(7) 0.2701(6) 0.1666(6) 0.068(4) Uani 1 1 d . . . . .
H66 H 0.4131 0.2303 0.1653 0.082 Uiso 1 1 calc R . . . .
C67 C 0.4878(6) 0.2781(6) 0.1617(5) 0.062(3) Uani 1 1 d . . . . .
C68 C 0.5015(6) 0.3387(6) 0.1626(5) 0.066(3) Uani 1 1 d . . . . .
H68 H 0.5439 0.3467 0.1588 0.079 Uiso 1 1 calc R . . . .
C69 C 0.4553(6) 0.3877(6) 0.1688(5) 0.059(3) Uani 1 1 d . . . . .
H69 H 0.4672 0.4275 0.1690 0.071 Uiso 1 1 calc R . . . .
C70 C 0.5399(7) 0.2252(7) 0.1568(7) 0.080(4) Uani 1 1 d . . . . .
H70A H 0.5804 0.2395 0.1585 0.120 Uiso 1 1 calc GR . . . .
H70B H 0.5394 0.2143 0.1225 0.120 Uiso 1 1 calc GR . . . .
H70C H 0.5333 0.1881 0.1863 0.120 Uiso 1 1 calc GR . . . .
C71 C 0.2119(5) 0.4690(5) 0.0038(5) 0.048(3) Uani 1 1 d . . . . .
C72 C 0.1908(6) 0.5051(5) 0.0413(5) 0.053(3) Uani 1 1 d . . . . .
H72 H 0.1921 0.4857 0.0784 0.063 Uiso 1 1 calc R . . . .
C73 C 0.1681(7) 0.5683(6) 0.0257(6) 0.067(3) Uani 1 1 d . . . . .
H73 H 0.1540 0.5911 0.0521 0.080 Uiso 1 1 calc R . . . .
C74 C 0.1656(6) 0.5999(6) -0.0310(6) 0.067(4) Uani 1 1 d . . . . .
C75 C 0.1847(7) 0.5621(7) -0.0682(6) 0.071(4) Uani 1 1 d . . . . .
H75 H 0.1824 0.5804 -0.1054 0.085 Uiso 1 1 calc R . . . .
C76 C 0.2069(6) 0.4985(6) -0.0512(5) 0.058(3) Uani 1 1 d . . . . .
H76 H 0.2189 0.4745 -0.0770 0.069 Uiso 1 1 calc R . . . .
C77 C 0.1428(7) 0.6713(6) -0.0501(7) 0.083(5) Uani 1 1 d . . . . .
H77A H 0.1773 0.6964 -0.0514 0.125 Uiso 1 1 calc GR . . . .
H77B H 0.1085 0.6827 -0.0249 0.125 Uiso 1 1 calc GR . . . .
H77C H 0.1281 0.6798 -0.0858 0.125 Uiso 1 1 calc GR . . . .
C78 C 0.3602(5) 0.2785(5) 0.0149(4) 0.047(3) Uani 1 1 d . . . . .
C79 C 0.3637(6) 0.2275(6) -0.0078(6) 0.065(3) Uani 1 1 d . . . . .
H79 H 0.3268 0.2160 -0.0174 0.078 Uiso 1 1 calc R . . . .
C80 C 0.4205(7) 0.1931(8) -0.0166(7) 0.084(5) Uani 1 1 d . . . . .
H80 H 0.4212 0.1577 -0.0314 0.101 Uiso 1 1 calc R . . . .
C81 C 0.4765(7) 0.2084(8) -0.0047(6) 0.080(4) Uani 1 1 d . . . . .
C82 C 0.4745(7) 0.2579(7) 0.0190(6) 0.073(4) Uani 1 1 d . . . . .
H82 H 0.5123 0.2687 0.0277 0.087 Uiso 1 1 calc R . . . .
C83 C 0.4156(5) 0.2943(6) 0.0310(5) 0.060(3) Uani 1 1 d . . . . .
H83 H 0.4143 0.3272 0.0488 0.072 Uiso 1 1 calc R . . . .
C84 C 0.5412(8) 0.1708(9) -0.0158(8) 0.109(6) Uani 1 1 d . . . . .
H84A H 0.5637 0.1948 -0.0480 0.164 Uiso 1 1 calc GR . . . .
H84B H 0.5344 0.1299 -0.0214 0.164 Uiso 1 1 calc GR . . . .
H84C H 0.5658 0.1641 0.0149 0.164 Uiso 1 1 calc GR . . . .
C85 C 0.1169(5) 0.2265(5) 0.0510(4) 0.045(2) Uani 1 1 d . . . . .
C86 C 0.0798(5) 0.1815(5) 0.0341(4) 0.046(2) Uani 1 1 d . . . . .
C87 C 0.0389(6) 0.2001(6) -0.0086(5) 0.056(3) Uani 1 1 d . . . . .
H87 H 0.0378 0.2415 -0.0310 0.067 Uiso 1 1 calc R . . . .
C88 C 0.0008(6) 0.1578(6) -0.0173(5) 0.062(3) Uani 1 1 d . . . . .
H88 H -0.0267 0.1725 -0.0448 0.075 Uiso 1 1 calc R . . . .
C89 C 0.0009(6) 0.0954(6) 0.0121(5) 0.056(3) Uani 1 1 d . . . . .
H89 H -0.0262 0.0684 0.0053 0.068 Uiso 1 1 calc R . . . .
C90 C 0.0433(6) 0.0736(6) 0.0529(5) 0.053(3) Uani 1 1 d . . . . .
C91 C 0.0811(5) 0.1181(5) 0.0629(4) 0.047(2) Uani 1 1 d . . . . .
C92 C 0.1077(5) 0.0264(5) 0.1209(4) 0.044(2) Uani 1 1 d . . . . .
C93 C 0.0610(5) 0.0139(5) 0.0919(4) 0.047(2) Uani 1 1 d . . . . .
C94 C 0.0406(6) -0.0475(6) 0.1063(5) 0.058(3) Uani 1 1 d . . . . .
H94 H 0.0089 -0.0574 0.0884 0.070 Uiso 1 1 calc R . . . .
C95 C 0.0691(6) -0.0935(6) 0.1483(5) 0.063(3) Uani 1 1 d . . . . .
H95 H 0.0565 -0.1348 0.1579 0.075 Uiso 1 1 calc R . . . .
C96 C 0.1155(5) -0.0795(5) 0.1762(5) 0.051(3) Uani 1 1 d . . . . .
H96 H 0.1327 -0.1111 0.2046 0.061 Uiso 1 1 calc R . . . .
C97 C 0.1368(5) -0.0183(5) 0.1622(4) 0.045(2) Uani 1 1 d . . . . .
C98 C 0.1866(5) 0.0002(5) 0.1902(4) 0.045(2) Uani 1 1 d . . . . .
C99 C 0.1889(5) 0.2480(6) -0.0323(4) 0.051(3) Uani 1 1 d . . . . .
C100 C 0.2061(6) 0.3007(7) -0.0743(5) 0.062(3) Uani 1 1 d . . . . .
H100 H 0.1960 0.3422 -0.0695 0.074 Uiso 1 1 calc R . . . .
C101 C 0.2379(7) 0.2914(8) -0.1224(5) 0.080(4) Uani 1 1 d . . . . .
H101 H 0.2507 0.3269 -0.1490 0.095 Uiso 1 1 calc R . . . .
C102 C 0.2516(7) 0.2306(9) -0.1328(6) 0.079(4) Uani 1 1 d . . . . .
C103 C 0.2329(7) 0.1765(8) -0.0916(6) 0.076(4) Uani 1 1 d . . . . .
H103 H 0.2401 0.1354 -0.0977 0.091 Uiso 1 1 calc R . . . .
C104 C 0.2032(7) 0.1865(7) -0.0418(5) 0.066(3) Uani 1 1 d . . . . .
H104 H 0.1927 0.1510 -0.0140 0.079 Uiso 1 1 calc R . . . .
C105 C 0.2837(10) 0.2218(12) -0.1872(7) 0.132(8) Uani 1 1 d . . . . .
H10A H 0.2537 0.2350 -0.2143 0.198 Uiso 1 1 calc GR . . . .
H10B H 0.2991 0.1773 -0.1839 0.198 Uiso 1 1 calc GR . . . .
H10C H 0.3188 0.2475 -0.1979 0.198 Uiso 1 1 calc GR . . . .
C106 C 0.0569(5) 0.2184(5) 0.1394(4) 0.046(2) Uani 1 1 d . . . . .
C107 C -0.0064(5) 0.2209(6) 0.1278(5) 0.054(3) Uani 1 1 d . . . . .
H107 H -0.0161 0.2328 0.0916 0.064 Uiso 1 1 calc R . . . .
C108 C -0.0554(7) 0.2061(6) 0.1693(6) 0.065(3) Uani 1 1 d . . . . .
H108 H -0.0968 0.2077 0.1602 0.079 Uiso 1 1 calc R . . . .
C109 C -0.0427(7) 0.1888(6) 0.2244(6) 0.068(4) Uani 1 1 d . . . . .
C110 C 0.0201(8) 0.1873(7) 0.2356(6) 0.076(4) Uani 1 1 d . . . . .
H110 H 0.0299 0.1756 0.2718 0.091 Uiso 1 1 calc R . . . .
C111 C 0.0674(7) 0.2025(6) 0.1950(5) 0.064(3) Uani 1 1 d . . . . .
H111 H 0.1084 0.2024 0.2045 0.077 Uiso 1 1 calc R . . . .
C112 C -0.0967(9) 0.1748(8) 0.2692(6) 0.094(5) Uani 1 1 d . . . . .
H11A H -0.0812 0.1428 0.2999 0.141 Uiso 1 1 calc GR . . . .
H11B H -0.1303 0.1592 0.2556 0.141 Uiso 1 1 calc GR . . . .
H11C H -0.1128 0.2135 0.2804 0.141 Uiso 1 1 calc GR . . . .
C113 C 0.1179(5) -0.0076(5) 0.2732(4) 0.047(2) Uani 1 1 d . . . . .
C114 C 0.0608(6) 0.0256(7) 0.2574(5) 0.062(3) Uani 1 1 d . . . . .
H114 H 0.0599 0.0589 0.2258 0.074 Uiso 1 1 calc R . . . .
C115 C 0.0038(6) 0.0093(7) 0.2889(5) 0.068(4) Uani 1 1 d . . . . .
H115 H -0.0347 0.0316 0.2776 0.082 Uiso 1 1 calc R . . . .
C116 C 0.0040(7) -0.0389(8) 0.3360(5) 0.071(4) Uani 1 1 d . . . . .
C117 C 0.0619(8) -0.0694(7) 0.3530(6) 0.077(4) Uani 1 1 d . . . . .
H117 H 0.0631 -0.1013 0.3855 0.093 Uiso 1 1 calc R . . . .
C118 C 0.1177(6) -0.0529(7) 0.3225(5) 0.066(3) Uani 1 1 d . . . . .
H118 H 0.1563 -0.0729 0.3353 0.079 Uiso 1 1 calc R . . . .
C119 C -0.0579(9) -0.0577(10) 0.3707(7) 0.110(6) Uani 1 1 d . . . . .
H11D H -0.0935 -0.0399 0.3497 0.165 Uiso 1 1 calc GR . . . .
H11E H -0.0619 -0.0414 0.4029 0.165 Uiso 1 1 calc GR . . . .
H11F H -0.0568 -0.1037 0.3812 0.165 Uiso 1 1 calc GR . . . .
C120 C 0.2640(5) 0.0068(5) 0.1119(4) 0.048(2) Uani 1 1 d . . . . .
C121 C 0.2748(6) -0.0531(6) 0.1016(5) 0.059(3) Uani 1 1 d . . . . .
H121 H 0.2644 -0.0887 0.1292 0.071 Uiso 1 1 calc R . . . .
C122 C 0.3012(7) -0.0619(7) 0.0499(6) 0.073(4) Uani 1 1 d . . . . .
H122 H 0.3059 -0.1026 0.0431 0.088 Uiso 1 1 calc R . . . .
C123 C 0.3201(7) -0.0093(8) 0.0091(5) 0.074(4) Uani 1 1 d . . . . .
C124 C 0.3102(7) 0.0514(7) 0.0197(5) 0.071(4) Uani 1 1 d . . . . .
H124 H 0.3222 0.0871 -0.0071 0.085 Uiso 1 1 calc R . . . .
C125 C 0.2825(6) 0.0589(6) 0.0703(5) 0.057(3) Uani 1 1 d . . . . .
H125 H 0.2759 0.0999 0.0767 0.068 Uiso 1 1 calc R . . . .
C126 C 0.3465(9) -0.0198(9) -0.0457(6) 0.108(6) Uani 1 1 d . . . . .
H12A H 0.3205 0.0061 -0.0733 0.162 Uiso 1 1 calc GR . . . .
H12B H 0.3467 -0.0644 -0.0454 0.162 Uiso 1 1 calc GR . . . .
H12C H 0.3892 -0.0080 -0.0536 0.162 Uiso 1 1 calc GR . . . .
C127 C 0.3575(5) -0.0134(5) 0.3152(4) 0.043(2) Uani 1 1 d . . . . .
C128 C 0.3959(5) -0.0508(5) 0.3624(4) 0.045(2) Uani 1 1 d . . . . .
C129 C 0.4390(6) -0.1044(6) 0.3581(5) 0.054(3) Uani 1 1 d . . . . .
H129 H 0.4411 -0.1206 0.3273 0.065 Uiso 1 1 calc R . . . .
C130 C 0.4790(6) -0.1343(6) 0.3996(5) 0.060(3) Uani 1 1 d . . . . .
H130 H 0.5086 -0.1687 0.3951 0.072 Uiso 1 1 calc R . . . .
C131 C 0.4748(6) -0.1130(6) 0.4472(5) 0.060(3) Uani 1 1 d . . . . .
H131 H 0.5007 -0.1335 0.4749 0.072 Uiso 1 1 calc R . . . .
C132 C 0.4315(5) -0.0607(5) 0.4530(4) 0.049(3) Uani 1 1 d . . . . .
C133 C 0.3928(5) -0.0321(5) 0.4096(4) 0.045(2) Uani 1 1 d . . . . .
C134 C 0.3629(5) 0.0211(5) 0.4733(4) 0.047(2) Uani 1 1 d . . . . .
C135 C 0.4118(5) -0.0247(5) 0.4940(4) 0.049(3) Uani 1 1 d . . . . .
C136 C 0.4308(6) -0.0265(6) 0.5452(5) 0.061(3) Uani 1 1 d . . . . .
H136 H 0.4644 -0.0554 0.5597 0.073 Uiso 1 1 calc R . . . .
C137 C 0.3975(6) 0.0166(6) 0.5736(5) 0.061(3) Uani 1 1 d . . . . .
H137 H 0.4077 0.0145 0.6087 0.073 Uiso 1 1 calc R . . . .
C138 C 0.3502(7) 0.0622(6) 0.5518(5) 0.060(3) Uani 1 1 d . . . . .
H138 H 0.3317 0.0921 0.5712 0.072 Uiso 1 1 calc R . . . .
C139 C 0.3290(5) 0.0647(5) 0.5002(4) 0.047(2) Uani 1 1 d . . . . .
C140 C 0.2756(5) 0.1097(5) 0.4747(4) 0.046(2) Uani 1 1 d . . . . .
C141 C 0.2959(6) -0.1009(5) 0.3115(5) 0.053(3) Uani 1 1 d . . . . .
C142 C 0.2830(7) -0.1315(6) 0.2741(6) 0.067(3) Uani 1 1 d . . . . .
H142 H 0.2930 -0.1136 0.2371 0.080 Uiso 1 1 calc R . . . .
C143 C 0.2551(9) -0.1892(8) 0.2898(8) 0.099(6) Uani 1 1 d . . . . .
H143 H 0.2458 -0.2088 0.2634 0.119 Uiso 1 1 calc R . . . .
C144 C 0.2414(9) -0.2174(7) 0.3453(7) 0.089(5) Uani 1 1 d . . . . .
C145 C 0.2543(8) -0.1856(7) 0.3825(6) 0.078(4) Uani 1 1 d . . . . .
H145 H 0.2436 -0.2027 0.4195 0.094 Uiso 1 1 calc R . . . .
C146 C 0.2826(6) -0.1292(6) 0.3668(5) 0.062(3) Uani 1 1 d . . . . .
H146 H 0.2928 -0.1100 0.3931 0.075 Uiso 1 1 calc R . . . .
C147 C 0.2098(11) -0.2791(8) 0.3616(9) 0.122(8) Uani 1 1 d . . . . .
H14A H 0.2332 -0.3102 0.3885 0.184 Uiso 1 1 calc GR . . . .
H14B H 0.2093 -0.2957 0.3299 0.184 Uiso 1 1 calc GR . . . .
H14C H 0.1669 -0.2707 0.3767 0.184 Uiso 1 1 calc GR . . . .
C148 C 0.4093(5) 0.0839(5) 0.3016(5) 0.049(3) Uani 1 1 d . . . . .
C149 C 0.3927(7) 0.1505(6) 0.2996(5) 0.062(3) Uani 1 1 d . . . . .
H149 H 0.3503 0.1677 0.2977 0.075 Uiso 1 1 calc R . . . .
C150 C 0.4378(8) 0.1888(7) 0.3005(6) 0.077(4) Uani 1 1 d . . . . .
H150 H 0.4257 0.2325 0.2970 0.092 Uiso 1 1 calc R . . . .
C151 C 0.5013(8) 0.1662(8) 0.3062(5) 0.077(4) Uani 1 1 d . . . . .
C152 C 0.5168(7) 0.1031(8) 0.3091(6) 0.075(4) Uani 1 1 d . . . . .
H152 H 0.5590 0.0866 0.3132 0.090 Uiso 1 1 calc R . . . .
C153 C 0.4743(6) 0.0614(7) 0.3064(6) 0.066(3) Uani 1 1 d . . . . .
H153 H 0.4883 0.0185 0.3076 0.079 Uiso 1 1 calc R . . . .
C154 C 0.5498(10) 0.2114(10) 0.3074(8) 0.118(7) Uani 1 1 d . . . . .
H15A H 0.5507 0.2446 0.2741 0.177 Uiso 1 1 calc GR . . . .
H15B H 0.5912 0.1877 0.3110 0.177 Uiso 1 1 calc GR . . . .
H15C H 0.5382 0.2304 0.3380 0.177 Uiso 1 1 calc GR . . . .
C155 C 0.2108(5) 0.0229(5) 0.4853(5) 0.047(2) Uani 1 1 d . . . . .
C156 C 0.1948(6) -0.0104(5) 0.4502(5) 0.057(3) Uani 1 1 d . . . . .
H156 H 0.1967 0.0092 0.4129 0.068 Uiso 1 1 calc R . . . .
C157 C 0.1756(6) -0.0730(6) 0.4682(6) 0.065(3) Uani 1 1 d . . . . .
H157 H 0.1636 -0.0931 0.4431 0.078 Uiso 1 1 calc R . . . .
C158 C 0.1747(6) -0.1045(6) 0.5227(6) 0.069(4) Uani 1 1 d . . . . .
C159 C 0.1892(7) -0.0700(7) 0.5588(6) 0.079(4) Uani 1 1 d . . . . .
H159 H 0.1867 -0.0893 0.5961 0.095 Uiso 1 1 calc R . . . .
C160 C 0.2071(7) -0.0082(6) 0.5407(5) 0.061(3) Uani 1 1 d . . . . .
H160 H 0.2167 0.0129 0.5660 0.073 Uiso 1 1 calc R . . . .
C161 C 0.1580(9) -0.1724(7) 0.5415(7) 0.097(5) Uani 1 1 d . . . . .
H16A H 0.1341 -0.1814 0.5150 0.145 Uiso 1 1 calc GR . . . .
H16B H 0.1327 -0.1778 0.5760 0.145 Uiso 1 1 calc GR . . . .
H16C H 0.1963 -0.2014 0.5455 0.145 Uiso 1 1 calc GR . . . .
C162 C 0.3306(6) 0.2036(5) 0.4616(5) 0.053(3) Uani 1 1 d . . . . .
C163 C 0.3249(7) 0.2527(6) 0.4894(6) 0.071(4) Uani 1 1 d . . . . .
H163 H 0.2857 0.2652 0.5061 0.086 Uiso 1 1 calc R . . . .
C164 C 0.3770(8) 0.2818(7) 0.4918(7) 0.081(4) Uani 1 1 d . . . . .
H164 H 0.3720 0.3141 0.5106 0.097 Uiso 1 1 calc R . . . .
C165 C 0.4364(7) 0.2663(7) 0.4682(6) 0.073(4) Uani 1 1 d . . . . .
C166 C 0.4423(6) 0.2194(7) 0.4393(6) 0.068(4) Uani 1 1 d . . . . .
H166 H 0.4816 0.2090 0.4216 0.082 Uiso 1 1 calc R . . . .
C167 C 0.3897(6) 0.1868(6) 0.4358(5) 0.057(3) Uani 1 1 d . . . . .
H167 H 0.3946 0.1548 0.4167 0.068 Uiso 1 1 calc R . . . .
C168 C 0.4957(9) 0.2984(8) 0.4726(8) 0.108(7) Uani 1 1 d . . . . .
H16D H 0.5120 0.2793 0.5075 0.162 Uiso 1 1 calc GR . . . .
H16E H 0.4841 0.3436 0.4692 0.162 Uiso 1 1 calc GR . . . .
H16F H 0.5277 0.2922 0.4439 0.162 Uiso 1 1 calc GR . . . .
C169 C 0.0612(7) 0.1025(8) 0.4774(5) 0.075(4) Uani 1 1 d . . . . .
H16G H 0.0721 0.0580 0.4961 0.090 Uiso 0.6667 1 calc R . P A 1
H16H H 0.0733 0.1299 0.4985 0.090 Uiso 0.6667 1 calc R . P A 1
H16I H 0.0926 0.0916 0.5040 0.090 Uiso 0.3333 1 calc R . P B 2
H16J H 0.0347 0.1408 0.4828 0.090 Uiso 0.3333 1 calc R . P B 2
C172 C 0.0516(8) 0.1012(8) 0.3878(6) 0.080(4) Uani 1 1 d . . . . .
H17A H 0.0531 0.1326 0.3528 0.096 Uiso 0.6667 1 calc R . P C 1
H17B H 0.0657 0.0591 0.3813 0.096 Uiso 0.6667 1 calc R . P C 1
H17C H 0.0752 0.0819 0.3599 0.096 Uiso 0.3333 1 calc R . P D 2
H17D H 0.0244 0.1389 0.3707 0.096 Uiso 0.3333 1 calc R . P D 2
C173 C 0.3610(8) 0.4740(8) 0.3147(7) 0.084(4) Uani 1 1 d . U . . .
H17E H 0.3480 0.4818 0.3506 0.101 Uiso 0.6667 1 calc R . P E 1
H17F H 0.3440 0.5108 0.2876 0.101 Uiso 0.6667 1 calc R . P E 1
H17G H 0.3308 0.5014 0.3328 0.101 Uiso 0.3333 1 calc R . P F 2
H17H H 0.3781 0.4987 0.2797 0.101 Uiso 0.3333 1 calc R . P F 2
C176 C 0.3828(8) 0.3618(8) 0.3267(8) 0.096(5) Uani 1 1 d . U . . .
H17K H 0.3708 0.3406 0.3645 0.116 Uiso 0.3333 1 calc R . P G 2
H17L H 0.3794 0.3316 0.3049 0.116 Uiso 0.3333 1 calc R . P G 2
H17I H 0.3928 0.3380 0.2986 0.116 Uiso 0.6667 1 calc R . P H 1
H17J H 0.3688 0.3328 0.3608 0.116 Uiso 0.6667 1 calc R . P H 1
C177 C 0.0505(7) 0.3987(8) 0.1157(6) 0.080(4) Uani 1 1 d . . . . .
H17M H 0.0586 0.4356 0.1280 0.096 Uiso 1 1 calc R . . . .
H17N H 0.0484 0.3621 0.1470 0.096 Uiso 1 1 calc R . . . .
C178 C -0.0109(8) 0.4124(11) 0.0891(8) 0.118(7) Uani 1 1 d . . . . .
H17O H -0.0278 0.4572 0.0849 0.141 Uiso 1 1 calc R . . . .
H17P H -0.0425 0.3853 0.1105 0.141 Uiso 1 1 calc R . . . .
C179 C 0.0076(8) 0.3968(10) 0.0325(7) 0.101(6) Uani 1 1 d . . . . .
H17Q H -0.0012 0.3536 0.0335 0.122 Uiso 1 1 calc R . . . .
H17R H -0.0155 0.4271 0.0043 0.122 Uiso 1 1 calc R . . . .
C180 C 0.0743(7) 0.4026(8) 0.0231(6) 0.076(4) Uani 1 1 d . . . . .
H18A H 0.0818 0.4465 0.0044 0.091 Uiso 1 1 calc R . . . .
H18B H 0.0947 0.3743 0.0005 0.091 Uiso 1 1 calc R . . . .
C181 C 0.4185(8) 0.1006(8) 0.1424(9) 0.101(6) Uani 1 1 d . U . . .
H18E H 0.4430 0.1123 0.1676 0.121 Uiso 0.5 1 calc R . P I 2
H18F H 0.3954 0.1391 0.1218 0.121 Uiso 0.5 1 calc R . P I 2
H18C H 0.4247 0.1291 0.1649 0.121 Uiso 0.5 1 calc R . P J 1
H18D H 0.4019 0.1262 0.1087 0.121 Uiso 0.5 1 calc R . P J 1
C184 C 0.4085(8) -0.0085(8) 0.1701(7) 0.091(5) Uani 1 1 d . . . . .
H18G H 0.4264 -0.0282 0.2046 0.110 Uiso 1 1 calc R . . . .
H18H H 0.3790 -0.0361 0.1640 0.110 Uiso 1 1 calc R . . . .
C253 C 0.4582(11) 0.0011(10) 0.1260(9) 0.128(8) Uani 1 1 d . U . . .
H25C H 0.4985 -0.0190 0.1399 0.154 Uiso 0.5 1 calc R . P K 2
H25D H 0.4496 -0.0198 0.0984 0.154 Uiso 0.5 1 calc R . P K 2
H25A H 0.4421 0.0053 0.0909 0.154 Uiso 0.5 1 calc R . P L 1
H25B H 0.4927 -0.0334 0.1316 0.154 Uiso 0.5 1 calc R . P L 1
C248 C 0.0230(17) 0.052(2) 0.4868(15) 0.060(9) Uani 0.3333 1 d . . P M 2
H24A H -0.0164 0.0606 0.5084 0.072 Uiso 0.3333 1 calc R . P M 2
H24B H 0.0452 0.0117 0.5056 0.072 Uiso 0.3333 1 calc R . P M 2
C249 C 0.011(3) 0.049(3) 0.4335(17) 0.084(18) Uani 0.3333 1 d . . P M 2
H24C H -0.0343 0.0598 0.4291 0.101 Uiso 0.3333 1 calc R . P M 2
H24D H 0.0234 0.0064 0.4284 0.101 Uiso 0.3333 1 calc R . P M 2
C250 C 0.415(3) 0.435(3) 0.352(3) 0.103(14) Uani 0.3333 1 d . U P N 2
H25E H 0.3974 0.4197 0.3899 0.124 Uiso 0.3333 1 calc R . P N 2
H25F H 0.4486 0.4617 0.3519 0.124 Uiso 0.3333 1 calc R . P N 2
C251 C 0.444(3) 0.371(3) 0.323(3) 0.080(11) Uani 0.3333 1 d . U P N 2
H25G H 0.4635 0.3834 0.2861 0.096 Uiso 0.3333 1 calc R . P N 2
H25H H 0.4697 0.3367 0.3460 0.096 Uiso 0.3333 1 calc R . P N 2
C252 C 0.463(3) 0.064(3) 0.103(3) 0.15(3) Uani 0.5 1 d . U P O 2
H25I H 0.4489 0.0760 0.0662 0.177 Uiso 0.5 1 calc R . P O 2
H25J H 0.5070 0.0736 0.1004 0.177 Uiso 0.5 1 calc R . P O 2
C261 C 0.709(4) 0.211(3) 0.340(3) 0.29(5) Uiso 0.5 1 d D U P P 2
H26A H 0.6936 0.1700 0.3562 0.438 Uiso 0.5 1 calc R . P P 2
H26B H 0.6843 0.2342 0.3109 0.438 Uiso 0.5 1 calc R . P P 2
H26C H 0.7529 0.2049 0.3266 0.438 Uiso 0.5 1 calc R . P P 2
C262 C 0.704(2) 0.248(2) 0.3818(18) 0.16(3) Uiso 0.5 1 d D U P P 2
C263 C 0.676(2) 0.219(2) 0.4354(17) 0.139(17) Uiso 0.5 1 d D U P P 2
H263 H 0.6610 0.1785 0.4436 0.167 Uiso 0.5 1 calc R . P P 2
C264 C 0.672(4) 0.255(3) 0.475(2) 0.19(3) Uiso 0.5 1 d D U P P 2
H264 H 0.6562 0.2370 0.5107 0.232 Uiso 0.5 1 calc R . P P 2
C265 C 0.691(3) 0.318(3) 0.464(2) 0.17(2) Uiso 0.5 1 d D U P P 2
H265 H 0.6841 0.3416 0.4905 0.204 Uiso 0.5 1 calc R . P P 2
C266 C 0.721(3) 0.344(2) 0.413(2) 0.20(3) Uiso 0.5 1 d D U P P 2
H266 H 0.7402 0.3818 0.4052 0.239 Uiso 0.5 1 calc R . P P 2
C267 C 0.722(3) 0.309(2) 0.372(2) 0.17(2) Uiso 0.5 1 d D U P P 2
H267 H 0.7361 0.3292 0.3361 0.208 Uiso 0.5 1 calc R . P P 2
C275 C 0.577(2) 0.714(3) 0.158(2) 0.13(2) Uiso 0.3333 1 d D U P Q 2
H27A H 0.5852 0.6861 0.1933 0.190 Uiso 0.3333 1 calc GR . P Q 2
H27B H 0.6029 0.7485 0.1497 0.190 Uiso 0.3333 1 calc GR . P Q 2
H27C H 0.5862 0.6894 0.1307 0.190 Uiso 0.3333 1 calc GR . P Q 2
C276 C 0.508(2) 0.740(2) 0.1593(14) 0.088(14) Uiso 0.3333 1 d D U P Q 2
C277 C 0.486(3) 0.805(2) 0.158(2) 0.16(3) Uiso 0.3333 1 d D U P Q 2
H277 H 0.5155 0.8340 0.1555 0.195 Uiso 0.3333 1 calc R . P Q 2
C278 C 0.421(3) 0.825(3) 0.160(3) 0.19(3) Uiso 0.3333 1 d D U P Q 2
H278 H 0.4074 0.8673 0.1594 0.228 Uiso 0.3333 1 calc R . P Q 2
C279 C 0.375(3) 0.783(2) 0.162(2) 0.12(2) Uiso 0.3333 1 d D U P Q 2
H279 H 0.3319 0.7977 0.1620 0.142 Uiso 0.3333 1 calc R . P Q 2
C280 C 0.396(2) 0.719(2) 0.163(2) 0.096(16) Uiso 0.3333 1 d D U P Q 2
H280 H 0.3667 0.6892 0.1652 0.115 Uiso 0.3333 1 calc R . P Q 2
C281 C 0.4607(18) 0.699(2) 0.163(2) 0.096(15) Uiso 0.3333 1 d D U P Q 2
H281 H 0.4739 0.6563 0.1642 0.115 Uiso 0.3333 1 calc R . P Q 2
C185 C 0.0309(19) -0.2052(17) 0.2919(15) 0.26(2) Uiso 1 1 d D U . . .
H18K H 0.0397 -0.1611 0.2807 0.396 Uiso 1 1 calc GR . . . .
H18L H 0.0701 -0.2327 0.2967 0.396 Uiso 1 1 calc GR . . . .
H18M H 0.0044 -0.2121 0.3258 0.396 Uiso 1 1 calc GR . . . .
C186 C -0.0007(15) -0.2196(13) 0.2518(11) 0.213(15) Uiso 1 1 d D U . . .
C187 C -0.0554(14) -0.1834(14) 0.2439(12) 0.181(12) Uiso 1 1 d D U . . .
H187 H -0.0717 -0.1558 0.2661 0.217 Uiso 1 1 calc R . . . .
C188 C -0.0858(16) -0.1883(15) 0.2031(13) 0.192(13) Uiso 1 1 d D U . . .
H188 H -0.1191 -0.1567 0.1927 0.231 Uiso 1 1 calc R . . . .
C189 C -0.0733(17) -0.2360(15) 0.1735(13) 0.180(12) Uiso 1 1 d . . . . .
H189 H -0.1003 -0.2448 0.1507 0.215 Uiso 1 1 calc R . . . .
C190 C -0.0163(17) -0.2662(15) 0.1841(13) 0.190(13) Uiso 1 1 d D U . . .
H190 H 0.0010 -0.2937 0.1621 0.228 Uiso 1 1 calc R . . . .
C191 C 0.0197(12) -0.2618(12) 0.2229(10) 0.142(8) Uiso 1 1 d D U . . .
H191 H 0.0578 -0.2878 0.2291 0.170 Uiso 1 1 calc R . . . .
C282 C -0.315(4) 0.491(6) 0.298(5) 0.21(5) Uiso 0.3333 1 d D U P R 2
H28D H -0.3164 0.4462 0.3162 0.318 Uiso 0.3333 1 calc R . P R 2
H28E H -0.3455 0.5166 0.3163 0.318 Uiso 0.3333 1 calc R . P R 2
H28F H -0.3244 0.4977 0.2607 0.318 Uiso 0.3333 1 calc R . P R 2
C283 C -0.249(4) 0.510(3) 0.299(3) 0.21(4) Uiso 0.3333 1 d D U P R 2
C284 C -0.205(4) 0.470(3) 0.322(3) 0.24(4) Uiso 0.3333 1 d D U P R 2
H284 H -0.2123 0.4268 0.3359 0.293 Uiso 0.3333 1 calc R . P R 2
C285 C -0.151(4) 0.486(4) 0.327(3) 0.19(3) Uiso 0.3333 1 d D U P R 2
H285 H -0.1233 0.4591 0.3498 0.223 Uiso 0.3333 1 calc R . P R 2
C286 C -0.137(4) 0.541(5) 0.299(4) 0.22(4) Uiso 0.3333 1 d D U P R 2
H286 H -0.0951 0.5506 0.2943 0.268 Uiso 0.3333 1 calc R . P R 2
C287 C -0.181(5) 0.582(4) 0.277(4) 0.25(4) Uiso 0.3333 1 d D U P R 2
H287 H -0.1715 0.6241 0.2608 0.299 Uiso 0.3333 1 calc R . P R 2
C288 C -0.236(4) 0.567(4) 0.277(4) 0.26(5) Uiso 0.3333 1 d D U P R 2
H288 H -0.2671 0.5975 0.2607 0.310 Uiso 0.3333 1 calc R . P R 2
C192 C 0.1032(13) -0.0455(12) -0.1680(10) 0.153(9) Uiso 1 1 d . . . . .
H19A H 0.0633 -0.0192 -0.1727 0.229 Uiso 1 1 calc GR . . . .
H19B H 0.0972 -0.0892 -0.1663 0.229 Uiso 1 1 calc GR . . . .
H19C H 0.1334 -0.0303 -0.1984 0.229 Uiso 1 1 calc GR . . . .
C193 C 0.1282(9) -0.0420(9) -0.1150(8) 0.096(5) Uiso 1 1 d . . . . .
C194 C 0.1481(12) -0.0917(12) -0.0754(10) 0.134(8) Uiso 1 1 d . . . . .
H194 H 0.1486 -0.1336 -0.0788 0.161 Uiso 1 1 calc R . . . .
C195 C 0.1693(14) -0.0791(15) -0.0259(12) 0.164(10) Uiso 1 1 d . . . . .
H195 H 0.1856 -0.1111 0.0027 0.197 Uiso 1 1 calc R . . . .
C196 C 0.1626(11) -0.0174(12) -0.0268(10) 0.128(7) Uiso 1 1 d . . . . .
H196 H 0.1733 -0.0080 0.0046 0.153 Uiso 1 1 calc R . . . .
C197 C 0.1431(13) 0.0335(14) -0.0650(11) 0.149(9) Uiso 1 1 d . . . . .
H197 H 0.1421 0.0756 -0.0620 0.179 Uiso 1 1 calc R . . . .
C198 C 0.1252(11) 0.0184(11) -0.1080(10) 0.119(7) Uiso 1 1 d . . . . .
H198 H 0.1093 0.0520 -0.1357 0.143 Uiso 1 1 calc R . . . .
C268 C 0.399(5) 0.559(4) 0.458(3) 0.30(7) Uiso 0.3333 1 d D U P S 2
H26D H 0.4235 0.5662 0.4845 0.449 Uiso 0.3333 1 calc R . P S 2
H26E H 0.3553 0.5555 0.4732 0.449 Uiso 0.3333 1 calc R . P S 2
H26F H 0.4157 0.5203 0.4474 0.449 Uiso 0.3333 1 calc R . P S 2
C269 C 0.400(3) 0.615(3) 0.409(2) 0.23(4) Uiso 0.3333 1 d D U P S 2
C270 C 0.367(3) 0.615(3) 0.365(3) 0.18(3) Uiso 0.3333 1 d DG U P S 2
H270 H 0.3438 0.5807 0.3659 0.216 Uiso 0.3333 1 calc R . P S 2
C271 C 0.369(3) 0.666(4) 0.318(2) 0.21(4) Uiso 0.3333 1 d DG U P S 2
H271 H 0.3467 0.6658 0.2889 0.253 Uiso 0.3333 1 calc R . P S 2
C272 C 0.404(4) 0.717(3) 0.316(3) 0.24(4) Uiso 0.3333 1 d DG U P S 2
H272 H 0.4049 0.7507 0.2854 0.285 Uiso 0.3333 1 calc R . P S 2
C273 C 0.437(4) 0.716(3) 0.360(4) 0.24(5) Uiso 0.3333 1 d DG U P S 2
H273 H 0.4601 0.7504 0.3591 0.287 Uiso 0.3333 1 calc R . P S 2
C274 C 0.435(3) 0.665(4) 0.407(3) 0.19(4) Uiso 0.3333 1 d DG U P S 2
H274 H 0.4572 0.6652 0.4362 0.228 Uiso 0.3333 1 calc R . P S 2
C199 C 0.5283(19) -0.1596(19) 0.2268(15) 0.30(2) Uiso 1 1 d D U . . .
H19D H 0.5057 -0.1176 0.2240 0.446 Uiso 1 1 calc GR . . . .
H19E H 0.4985 -0.1911 0.2346 0.446 Uiso 1 1 calc GR . . . .
H19F H 0.5532 -0.1608 0.1929 0.446 Uiso 1 1 calc GR . . . .
C200 C 0.5709(11) -0.1737(12) 0.2714(9) 0.150(9) Uiso 1 1 d D U . . .
C201 C 0.5828(12) -0.2323(12) 0.2992(9) 0.139(8) Uiso 1 1 d D U . . .
H201 H 0.5632 -0.2640 0.2905 0.166 Uiso 1 1 calc R . . . .
C202 C 0.6230(15) -0.2512(15) 0.3415(12) 0.188(12) Uiso 1 1 d D U . . .
H202 H 0.6333 -0.2934 0.3608 0.225 Uiso 1 1 calc R . . . .
C203 C 0.6480(15) -0.1908(14) 0.3513(12) 0.163(10) Uiso 1 1 d . . . . .
H203 H 0.6724 -0.1940 0.3802 0.195 Uiso 1 1 calc R . . . .
C204 C 0.6333(14) -0.1354(14) 0.3175(12) 0.167(10) Uiso 1 1 d D U . . .
H204 H 0.6528 -0.1016 0.3228 0.200 Uiso 1 1 calc R . . . .
C205 C 0.5935(14) -0.1179(13) 0.2746(11) 0.171(11) Uiso 1 1 d D U . . .
H205 H 0.5842 -0.0768 0.2527 0.205 Uiso 1 1 calc R . . . .
C206 C 0.647(2) 0.062(2) 0.1815(17) 0.38(3) Uiso 1 1 d D U . . .
H20A H 0.6515 0.0334 0.1579 0.577 Uiso 1 1 calc R . . . .
H20B H 0.6044 0.0644 0.1988 0.577 Uiso 1 1 calc R . . . .
H20C H 0.6559 0.1045 0.1604 0.577 Uiso 1 1 calc R . . . .
C207 C 0.6907(12) 0.0401(12) 0.2222(11) 0.165(10) Uiso 1 1 d D U . . .
C208 C 0.7293(15) -0.0165(14) 0.2156(13) 0.195(13) Uiso 1 1 d D U . . .
H208 H 0.7287 -0.0361 0.1870 0.234 Uiso 1 1 calc R . . . .
C209 C 0.7667(16) -0.0376(16) 0.2568(14) 0.197(13) Uiso 1 1 d D U . . .
H209 H 0.7935 -0.0754 0.2578 0.236 Uiso 1 1 calc R . . . .
C210 C 0.7680(18) -0.0065(18) 0.2979(15) 0.199(14) Uiso 1 1 d . . . . .
H210 H 0.7931 -0.0274 0.3262 0.239 Uiso 1 1 calc R . . . .
C211 C 0.7371(18) 0.0502(18) 0.3015(15) 0.222(16) Uiso 1 1 d D U . . .
H211 H 0.7419 0.0731 0.3270 0.266 Uiso 1 1 calc R . . . .
C212 C 0.6976(15) 0.0681(14) 0.2614(12) 0.180(12) Uiso 1 1 d D U . . .
H212 H 0.6712 0.1059 0.2612 0.216 Uiso 1 1 calc R . . . .
C254 C 0.714(2) 0.315(2) 0.1798(19) 0.157(19) Uiso 0.5 1 d D U P T 2
H25K H 0.7314 0.2814 0.2088 0.236 Uiso 0.5 1 calc R . P T 2
H25L H 0.7425 0.3477 0.1679 0.236 Uiso 0.5 1 calc R . P T 2
H25M H 0.6734 0.3329 0.1929 0.236 Uiso 0.5 1 calc R . P T 2
C255 C 0.7065(17) 0.288(2) 0.1348(16) 0.150(19) Uiso 0.5 1 d D U P T 2
C256 C 0.725(2) 0.2275(19) 0.1407(17) 0.109(12) Uiso 0.5 1 d D U P T 2
H256 H 0.7419 0.2010 0.1720 0.130 Uiso 0.5 1 calc R . P T 2
C257 C 0.718(3) 0.208(2) 0.097(2) 0.16(2) Uiso 0.5 1 d D U P T 2
H257 H 0.7350 0.1664 0.0972 0.188 Uiso 0.5 1 calc R . P T 2
C258 C 0.691(3) 0.240(3) 0.054(2) 0.19(3) Uiso 0.5 1 d D U P T 2
H258 H 0.6804 0.2205 0.0281 0.223 Uiso 0.5 1 calc R . P T 2
C259 C 0.678(3) 0.302(3) 0.0499(18) 0.136(17) Uiso 0.5 1 d D U P T 2
H259 H 0.6652 0.3295 0.0175 0.163 Uiso 0.5 1 calc R . P T 2
C260 C 0.6840(18) 0.3248(16) 0.0921(17) 0.089(10) Uiso 0.5 1 d D U P T 2
H260 H 0.6717 0.3680 0.0907 0.107 Uiso 0.5 1 calc R . P T 2
C213 C 0.743(3) 0.248(3) 0.197(2) 0.24(3) Uiso 0.5 1 d D U P U 1
H21D H 0.7374 0.2877 0.2089 0.356 Uiso 0.5 1 calc R . P U 1
H21E H 0.7188 0.2171 0.2226 0.356 Uiso 0.5 1 calc R . P U 1
H21F H 0.7868 0.2324 0.1950 0.356 Uiso 0.5 1 calc R . P U 1
C239 C 0.5279(18) 0.6134(17) 0.2478(15) 0.159(14) Uiso 0.6667 1 d D U P V 1
H239 H 0.5370 0.5806 0.2785 0.191 Uiso 0.6667 1 calc R . P V 1
C175 C 0.4412(18) 0.3956(15) 0.334(2) 0.123(16) Uani 0.6667 1 d . U P N 1
H17S H 0.4458 0.3899 0.3721 0.148 Uiso 0.6667 1 calc R . P N 1
H17T H 0.4798 0.3762 0.3172 0.148 Uiso 0.6667 1 calc R . P N 1
C170 C -0.0030(12) 0.1139(15) 0.4714(9) 0.092(8) Uani 0.6667 1 d . . P M 1
H17U H -0.0189 0.1577 0.4728 0.111 Uiso 0.6667 1 calc R . P M 1
H17V H -0.0266 0.0845 0.4999 0.111 Uiso 0.6667 1 calc R . P M 1
C243 C -0.290(2) 0.4759(18) 0.2187(16) 0.168(16) Uiso 0.6667 1 d D U P W 1
H243 H -0.2867 0.4549 0.1906 0.201 Uiso 0.6667 1 calc R . P W 1
C174 C 0.4315(12) 0.4670(12) 0.3060(13) 0.093(7) Uani 0.6667 1 d . U P N 1
H17W H 0.4508 0.4931 0.3244 0.111 Uiso 0.6667 1 calc R . P N 1
H17X H 0.4468 0.4763 0.2675 0.111 Uiso 0.6667 1 calc R . P N 1
C237 C 0.5639(17) 0.6804(17) 0.1633(15) 0.128(12) Uiso 0.6667 1 d D U P V 1
H237 H 0.5954 0.6947 0.1357 0.153 Uiso 0.6667 1 calc R . P V 1
C241 C -0.393(3) 0.432(3) 0.276(2) 0.25(3) Uiso 0.6667 1 d . . P W 1
H24E H -0.4309 0.4610 0.2715 0.373 Uiso 0.6667 1 calc GR . P W 1
H24F H -0.3921 0.4084 0.3135 0.373 Uiso 0.6667 1 calc GR . P W 1
H24G H -0.3921 0.4020 0.2533 0.373 Uiso 0.6667 1 calc GR . P W 1
C231 C 0.4866(19) 0.5067(13) 0.4349(13) 0.25(3) Uiso 0.6667 1 d . . P X 1
H231 H 0.5040 0.4645 0.4476 0.303 Uiso 0.6667 1 calc R . P X 1
C232 C 0.4210(18) 0.5207(14) 0.4334(11) 0.167(16) Uiso 0.6667 1 d DG U P X 1
H232 H 0.3946 0.4878 0.4451 0.201 Uiso 0.6667 1 calc R . P X 1
C233 C 0.3949(12) 0.5837(17) 0.4144(12) 0.163(16) Uiso 0.6667 1 d DG U P X 1
H233 H 0.3510 0.5931 0.4134 0.195 Uiso 0.6667 1 calc R . P X 1
C228 C 0.4343(16) 0.6329(12) 0.3969(11) 0.20(2) Uiso 0.6667 1 d DG U P X 1
C229 C 0.4999(15) 0.6190(15) 0.3985(11) 0.155(14) Uiso 0.6667 1 d DG U P X 1
H229 H 0.5263 0.6518 0.3868 0.186 Uiso 0.6667 1 calc R . P X 1
C230 C 0.5260(13) 0.5559(18) 0.4174(13) 0.24(2) Uiso 0.6667 1 d DG U P X 1
H230 H 0.5699 0.5465 0.4185 0.284 Uiso 0.6667 1 calc R . P X 1
C245 C -0.246(3) 0.546(2) 0.262(2) 0.24(3) Uiso 0.6667 1 d D U P W 1
H245 H -0.2142 0.5700 0.2640 0.286 Uiso 0.6667 1 calc R . P W 1
C182 C 0.478(3) 0.063(2) 0.131(2) 0.113(15) Uani 0.5 1 d . U P O 1
H18I H 0.5056 0.0555 0.1603 0.135 Uiso 0.5 1 calc R . P O 1
H18J H 0.5009 0.0843 0.0970 0.135 Uiso 0.5 1 calc R . P O 1
C235 C 0.4560(16) 0.6891(14) 0.1970(12) 0.135(12) Uiso 0.6667 1 d D U P V 1
C171 C -0.0091(15) 0.102(2) 0.4118(12) 0.137(15) Uani 0.6667 1 d . . P M 1
H17Y H -0.0259 0.0615 0.4152 0.164 Uiso 0.6667 1 calc R . P M 1
H H -0.0367 0.1365 0.3907 0.164 Uiso 0.6667 1 calc R . P M 1
C216 C 0.6765(17) 0.3279(17) 0.0625(16) 0.093(10) Uiso 0.5 1 d D U P U 1
H216 H 0.6615 0.3683 0.0423 0.111 Uiso 0.5 1 calc R . P U 1
C217 C 0.678(2) 0.275(2) 0.0347(18) 0.138(16) Uiso 0.5 1 d D U P U 1
H217 H 0.6639 0.2823 0.0000 0.165 Uiso 0.5 1 calc R . P U 1
C234 C 0.391(2) 0.720(2) 0.190(2) 0.23(3) Uiso 0.6667 1 d D U P V 1
H23A H 0.3906 0.7519 0.1557 0.343 Uiso 0.6667 1 calc R . P V 1
H23B H 0.3636 0.6880 0.1895 0.343 Uiso 0.6667 1 calc R . P V 1
H23C H 0.3762 0.7398 0.2193 0.343 Uiso 0.6667 1 calc R . P V 1
C218 C 0.702(3) 0.211(2) 0.0652(19) 0.17(2) Uiso 0.5 1 d D U P U 1
H218 H 0.7041 0.1742 0.0516 0.203 Uiso 0.5 1 calc R . P U 1
C236 C 0.5044(15) 0.7086(16) 0.1587(13) 0.125(11) Uiso 0.6667 1 d D U P V 1
H236 H 0.4958 0.7424 0.1286 0.151 Uiso 0.6667 1 calc R . P V 1
C219 C 0.7233(17) 0.2085(17) 0.1197(15) 0.078(8) Uiso 0.5 1 d D U P U 1
H219 H 0.7405 0.1686 0.1392 0.094 Uiso 0.5 1 calc R . P U 1
C238 C 0.579(2) 0.6353(19) 0.2033(16) 0.143(13) Uiso 0.6667 1 d . . P V 1
H238 H 0.6208 0.6160 0.2053 0.172 Uiso 0.6667 1 calc R . P V 1
C220 C 0.726(3) 0.276(3) 0.327(2) 0.25(4) Uiso 0.5 1 d D U P Y 1
H22D H 0.7255 0.2411 0.3098 0.379 Uiso 0.5 1 calc R . P Y 1
H22E H 0.6994 0.3125 0.3093 0.379 Uiso 0.5 1 calc R . P Y 1
H22F H 0.7686 0.2863 0.3252 0.379 Uiso 0.5 1 calc R . P Y 1
C240 C 0.4683(16) 0.6430(14) 0.2415(12) 0.125(11) Uiso 0.6667 1 d D U P V 1
H240 H 0.4356 0.6309 0.2686 0.150 Uiso 0.6667 1 calc R . P V 1
C221 C 0.702(2) 0.256(2) 0.3831(19) 0.15(3) Uiso 0.5 1 d D U P Y 1
C242 C -0.340(2) 0.466(2) 0.260(2) 0.23(2) Uiso 0.6667 1 d D U P W 1
C222 C 0.684(2) 0.1973(19) 0.4006(16) 0.131(15) Uiso 0.5 1 d D U P Y 1
H222 H 0.6877 0.1695 0.3776 0.157 Uiso 0.5 1 calc R . P Y 1
C244 C -0.2449(19) 0.5160(19) 0.2187(16) 0.170(16) Uiso 0.6667 1 d D U P W 1
H244 H -0.2133 0.5237 0.1898 0.204 Uiso 0.6667 1 calc R . P W 1
C223 C 0.661(2) 0.1802(19) 0.4506(16) 0.126(15) Uiso 0.5 1 d D U P Y 1
H223 H 0.6447 0.1407 0.4645 0.152 Uiso 0.5 1 calc R . P Y 1
C246 C -0.298(3) 0.537(3) 0.302(3) 0.34(4) Uiso 0.6667 1 d D U P W 1
H246 H -0.3015 0.5596 0.3296 0.409 Uiso 0.6667 1 calc R . P W 1
C224 C 0.661(2) 0.220(2) 0.4803(17) 0.124(14) Uiso 0.5 1 d D U P Y 1
H224 H 0.6469 0.2059 0.5172 0.149 Uiso 0.5 1 calc R . P Y 1
C214 C 0.720(2) 0.260(2) 0.1454(19) 0.20(3) Uiso 0.5 1 d D U P U 1
C225 C 0.678(4) 0.278(3) 0.463(2) 0.19(3) Uiso 0.5 1 d D U P Y 1
H225 H 0.6748 0.3052 0.4872 0.226 Uiso 0.5 1 calc R . P Y 1
C215 C 0.6954(17) 0.3265(17) 0.1177(16) 0.095(11) Uiso 0.5 1 d D U P U 1
H215 H 0.6922 0.3621 0.1325 0.114 Uiso 0.5 1 calc R . P U 1
C226 C 0.700(3) 0.298(2) 0.4126(19) 0.154(19) Uiso 0.5 1 d D U P Y 1
H226 H 0.7124 0.3385 0.3982 0.185 Uiso 0.5 1 calc R . P Y 1
C227 C 0.405(3) 0.696(2) 0.377(2) 0.28(3) Uiso 0.6667 1 d D U P X 1
H22A H 0.3597 0.6955 0.3791 0.417 Uiso 0.6667 1 calc R . P X 1
H22B H 0.4151 0.7239 0.3978 0.417 Uiso 0.6667 1 calc R . P X 1
H22C H 0.4207 0.7118 0.3390 0.417 Uiso 0.6667 1 calc R . P X 1
C247 C -0.345(3) 0.496(3) 0.303(3) 0.33(4) Uiso 0.6667 1 d D U P W 1
H247 H -0.3774 0.4893 0.3316 0.396 Uiso 0.6667 1 calc R . P W 1

loop_
_atom_site_aniso_label
_atom_site_aniso_U_11
_atom_site_aniso_U_22
_atom_site_aniso_U_33
_atom_site_aniso_U_23
_atom_site_aniso_U_13
_atom_site_aniso_U_12
La1 0.0408(3) 0.0409(3) 0.0372(3) -0.0048(2) -0.0017(2) -0.0022(3)
La2 0.0396(3) 0.0405(3) 0.0386(3) -0.0053(2) -0.0012(2) -0.0025(2)
La3 0.0391(3) 0.0406(3) 0.0364(3) -0.0053(2) -0.0044(2) -0.0017(2)
La4 0.0395(3) 0.0410(3) 0.0353(3) -0.0046(2) -0.0046(2) -0.0017(2)
Cl1 0.072(2) 0.0501(16) 0.0620(18) 0.0080(14) -0.0061(15) -0.0127(15)
Cl2 0.0567(17) 0.0735(19) 0.0548(16) -0.0273(15) -0.0077(13) -0.0024(15)
Cl3 0.0558(17) 0.0462(14) 0.0576(16) 0.0061(12) -0.0083(13) 0.0020(13)
Cl4 0.0603(18) 0.0744(19) 0.0520(16) -0.0276(14) 0.0024(13) -0.0030(15)
O1 0.065(5) 0.067(5) 0.048(4) -0.006(4) -0.009(4) -0.018(4)
O2 0.054(5) 0.067(5) 0.070(6) -0.014(4) -0.015(4) 0.002(4)
O3 0.047(4) 0.058(5) 0.055(5) -0.010(4) -0.006(4) 0.005(4)
O4 0.043(4) 0.065(5) 0.055(5) -0.014(4) -0.001(3) 0.002(4)
O5 0.044(4) 0.044(4) 0.046(4) -0.008(3) 0.004(3) 0.002(3)
O6 0.047(4) 0.042(4) 0.042(4) -0.002(3) 0.005(3) -0.014(3)
O7 0.040(4) 0.047(4) 0.045(4) -0.007(3) -0.009(3) -0.006(3)
O8 0.042(4) 0.045(4) 0.041(4) -0.004(3) -0.012(3) 0.006(3)
N1 0.050(5) 0.047(5) 0.039(5) -0.005(4) 0.003(4) 0.003(4)
N2 0.045(5) 0.051(5) 0.044(5) -0.003(4) 0.002(4) -0.007(4)
N3 0.051(6) 0.052(5) 0.049(5) -0.012(4) -0.009(4) 0.006(4)
N4 0.044(5) 0.059(6) 0.048(5) -0.011(4) -0.001(4) 0.007(4)
N5 0.044(5) 0.042(5) 0.055(5) -0.009(4) 0.006(4) -0.004(4)
N6 0.047(5) 0.045(5) 0.054(5) -0.010(4) -0.002(4) -0.007(4)
N7 0.046(5) 0.045(5) 0.049(5) -0.002(4) -0.001(4) 0.006(4)
N8 0.043(5) 0.044(5) 0.050(5) -0.008(4) -0.004(4) -0.001(4)
N9 0.052(5) 0.053(5) 0.036(4) -0.012(4) -0.001(4) -0.005(4)
N10 0.056(6) 0.044(5) 0.042(5) -0.003(4) -0.003(4) -0.009(4)
N11 0.029(4) 0.045(5) 0.041(4) -0.007(4) -0.001(3) -0.002(4)
N12 0.052(6) 0.055(5) 0.038(5) -0.009(4) 0.003(4) -0.009(4)
N13 0.051(6) 0.047(5) 0.049(5) -0.008(4) -0.008(4) -0.001(4)
N14 0.055(6) 0.040(5) 0.042(5) -0.003(4) -0.013(4) -0.004(4)
N15 0.047(5) 0.045(5) 0.050(5) -0.009(4) -0.007(4) 0.000(4)
N16 0.045(5) 0.044(5) 0.053(5) -0.003(4) -0.003(4) -0.007(4)
C1 0.041(6) 0.046(6) 0.048(6) -0.007(5) -0.002(5) -0.001(5)
C2 0.045(6) 0.057(7) 0.047(6) -0.012(5) 0.003(5) 0.000(5)
C3 0.066(8) 0.063(7) 0.044(6) -0.011(6) 0.007(5) -0.005(6)
C4 0.064(8) 0.073(9) 0.059(8) -0.014(7) 0.024(6) 0.001(7)
C5 0.060(8) 0.064(8) 0.065(8) -0.015(6) 0.017(6) 0.005(6)
C6 0.054(7) 0.057(7) 0.051(6) -0.020(5) 0.005(5) 0.005(5)
C7 0.041(6) 0.058(7) 0.041(6) -0.012(5) 0.004(4) 0.000(5)
C8 0.045(6) 0.037(5) 0.047(6) -0.015(4) -0.008(4) 0.005(4)
C9 0.050(7) 0.054(6) 0.050(6) -0.015(5) 0.000(5) 0.002(5)
C10 0.064(9) 0.057(7) 0.085(10) -0.030(7) 0.004(7) 0.013(6)
C11 0.076(9) 0.047(7) 0.073(8) -0.020(6) -0.003(7) 0.012(6)
C12 0.073(9) 0.040(6) 0.056(7) -0.007(5) 0.000(6) 0.002(6)
C13 0.041(6) 0.052(6) 0.049(6) -0.017(5) -0.002(5) 0.002(5)
C14 0.057(7) 0.036(5) 0.047(6) -0.009(5) -0.003(5) -0.001(5)
C15 0.060(7) 0.048(6) 0.041(6) -0.010(5) -0.005(5) 0.003(5)
C16 0.057(8) 0.061(7) 0.057(7) -0.006(6) -0.011(6) -0.002(6)
C17 0.063(9) 0.076(9) 0.079(10) -0.011(8) -0.023(7) -0.001(7)
C18 0.073(10) 0.073(9) 0.067(9) -0.005(7) -0.026(7) 0.002(7)
C19 0.108(13) 0.077(10) 0.046(7) 0.009(7) -0.002(8) 0.004(9)
C20 0.071(9) 0.066(8) 0.050(7) -0.004(6) -0.007(6) -0.002(7)
C21 0.123(16) 0.100(13) 0.111(14) 0.001(11) -0.060(13) -0.002(12)
C22 0.052(7) 0.064(7) 0.041(6) -0.008(5) 0.001(5) -0.006(6)
C23 0.065(8) 0.061(7) 0.060(7) -0.028(6) -0.010(6) 0.001(6)
C24 0.052(8) 0.111(12) 0.087(10) -0.051(10) -0.014(7) 0.009(8)
C25 0.093(12) 0.131(15) 0.048(8) -0.023(9) -0.010(8) -0.028(11)
C26 0.096(13) 0.104(13) 0.054(8) 0.012(8) -0.016(8) -0.029(10)
C27 0.083(10) 0.074(9) 0.058(8) 0.013(7) -0.026(7) -0.024(8)
C28 0.20(3) 0.26(3) 0.053(10) -0.044(14) -0.020(13) -0.10(2)
C29 0.048(6) 0.054(6) 0.049(6) -0.015(5) -0.002(5) -0.001(5)
C30 0.083(10) 0.054(7) 0.058(7) -0.009(6) -0.018(7) 0.003(6)
C31 0.095(11) 0.075(9) 0.045(7) -0.012(6) -0.014(7) 0.001(8)
C32 0.084(10) 0.085(10) 0.046(7) -0.017(7) -0.015(7) -0.007(8)
C33 0.080(9) 0.066(8) 0.052(7) -0.028(6) 0.000(6) -0.013(7)
C34 0.058(7) 0.049(6) 0.053(6) -0.011(5) -0.001(5) -0.012(5)
C35 0.116(16) 0.157(18) 0.069(10) -0.040(11) -0.031(10) 0.011(13)
C36 0.047(6) 0.051(6) 0.052(6) -0.014(5) -0.014(5) 0.002(5)
C37 0.061(8) 0.067(8) 0.054(7) -0.005(6) -0.007(6) -0.011(6)
C38 0.050(8) 0.095(11) 0.081(10) -0.018(8) -0.014(7) -0.009(7)
C39 0.065(9) 0.082(9) 0.069(9) -0.019(8) -0.022(7) 0.009(7)
C40 0.069(9) 0.086(10) 0.055(8) 0.008(7) -0.008(7) 0.010(8)
C41 0.054(7) 0.076(9) 0.060(8) 0.005(7) -0.004(6) 0.000(6)
C42 0.054(9) 0.139(15) 0.089(11) -0.041(11) -0.020(8) 0.017(9)
C43 0.043(6) 0.045(6) 0.043(6) -0.006(5) -0.001(4) -0.003(5)
C44 0.039(6) 0.041(5) 0.055(6) -0.005(5) -0.001(5) -0.002(4)
C45 0.061(8) 0.047(6) 0.064(7) -0.007(6) -0.003(6) -0.015(6)
C46 0.052(7) 0.048(6) 0.071(8) -0.009(6) 0.010(6) -0.011(5)
C47 0.051(7) 0.053(7) 0.086(10) 0.015(7) 0.009(7) -0.017(6)
C48 0.045(6) 0.043(6) 0.062(7) 0.000(5) 0.005(5) -0.004(5)
C49 0.032(5) 0.042(6) 0.059(7) 0.002(5) 0.009(5) -0.001(4)
C50 0.046(6) 0.044(6) 0.039(5) 0.004(4) 0.000(4) -0.002(5)
C51 0.052(7) 0.044(6) 0.052(7) 0.009(5) 0.010(5) -0.004(5)
C52 0.058(8) 0.066(8) 0.059(7) 0.003(6) 0.013(6) -0.013(6)
C53 0.068(9) 0.083(9) 0.047(7) -0.001(7) 0.016(6) -0.008(7)
C54 0.065(8) 0.066(8) 0.040(6) -0.006(5) 0.006(5) -0.005(6)
C55 0.048(6) 0.049(6) 0.038(5) -0.001(5) 0.008(4) 0.000(5)
C56 0.042(6) 0.049(6) 0.039(5) -0.004(5) -0.003(4) 0.003(5)
C57 0.043(6) 0.048(6) 0.059(7) -0.014(5) 0.003(5) -0.010(5)
C58 0.067(8) 0.053(7) 0.070(8) -0.023(6) 0.004(7) 0.007(6)
C59 0.108(14) 0.055(8) 0.111(13) -0.034(9) 0.004(10) -0.001(8)
C60 0.100(13) 0.041(7) 0.117(14) -0.021(8) -0.002(10) 0.007(7)
C61 0.092(11) 0.043(7) 0.089(10) 0.007(7) -0.008(9) 0.009(7)
C62 0.056(7) 0.043(6) 0.062(7) 0.000(5) 0.005(6) 0.002(5)
C63 0.23(3) 0.050(10) 0.17(2) -0.019(12) -0.03(2) 0.043(14)
C64 0.051(6) 0.039(5) 0.048(6) -0.004(5) 0.004(5) 0.001(5)
C65 0.047(7) 0.044(6) 0.074(8) -0.018(6) 0.007(6) -0.003(5)
C66 0.059(8) 0.050(7) 0.091(10) -0.018(7) -0.001(7) 0.003(6)
C67 0.044(7) 0.067(8) 0.067(8) -0.010(6) 0.007(6) 0.007(6)
C68 0.049(7) 0.069(8) 0.065(8) 0.005(6) 0.006(6) -0.004(6)
C69 0.043(7) 0.055(7) 0.070(8) -0.004(6) 0.012(6) -0.005(5)
C70 0.069(9) 0.062(8) 0.098(11) -0.011(8) -0.003(8) 0.010(7)
C71 0.037(6) 0.042(6) 0.059(7) -0.003(5) -0.001(5) -0.002(5)
C72 0.050(7) 0.047(6) 0.054(7) -0.004(5) -0.006(5) 0.003(5)
C73 0.070(9) 0.054(7) 0.075(9) -0.013(7) -0.008(7) -0.005(6)
C74 0.045(7) 0.055(7) 0.085(9) 0.003(7) -0.004(6) 0.009(6)
C75 0.060(8) 0.073(9) 0.066(8) 0.009(7) -0.013(7) -0.005(7)
C76 0.058(7) 0.055(7) 0.051(7) 0.000(5) -0.009(5) 0.004(6)
C77 0.061(9) 0.054(8) 0.118(13) 0.003(8) -0.012(8) 0.009(7)
C78 0.043(6) 0.042(6) 0.044(6) 0.000(5) 0.008(5) 0.003(5)
C79 0.050(7) 0.066(8) 0.086(9) -0.033(7) -0.004(6) -0.006(6)
C80 0.061(9) 0.085(10) 0.115(13) -0.050(10) -0.007(8) 0.018(8)
C81 0.049(8) 0.090(11) 0.077(10) 0.004(8) 0.013(7) 0.010(7)
C82 0.049(8) 0.062(8) 0.095(11) 0.004(8) -0.009(7) -0.006(6)
C83 0.038(6) 0.059(7) 0.072(8) 0.000(6) -0.001(5) -0.002(5)
C84 0.062(10) 0.113(14) 0.127(15) -0.013(12) 0.014(10) 0.030(10)
C85 0.051(6) 0.041(5) 0.042(6) -0.003(4) -0.017(5) -0.001(5)
C86 0.044(6) 0.050(6) 0.044(6) -0.009(5) -0.011(4) -0.007(5)
C87 0.064(8) 0.058(7) 0.047(6) -0.011(5) -0.015(6) -0.007(6)
C88 0.065(8) 0.070(8) 0.053(7) -0.011(6) -0.024(6) -0.004(6)
C89 0.055(7) 0.070(8) 0.051(6) -0.020(6) -0.014(5) -0.011(6)
C90 0.059(7) 0.056(7) 0.052(6) -0.022(5) -0.009(5) -0.013(6)
C91 0.045(6) 0.058(6) 0.040(5) -0.017(5) -0.010(4) -0.004(5)
C92 0.047(6) 0.046(6) 0.041(5) -0.013(5) 0.000(4) -0.008(5)
C93 0.049(6) 0.049(6) 0.046(6) -0.018(5) -0.006(5) -0.004(5)
C94 0.072(8) 0.058(7) 0.057(7) -0.035(6) -0.011(6) -0.007(6)
C95 0.065(8) 0.056(7) 0.072(8) -0.021(6) -0.004(6) -0.017(6)
C96 0.044(6) 0.050(6) 0.058(7) -0.013(5) -0.005(5) -0.005(5)
C97 0.043(6) 0.046(6) 0.043(6) -0.011(5) -0.005(4) 0.000(5)
C98 0.052(6) 0.045(6) 0.035(5) -0.006(4) -0.010(4) 0.000(5)
C99 0.041(6) 0.068(7) 0.041(6) -0.010(5) -0.010(5) -0.001(5)
C100 0.057(8) 0.076(8) 0.047(6) -0.006(6) -0.009(5) 0.002(6)
C101 0.070(9) 0.108(12) 0.043(7) 0.002(7) 0.006(6) 0.006(9)
C102 0.060(9) 0.123(13) 0.056(8) -0.033(9) -0.012(6) 0.011(9)
C103 0.060(9) 0.100(11) 0.081(10) -0.045(9) -0.001(7) -0.016(8)
C104 0.068(9) 0.077(9) 0.057(7) -0.024(7) -0.009(6) -0.003(7)
C105 0.101(15) 0.23(3) 0.074(11) -0.067(15) 0.015(10) -0.029(16)
C106 0.048(6) 0.042(5) 0.048(6) -0.009(5) -0.008(5) -0.001(5)
C107 0.044(6) 0.059(7) 0.054(6) -0.009(5) 0.003(5) -0.004(5)
C108 0.053(8) 0.069(8) 0.071(8) -0.010(7) 0.000(6) -0.016(6)
C109 0.073(9) 0.061(8) 0.064(8) -0.015(6) 0.024(7) -0.016(7)
C110 0.086(11) 0.082(10) 0.055(8) -0.004(7) -0.003(7) -0.022(8)
C111 0.081(9) 0.063(8) 0.047(7) -0.010(6) -0.002(6) -0.011(7)
C112 0.106(14) 0.086(11) 0.077(10) -0.005(8) 0.030(9) -0.026(10)
C113 0.048(6) 0.055(6) 0.040(5) -0.018(5) 0.010(4) -0.010(5)
C114 0.057(8) 0.076(8) 0.049(7) -0.013(6) -0.001(5) -0.001(6)
C115 0.046(7) 0.102(11) 0.053(7) -0.019(7) 0.002(5) 0.001(7)
C116 0.055(8) 0.115(12) 0.051(7) -0.031(8) 0.010(6) -0.034(8)
C117 0.082(11) 0.082(10) 0.059(8) -0.002(7) 0.015(7) -0.026(8)
C118 0.052(7) 0.097(10) 0.045(6) 0.000(6) -0.013(5) -0.017(7)
C119 0.089(13) 0.154(18) 0.092(12) -0.034(12) 0.024(10) -0.060(13)
C120 0.042(6) 0.056(6) 0.043(6) -0.013(5) 0.002(4) -0.002(5)
C121 0.056(7) 0.063(7) 0.056(7) -0.013(6) -0.004(6) 0.000(6)
C122 0.074(9) 0.084(9) 0.065(8) -0.041(8) -0.009(7) 0.026(8)
C123 0.080(10) 0.089(10) 0.047(7) -0.022(7) -0.007(6) 0.026(8)
C124 0.063(8) 0.086(10) 0.051(7) -0.003(7) 0.003(6) 0.001(7)
C125 0.059(7) 0.060(7) 0.050(6) -0.012(6) -0.002(5) 0.000(6)
C126 0.111(14) 0.136(15) 0.067(10) -0.036(10) 0.020(9) 0.022(12)
C127 0.039(6) 0.044(6) 0.039(5) -0.004(4) -0.007(4) 0.009(5)
C128 0.042(6) 0.039(5) 0.046(6) -0.001(4) -0.001(4) 0.000(4)
C129 0.054(7) 0.058(7) 0.046(6) -0.010(5) -0.009(5) 0.010(5)
C130 0.055(7) 0.051(7) 0.067(8) -0.012(6) -0.014(6) 0.019(6)
C131 0.054(7) 0.056(7) 0.061(7) 0.003(6) -0.026(6) 0.010(6)
C132 0.043(6) 0.052(6) 0.046(6) -0.001(5) -0.009(5) -0.001(5)
C133 0.048(6) 0.037(5) 0.045(6) -0.002(4) -0.008(5) 0.001(4)
C134 0.047(6) 0.054(6) 0.040(5) -0.005(5) -0.014(5) -0.005(5)
C135 0.052(7) 0.051(6) 0.040(6) 0.001(5) -0.011(5) -0.001(5)
C136 0.059(8) 0.063(7) 0.054(7) 0.003(6) -0.021(6) 0.002(6)
C137 0.070(8) 0.068(8) 0.045(6) -0.011(6) -0.026(6) 0.001(6)
C138 0.078(9) 0.055(7) 0.046(6) -0.005(5) -0.019(6) -0.005(6)
C139 0.049(6) 0.049(6) 0.039(5) -0.002(5) -0.008(5) -0.004(5)
C140 0.041(6) 0.053(6) 0.039(5) -0.003(5) -0.003(4) -0.004(5)
C141 0.062(8) 0.043(6) 0.048(6) 0.000(5) -0.010(5) 0.004(5)
C142 0.084(10) 0.053(7) 0.068(8) -0.017(6) -0.010(7) -0.017(7)
C143 0.117(16) 0.068(10) 0.118(15) -0.018(10) -0.037(12) -0.017(10)
C144 0.112(14) 0.053(8) 0.091(12) 0.009(8) -0.013(10) -0.017(9)
C145 0.090(11) 0.063(8) 0.074(9) 0.010(7) -0.014(8) -0.026(8)
C146 0.057(8) 0.064(8) 0.059(7) -0.004(6) -0.003(6) -0.003(6)
C147 0.15(2) 0.078(11) 0.134(17) -0.001(11) -0.027(15) -0.043(13)
C148 0.045(6) 0.054(6) 0.049(6) -0.009(5) -0.010(5) -0.010(5)
C149 0.073(9) 0.048(7) 0.066(8) -0.013(6) -0.007(6) -0.006(6)
C150 0.081(11) 0.065(9) 0.084(10) -0.012(8) -0.012(8) -0.019(8)
C151 0.090(11) 0.089(11) 0.053(8) -0.008(7) -0.014(7) -0.030(9)
C152 0.057(8) 0.090(11) 0.065(8) 0.017(7) -0.017(6) -0.024(8)
C153 0.052(7) 0.063(8) 0.075(9) 0.003(7) -0.015(6) -0.005(6)
C154 0.122(17) 0.139(17) 0.111(14) -0.032(13) -0.002(12) -0.085(14)
C155 0.034(6) 0.048(6) 0.052(6) 0.001(5) -0.004(4) -0.003(5)
C156 0.065(8) 0.045(6) 0.056(7) -0.007(5) -0.002(6) -0.007(6)
C157 0.064(8) 0.055(7) 0.074(9) -0.008(6) -0.013(7) -0.004(6)
C158 0.051(7) 0.053(7) 0.092(10) 0.004(7) 0.000(7) -0.013(6)
C159 0.078(10) 0.081(10) 0.064(8) 0.022(7) -0.017(7) -0.031(8)
C160 0.079(9) 0.050(7) 0.050(7) -0.001(5) -0.013(6) -0.013(6)
C161 0.103(13) 0.072(10) 0.107(13) 0.010(9) -0.016(10) -0.036(9)
C162 0.061(8) 0.048(6) 0.045(6) 0.002(5) -0.009(5) -0.005(5)
C163 0.062(9) 0.063(8) 0.093(10) -0.020(7) -0.011(7) -0.009(7)
C164 0.072(10) 0.074(9) 0.102(12) -0.032(9) -0.011(9) -0.010(8)
C165 0.071(10) 0.063(8) 0.084(10) 0.005(7) -0.030(8) -0.027(7)
C166 0.049(7) 0.069(8) 0.074(9) 0.001(7) -0.008(6) 0.004(6)
C167 0.044(6) 0.064(7) 0.056(7) -0.002(6) -0.013(5) -0.002(6)
C168 0.092(13) 0.085(11) 0.147(17) 0.007(11) -0.065(12) -0.031(10)
C169 0.070(9) 0.096(11) 0.055(8) -0.005(7) 0.008(7) -0.032(8)
C172 0.077(10) 0.107(12) 0.063(8) -0.017(8) -0.018(7) -0.029(9)
C173 0.075(9) 0.083(10) 0.101(11) -0.025(9) -0.025(8) -0.010(7)
C176 0.064(9) 0.094(11) 0.120(14) -0.002(9) -0.030(9) 0.003(8)
C177 0.064(9) 0.099(11) 0.070(9) -0.024(8) 0.006(7) 0.009(8)
C178 0.051(9) 0.19(2) 0.122(15) -0.085(15) 0.001(9) 0.028(11)
C179 0.061(10) 0.144(16) 0.104(13) -0.029(12) -0.018(9) -0.019(10)
C180 0.060(8) 0.100(11) 0.063(8) -0.013(8) -0.014(7) 0.002(8)
C181 0.059(9) 0.079(10) 0.153(16) -0.020(10) 0.025(10) -0.018(7)
C184 0.080(11) 0.084(11) 0.095(12) -0.018(9) 0.015(9) 0.018(9)
C253 0.121(17) 0.101(11) 0.136(17) -0.019(12) 0.049(14) 0.011(11)
C248 0.040(19) 0.08(3) 0.06(2) -0.011(19) 0.003(16) -0.016(18)
C249 0.11(4) 0.11(4) 0.04(2) 0.00(2) 0.01(2) -0.09(4)
C250 0.07(2) 0.13(2) 0.12(3) -0.03(2) -0.03(2) -0.006(18)
C251 0.065(14) 0.10(2) 0.07(2) 0.00(2) -0.030(13) -0.001(14)
C252 0.15(6) 0.105(17) 0.16(4) -0.008(18) 0.06(4) -0.005(17)
C175 0.069(14) 0.086(15) 0.21(4) -0.005(16) -0.060(19) -0.004(12)
C170 0.079(17) 0.14(2) 0.072(15) -0.050(16) -0.019(12) 0.012(16)
C174 0.074(12) 0.082(13) 0.12(2) -0.015(13) -0.019(12) -0.018(10)
C182 0.063(16) 0.098(16) 0.14(4) 0.00(2) 0.046(19) 0.000(13)
C171 0.073(19) 0.28(5) 0.08(2) -0.06(3) 0.005(16) -0.07(3)

loop_
_atom_type_symbol
_atom_type_description
_atom_type_scat_dispersion_real
_atom_type_scat_dispersion_imag
_atom_type_scat_source
C C 0.0033 0.0016 'International Tables Vol C Tables 4.2.6.8 and 6.1.1.4'
H H 0.0000 0.0000 'International Tables Vol C Tables 4.2.6.8 and 6.1.1.4'
Cl Cl 0.1484 0.1585 'International Tables Vol C Tables 4.2.6.8 and 6.1.1.4'
La La -0.2871 2.4523 'International Tables Vol C Tables 4.2.6.8 and 6.1.1.4'
N N 0.0061 0.0033 'International Tables Vol C Tables 4.2.6.8 and 6.1.1.4'
O O 0.0106 0.0060 'International Tables Vol C Tables 4.2.6.8 and 6.1.1.4'

loop_
_geom_angle_atom_site_label_1
_geom_angle_atom_site_label_2
_geom_angle_atom_site_label_3
_geom_angle
Cl1 La1 Cl4 85.50(10)
Cl1 La1 C1 95.2(2)
Cl1 La1 C140 107.7(2)
Cl4 La1 C1 135.3(2)
Cl4 La1 C140 104.6(2)
O1 La1 Cl1 150.82(19)
O1 La1 Cl4 77.4(2)
O1 La1 N2 85.1(3)
O1 La1 N16 123.0(3)
O1 La1 C1 81.3(3)
O1 La1 C140 99.4(3)
N1 La1 Cl1 88.7(2)
N1 La1 Cl4 109.7(2)
N1 La1 O1 75.4(3)
N1 La1 N2 52.2(3)
N1 La1 N16 130.4(3)
N1 La1 C1 26.1(3)
N1 La1 C140 142.9(3)
N2 La1 Cl1 104.5(2)
N2 La1 Cl4 158.0(2)
N2 La1 N16 81.7(3)
N2 La1 C1 26.3(3)
N2 La1 C140 91.1(3)
N15 La1 Cl1 132.6(2)
N15 La1 Cl4 94.0(2)
N15 La1 O1 72.7(3)
N15 La1 N1 134.5(3)
N15 La1 N2 93.3(3)
N15 La1 N16 53.2(3)
N15 La1 C1 116.4(3)
N15 La1 C140 27.1(3)
N16 La1 Cl1 86.0(2)
N16 La1 Cl4 119.0(2)
N16 La1 C1 105.6(3)
N16 La1 C140 26.6(3)
C140 La1 C1 117.4(3)
Cl1 La2 C14 104.7(2)
Cl1 La2 C43 134.6(2)
Cl2 La2 Cl1 85.46(10)
Cl2 La2 C14 107.5(2)
Cl2 La2 C43 95.6(2)
O2 La2 Cl1 77.1(2)
O2 La2 Cl2 149.2(2)
O2 La2 N4 125.4(3)
O2 La2 N5 83.0(3)
O2 La2 C14 101.3(3)
O2 La2 C43 79.8(3)
N3 La2 Cl1 92.9(2)
N3 La2 Cl2 131.3(2)
N3 La2 O2 75.4(3)
N3 La2 N4 53.7(3)
N3 La2 N5 94.4(3)
N3 La2 N6 137.3(3)
N3 La2 C14 26.7(3)
N3 La2 C43 118.1(3)
N4 La2 Cl1 119.5(2)
N4 La2 Cl2 85.3(2)
N4 La2 C14 27.4(3)
N4 La2 C43 105.8(3)
N5 La2 Cl1 156.4(2)
N5 La2 Cl2 106.2(2)
N5 La2 N4 82.6(3)
N5 La2 C14 91.6(3)
N5 La2 C43 26.3(3)
N6 La2 Cl1 109.6(2)
N6 La2 Cl2 87.5(2)
N6 La2 O2 75.1(3)
N6 La2 N4 129.5(3)
N6 La2 N5 52.0(3)
N6 La2 C14 143.5(3)
N6 La2 C43 25.8(3)
C14 La2 C43 117.9(3)
Cl2 La3 C56 106.9(2)
Cl2 La3 C85 133.8(2)
Cl3 La3 Cl2 88.04(9)
Cl3 La3 C56 108.5(2)
Cl3 La3 C85 94.5(2)
O3 La3 Cl2 76.38(19)
O3 La3 Cl3 152.08(19)
O3 La3 N9 85.0(3)
O3 La3 C56 98.3(3)
O3 La3 C85 80.7(3)
N7 La3 Cl2 96.3(2)
N7 La3 Cl3 133.4(2)
N7 La3 O3 72.2(3)
N7 La3 N8 52.7(3)
N7 La3 N9 91.1(3)
N7 La3 N10 132.4(3)
N7 La3 C56 26.4(3)
N7 La3 C85 114.0(3)
N8 La3 Cl2 120.9(2)
N8 La3 Cl3 85.5(2)
N8 La3 O3 122.4(3)
N8 La3 N9 80.9(3)
N8 La3 C56 26.8(3)
N8 La3 C85 105.2(3)
N9 La3 Cl2 156.7(2)
N9 La3 Cl3 102.8(2)
N9 La3 C56 89.3(3)
N9 La3 C85 26.4(3)
N10 La3 Cl2 108.3(2)
N10 La3 Cl3 88.6(2)
N10 La3 O3 74.9(3)
N10 La3 N8 130.1(3)
N10 La3 N9 52.4(3)
N10 La3 C56 141.2(3)
N10 La3 C85 26.1(3)
C56 La3 C85 115.7(3)
Cl3 La4 C98 103.4(2)
Cl3 La4 C127 138.5(2)
Cl4 La4 Cl3 86.52(9)
Cl4 La4 C98 107.0(2)
Cl4 La4 C127 95.7(2)
O4 La4 Cl3 78.98(19)
O4 La4 Cl4 150.9(2)
O4 La4 C98 100.8(3)
O4 La4 C127 79.5(3)
N11 La4 Cl3 117.65(19)
N11 La4 Cl4 85.1(2)
N11 La4 O4 123.9(3)
N11 La4 N13 80.7(3)
N11 La4 C98 26.5(3)
N11 La4 C127 103.9(3)
N12 La4 Cl3 92.5(2)
N12 La4 Cl4 131.1(2)
N12 La4 O4 75.1(3)
N12 La4 N11 52.5(3)
N12 La4 N13 91.9(3)
N12 La4 N14 135.1(3)
N12 La4 C98 26.4(3)
N12 La4 C127 115.4(3)
N13 La4 Cl3 159.3(2)
N13 La4 Cl4 105.6(2)
N13 La4 O4 82.7(3)
N13 La4 C98 89.3(3)
N13 La4 C127 26.0(3)
N14 La4 Cl3 113.2(2)
N14 La4 Cl4 88.5(2)
N14 La4 O4 74.6(3)
N14 La4 N11 128.2(3)
N14 La4 N13 51.9(3)
N14 La4 C98 141.1(3)
N14 La4 C127 26.0(3)
C98 La4 C127 115.3(3)
La1 Cl1 La2 150.93(14)
La2 Cl2 La3 148.79(12)
La3 Cl3 La4 150.26(12)
La4 Cl4 La1 151.04(13)
C169 O1 La1 119.8(8)
C169 O1 C172 105.9(10)
C172 O1 La1 130.7(7)
C173 O2 La2 124.2(8)
C176 O2 La2 125.2(9)
C176 O2 C173 107.3(11)
C177 O3 La3 127.4(8)
C177 O3 C180 108.3(10)
C180 O3 La3 119.9(7)
C181 O4 La4 129.9(8)
C181 O4 C184 107.2(11)
C184 O4 La4 121.5(8)
C8 O5 C7 104.7(8)
C50 O6 C49 106.0(8)
C92 O7 C91 105.6(8)
C134 O8 C133 105.4(8)
C1 N1 La1 96.9(7)
C1 N1 C15 124.9(9)
C15 N1 La1 137.9(7)
C1 N2 La1 96.0(7)
C1 N2 C22 122.2(10)
C22 N2 La1 137.3(7)
C14 N3 La2 95.1(6)
C14 N3 C29 123.3(9)
C29 N3 La2 141.3(7)
C14 N4 La2 92.8(6)
C14 N4 C36 123.1(9)
C36 N4 La2 141.2(7)
C43 N5 La2 96.9(6)
C43 N5 C57 123.2(9)
C57 N5 La2 136.0(7)
C43 N6 La2 98.0(7)
C43 N6 C64 126.7(10)
C64 N6 La2 135.1(7)
C56 N7 La3 97.1(6)
C56 N7 C71 120.1(9)
C71 N7 La3 141.5(7)
C56 N8 La3 93.7(6)
C56 N8 C78 121.6(9)
C78 N8 La3 141.5(7)
C85 N9 La3 95.0(6)
C85 N9 C99 125.9(9)
C99 N9 La3 134.9(7)
C85 N10 La3 97.8(7)
C85 N10 C106 124.8(10)
C106 N10 La3 137.2(7)
C98 N11 La4 94.1(6)
C98 N11 C113 120.3(9)
C113 N11 La4 142.0(7)
C98 N12 La4 97.5(6)
C98 N12 C120 122.1(9)
C120 N12 La4 140.1(7)
C127 N13 La4 95.5(6)
C127 N13 C141 126.2(9)
C141 N13 La4 134.2(7)
C127 N14 La4 97.5(7)
C127 N14 C148 126.3(9)
C148 N14 La4 135.3(7)
C140 N15 La1 95.2(6)
C140 N15 C155 122.7(9)
C155 N15 La1 141.4(7)
C140 N16 La1 93.8(7)
C140 N16 C162 122.1(10)
C162 N16 La1 139.0(7)
N1 C1 La1 57.0(5)
N1 C1 N2 114.2(9)
N1 C1 C2 120.9(10)
N2 C1 La1 57.7(5)
N2 C1 C2 124.9(10)
C2 C1 La1 174.0(8)
C3 C2 C1 124.8(11)
C7 C2 C1 121.1(10)
C7 C2 C3 114.1(10)
C2 C3 H3 119.1
C4 C3 C2 121.9(12)
C4 C3 H3 119.1
C3 C4 H4 118.8
C3 C4 C5 122.4(12)
C5 C4 H4 118.8
C4 C5 H5 121.2
C6 C5 C4 117.5(11)
C6 C5 H5 121.2
C5 C6 C7 118.9(11)
C5 C6 C9 134.9(11)
C7 C6 C9 106.2(10)
O5 C7 C6 111.5(10)
C2 C7 O5 123.4(10)
C2 C7 C6 125.1(10)
O5 C8 C9 112.4(9)
C13 C8 O5 122.5(9)
C13 C8 C9 125.1(9)
C8 C9 C6 105.2(9)
C10 C9 C6 137.1(11)
C10 C9 C8 117.7(11)
C9 C10 H10 120.2
C9 C10 C11 119.5(11)
C11 C10 H10 120.2
C10 C11 H11 119.9
C10 C11 C12 120.2(11)
C12 C11 H11 119.9
C11 C12 H12 118.9
C13 C12 C11 122.2(11)
C13 C12 H12 118.9
C8 C13 C12 115.2(10)
C8 C13 C14 120.6(9)
C12 C13 C14 124.2(10)
N3 C14 La2 58.2(6)
N3 C14 N4 116.8(10)
N3 C14 C13 120.7(10)
N4 C14 La2 59.8(5)
N4 C14 C13 122.3(10)
C13 C14 La2 165.2(7)
C16 C15 N1 125.1(10)
C16 C15 C20 116.8(12)
C20 C15 N1 117.9(11)
C15 C16 H16 119.7
C15 C16 C17 120.6(12)
C17 C16 H16 119.7
C16 C17 H17 119.3
C18 C17 C16 121.5(14)
C18 C17 H17 119.3
C17 C18 C19 117.4(13)
C17 C18 C21 121.8(15)
C19 C18 C21 120.6(15)
C18 C19 H19 119.3
C20 C19 C18 121.4(13)
C20 C19 H19 119.3
C15 C20 H20 118.9
C19 C20 C15 122.2(14)
C19 C20 H20 118.9
C18 C21 H21A 109.5
C18 C21 H21B 109.5
C18 C21 H21C 109.5
H21A C21 H21B 109.5
H21A C21 H21C 109.5
H21B C21 H21C 109.5
C23 C22 N2 124.0(11)
C23 C22 C27 117.3(12)
C27 C22 N2 118.6(11)
C22 C23 H23 119.9
C24 C23 C22 120.3(13)
C24 C23 H23 119.9
C23 C24 H24 119.6
C23 C24 C25 120.9(15)
C25 C24 H24 119.6
C24 C25 C28 119.6(18)
C26 C25 C24 118.6(13)
C26 C25 C28 121.8(18)
C25 C26 H26 119.9
C27 C26 C25 120.2(15)
C27 C26 H26 119.9
C22 C27 H27 118.7
C26 C27 C22 122.6(15)
C26 C27 H27 118.7
C25 C28 H28A 109.5
C25 C28 H28B 109.5
C25 C28 H28C 109.5
H28A C28 H28B 109.5
H28A C28 H28C 109.5
H28B C28 H28C 109.5
N3 C29 C30 119.7(10)
N3 C29 C34 123.0(10)
C30 C29 C34 117.0(11)
C29 C30 H30 119.3
C31 C30 C29 121.4(12)
C31 C30 H30 119.3
C30 C31 H31 118.7
C30 C31 C32 122.7(13)
C32 C31 H31 118.7
C31 C32 C35 124.4(14)
C33 C32 C31 116.8(12)
C33 C32 C35 118.8(14)
C32 C33 H33 119.3
C32 C33 C34 121.4(12)
C34 C33 H33 119.3
C29 C34 H34 119.7
C33 C34 C29 120.7(11)
C33 C34 H34 119.7
C32 C35 H35A 109.5
C32 C35 H35B 109.5
C32 C35 H35C 109.5
H35A C35 H35B 109.5
H35A C35 H35C 109.5
H35B C35 H35C 109.5
C37 C36 N4 123.2(11)
C41 C36 N4 118.9(11)
C41 C36 C37 117.9(11)
C36 C37 H37 119.7
C38 C37 C36 120.6(12)
C38 C37 H37 119.7
C37 C38 H38 118.5
C39 C38 C37 123.1(14)
C39 C38 H38 118.5
C38 C39 C40 116.0(13)
C38 C39 C42 122.7(15)
C40 C39 C42 121.3(14)
C39 C40 H40 118.7
C41 C40 C39 122.5(13)
C41 C40 H40 118.7
C36 C41 C40 119.9(13)
C36 C41 H41 120.1
C40 C41 H41 120.1
C39 C42 H42A 109.5
C39 C42 H42B 109.5
C39 C42 H42C 109.5
H42A C42 H42B 109.5
H42A C42 H42C 109.5
H42B C42 H42C 109.5
N5 C43 La2 56.7(5)
N5 C43 C44 123.8(9)
N6 C43 La2 56.2(6)
N6 C43 N5 112.5(9)
N6 C43 C44 123.7(10)
C44 C43 La2 173.4(8)
C45 C44 C43 123.7(11)
C49 C44 C43 122.3(10)
C49 C44 C45 114.0(10)
C44 C45 H45 118.5
C46 C45 C44 123.0(12)
C46 C45 H45 118.5
C45 C46 H46 119.9
C47 C46 C45 120.3(12)
C47 C46 H46 119.9
C46 C47 H47 120.0
C46 C47 C48 119.9(12)
C48 C47 H47 120.0
C47 C48 C49 117.6(12)
C47 C48 C51 138.1(11)
C49 C48 C51 104.3(10)
O6 C49 C48 111.1(10)
C44 C49 O6 123.7(9)
C44 C49 C48 125.2(11)
O6 C50 C51 112.3(10)
O6 C50 C55 124.0(9)
C55 C50 C51 123.7(10)
C50 C51 C48 106.3(10)
C50 C51 C52 119.0(12)
C52 C51 C48 134.6(11)
C51 C52 H52 120.7
C53 C52 C51 118.5(12)
C53 C52 H52 120.7
C52 C53 H53 118.8
C52 C53 C54 122.4(12)
C54 C53 H53 118.8
C53 C54 H54 120.3
C55 C54 C53 119.3(12)
C55 C54 H54 120.3
C50 C55 C54 117.0(10)
C50 C55 C56 118.6(9)
C54 C55 C56 124.2(11)
N7 C56 La3 56.5(6)
N7 C56 N8 114.4(10)
N7 C56 C55 121.6(10)
N8 C56 La3 59.5(6)
N8 C56 C55 124.0(10)
C55 C56 La3 165.8(8)
C58 C57 N5 118.2(11)
C58 C57 C62 118.3(12)
C62 C57 N5 123.3(11)
C57 C58 H58 119.1
C59 C58 C57 121.9(14)
C59 C58 H58 119.1
C58 C59 H59 119.6
C58 C59 C60 120.9(15)
C60 C59 H59 119.6
C59 C60 C63 120.5(16)
C61 C60 C59 117.6(13)
C61 C60 C63 121.8(18)
C60 C61 H61 119.2
C60 C61 C62 121.7(15)
C62 C61 H61 119.2
C57 C62 C61 119.5(13)
C57 C62 H62 120.2
C61 C62 H62 120.2
C60 C63 H63A 109.5
C60 C63 H63B 109.5
C60 C63 H63C 109.5
H63A C63 H63B 109.5
H63A C63 H63C 109.5
H63B C63 H63C 109.5
N6 C64 C65 118.8(10)
N6 C64 C69 125.1(10)
C69 C64 C65 115.8(10)
C64 C65 H65 119.5
C66 C65 C64 121.0(12)
C66 C65 H65 119.5
C65 C66 H66 118.1
C67 C66 C65 123.7(13)
C67 C66 H66 118.1
C66 C67 C68 115.3(12)
C66 C67 C70 123.3(13)
C68 C67 C70 121.4(12)
C67 C68 H68 118.4
C69 C68 C67 123.2(13)
C69 C68 H68 118.4
C64 C69 H69 119.5
C68 C69 C64 121.1(12)
C68 C69 H69 119.5
C67 C70 H70A 109.5
C67 C70 H70B 109.5
C67 C70 H70C 109.5
H70A C70 H70B 109.5
H70A C70 H70C 109.5
H70B C70 H70C 109.5
C72 C71 N7 119.9(10)
C72 C71 C76 117.7(10)
C76 C71 N7 121.9(11)
C71 C72 H72 119.0
C73 C72 C71 122.0(12)
C73 C72 H72 119.0
C72 C73 H73 119.7
C72 C73 C74 120.7(13)
C74 C73 H73 119.7
C73 C74 C77 122.0(14)
C75 C74 C73 116.5(12)
C75 C74 C77 121.5(13)
C74 C75 H75 119.3
C76 C75 C74 121.4(13)
C76 C75 H75 119.3
C71 C76 H76 119.2
C75 C76 C71 121.6(13)
C75 C76 H76 119.2
C74 C77 H77A 109.5
C74 C77 H77B 109.5
C74 C77 H77C 109.5
H77A C77 H77B 109.5
H77A C77 H77C 109.5
H77B C77 H77C 109.5
C79 C78 N8 119.4(11)
C79 C78 C83 119.3(11)
C83 C78 N8 121.2(10)
C78 C79 H79 119.5
C78 C79 C80 120.9(13)
C80 C79 H79 119.5
C79 C80 H80 118.8
C79 C80 C81 122.4(15)
C81 C80 H80 118.8
C80 C81 C84 122.8(17)
C82 C81 C80 118.2(13)
C82 C81 C84 119.0(16)
C81 C82 H82 119.2
C81 C82 C83 121.6(14)
C83 C82 H82 119.2
C78 C83 C82 117.5(13)
C78 C83 H83 121.3
C82 C83 H83 121.3
C81 C84 H84A 109.5
C81 C84 H84B 109.5
C81 C84 H84C 109.5
H84A C84 H84B 109.5
H84A C84 H84C 109.5
H84B C84 H84C 109.5
N9 C85 La3 58.5(5)
N9 C85 C86 123.4(9)
N10 C85 La3 56.1(6)
N10 C85 N9 114.2(9)
N10 C85 C86 122.3(10)
C86 C85 La3 174.0(7)
C87 C86 C85 124.3(10)
C91 C86 C85 120.2(9)
C91 C86 C87 115.4(10)
C86 C87 H87 119.6
C88 C87 C86 120.8(11)
C88 C87 H87 119.6
C87 C88 H88 118.1
C89 C88 C87 123.7(11)
C89 C88 H88 118.1
C88 C89 H89 121.2
C88 C89 C90 117.6(11)
C90 C89 H89 121.2
C89 C90 C91 118.3(11)
C89 C90 C93 137.2(11)
C91 C90 C93 104.5(10)
O7 C91 C90 111.7(10)
C86 C91 O7 124.2(9)
C86 C91 C90 124.1(10)
O7 C92 C93 111.6(9)
C97 C92 O7 123.8(9)
C97 C92 C93 124.6(10)
C92 C93 C90 106.6(9)
C92 C93 C94 118.4(10)
C94 C93 C90 135.0(11)
C93 C94 H94 121.0
C93 C94 C95 118.0(11)
C95 C94 H94 121.0
C94 C95 H95 119.0
C96 C95 C94 122.0(11)
C96 C95 H95 119.0
C95 C96 H96 119.6
C95 C96 C97 120.7(11)
C97 C96 H96 119.6
C92 C97 C96 116.2(10)
C92 C97 C98 120.1(9)
C96 C97 C98 123.7(10)
N11 C98 La4 59.4(5)
N11 C98 N12 114.1(9)
N11 C98 C97 122.9(10)
N12 C98 La4 56.1(5)
N12 C98 C97 122.8(9)
C97 C98 La4 165.8(7)
N9 C99 C100 118.3(11)
N9 C99 C104 123.5(11)
C104 C99 C100 118.1(11)
C99 C100 H100 119.8
C101 C100 C99 120.3(13)
C101 C100 H100 119.8
C100 C101 H101 118.9
C100 C101 C102 122.2(14)
C102 C101 H101 118.9
C101 C102 C103 118.6(13)
C101 C102 C105 121.3(17)
C103 C102 C105 120.0(17)
C102 C103 H103 120.8
C104 C103 C102 118.4(14)
C104 C103 H103 120.8
C99 C104 H104 118.9
C103 C104 C99 122.2(14)
C103 C104 H104 118.9
C102 C105 H10A 109.5
C102 C105 H10B 109.5
C102 C105 H10C 109.5
H10A C105 H10B 109.5
H10A C105 H10C 109.5
H10B C105 H10C 109.5
N10 C106 C107 125.5(10)
N10 C106 C111 118.2(11)
C111 C106 C107 115.9(11)
C106 C107 H107 119.1
C108 C107 C106 121.8(12)
C108 C107 H107 119.1
C107 C108 H108 119.7
C107 C108 C109 120.6(13)
C109 C108 H108 119.7
C108 C109 C112 120.2(14)
C110 C109 C108 117.3(12)
C110 C109 C112 122.5(14)
C109 C110 H110 119.1
C111 C110 C109 121.8(14)
C111 C110 H110 119.1
C106 C111 H111 118.7
C110 C111 C106 122.6(14)
C110 C111 H111 118.7
C109 C112 H11A 109.5
C109 C112 H11B 109.5
C109 C112 H11C 109.5
H11A C112 H11B 109.5
H11A C112 H11C 109.5
H11B C112 H11C 109.5
C114 C113 N11 122.9(10)
C114 C113 C118 118.2(11)
C118 C113 N11 118.8(11)
C113 C114 H114 120.0
C113 C114 C115 119.9(12)
C115 C114 H114 120.0
C114 C115 H115 119.5
C116 C115 C114 121.0(13)
C116 C115 H115 119.5
C115 C116 C117 118.4(12)
C115 C116 C119 121.7(15)
C117 C116 C119 119.8(14)
C116 C117 H117 119.8
C118 C117 C116 120.5(13)
C118 C117 H117 119.8
C113 C118 H118 119.2
C117 C118 C113 121.6(13)
C117 C118 H118 119.2
C116 C119 H11D 109.5
C116 C119 H11E 109.5
C116 C119 H11F 109.5
H11D C119 H11E 109.5
H11D C119 H11F 109.5
H11E C119 H11F 109.5
C121 C120 N12 122.9(10)
C121 C120 C125 117.8(10)
C125 C120 N12 118.8(10)
C120 C121 H121 119.3
C120 C121 C122 121.5(12)
C122 C121 H121 119.3
C121 C122 H122 120.2
C123 C122 C121 119.7(12)
C123 C122 H122 120.2
C122 C123 C126 118.5(14)
C124 C123 C122 118.9(12)
C124 C123 C126 122.5(15)
C123 C124 H124 120.0
C125 C124 C123 120.1(13)
C125 C124 H124 120.0
C120 C125 H125 119.0
C124 C125 C120 121.9(12)
C124 C125 H125 119.0
C123 C126 H12A 109.5
C123 C126 H12B 109.5
C123 C126 H12C 109.5
H12A C126 H12B 109.5
H12A C126 H12C 109.5
H12B C126 H12C 109.5
N13 C127 La4 58.5(5)
N13 C127 N14 114.4(9)
N13 C127 C128 124.9(10)
N14 C127 La4 56.4(5)
N14 C127 C128 120.7(10)
C128 C127 La4 172.4(7)
C129 C128 C127 121.8(10)
C133 C128 C127 121.9(9)
C133 C128 C129 116.2(10)
C128 C129 H129 119.4
C128 C129 C130 121.2(11)
C130 C129 H129 119.4
C129 C130 H130 119.7
C131 C130 C129 120.6(11)
C131 C130 H130 119.7
C130 C131 H131 120.3
C130 C131 C132 119.3(10)
C132 C131 H131 120.3
C131 C132 C133 117.7(11)
C131 C132 C135 137.1(10)
C133 C132 C135 105.2(9)
O8 C133 C132 111.3(9)
C128 C133 O8 123.8(9)
C128 C133 C132 124.9(10)
O8 C134 C135 112.0(9)
C139 C134 O8 122.6(9)
C139 C134 C135 125.4(10)
C134 C135 C132 106.1(9)
C134 C135 C136 118.8(11)
C136 C135 C132 135.1(11)
C135 C136 H136 121.3
C137 C136 C135 117.4(11)
C137 C136 H136 121.3
C136 C137 H137 118.7
C138 C137 C136 122.5(11)
C138 C137 H137 118.7
C137 C138 H138 119.3
C137 C138 C139 121.4(12)
C139 C138 H138 119.3
C134 C139 C138 114.2(10)
C134 C139 C140 120.5(9)
C138 C139 C140 125.3(10)
N15 C140 La1 57.7(5)
N15 C140 C139 120.7(10)
N16 C140 La1 59.5(6)
N16 C140 N15 115.4(10)
N16 C140 C139 123.9(10)
C139 C140 La1 166.5(8)
C142 C141 N13 117.9(10)
C142 C141 C146 118.6(12)
C146 C141 N13 123.4(11)
C141 C142 H142 119.2
C141 C142 C143 121.7(14)
C143 C142 H142 119.2
C142 C143 H143 120.1
C142 C143 C144 119.7(17)
C144 C143 H143 120.1
C143 C144 C147 119.1(17)
C145 C144 C143 117.9(15)
C145 C144 C147 123.0(16)
C144 C145 H145 119.0
C144 C145 C146 122.1(14)
C146 C145 H145 119.0
C141 C146 H146 120.0
C145 C146 C141 120.0(14)
C145 C146 H146 120.0
C144 C147 H14A 109.5
C144 C147 H14B 109.5
C144 C147 H14C 109.5
H14A C147 H14B 109.5
H14A C147 H14C 109.5
H14B C147 H14C 109.5
N14 C148 C149 117.4(11)
N14 C148 C153 126.6(11)
C153 C148 C149 115.8(11)
C148 C149 H149 119.6
C150 C149 C148 120.7(14)
C150 C149 H149 119.6
C149 C150 H150 118.4
C149 C150 C151 123.1(15)
C151 C150 H150 118.4
C150 C151 C154 120.8(16)
C152 C151 C150 116.1(14)
C152 C151 C154 123.0(17)
C151 C152 H152 117.8
C151 C152 C153 124.4(14)
C153 C152 H152 117.8
C148 C153 H153 120.1
C152 C153 C148 119.8(13)
C152 C153 H153 120.1
C151 C154 H15A 109.5
C151 C154 H15B 109.5
C151 C154 H15C 109.5
H15A C154 H15B 109.5
H15A C154 H15C 109.5
H15B C154 H15C 109.5
C156 C155 N15 119.7(10)
C156 C155 C160 116.6(11)
C160 C155 N15 123.2(11)
C155 C156 H156 118.6
C155 C156 C157 122.8(12)
C157 C156 H156 118.6
C156 C157 H157 119.9
C158 C157 C156 120.2(13)
C158 C157 H157 119.9
C157 C158 C159 117.0(12)
C157 C158 C161 120.3(15)
C159 C158 C161 122.6(14)
C158 C159 H159 118.9
C160 C159 C158 122.2(12)
C160 C159 H159 118.9
C155 C160 H160 119.5
C159 C160 C155 121.1(12)
C159 C160 H160 119.5
C158 C161 H16A 109.5
C158 C161 H16B 109.5
C158 C161 H16C 109.5
H16A C161 H16B 109.5
H16A C161 H16C 109.5
H16B C161 H16C 109.5
C163 C162 N16 119.5(12)
C167 C162 N16 121.6(11)
C167 C162 C163 118.9(12)
C162 C163 H163 120.2
C164 C163 C162 119.7(14)
C164 C163 H163 120.2
C163 C164 H164 118.1
C163 C164 C165 123.9(15)
C165 C164 H164 118.1
C164 C165 C166 117.0(13)
C164 C165 C168 123.5(16)
C166 C165 C168 119.5(16)
C165 C166 H166 119.2
C165 C166 C167 121.6(13)
C167 C166 H166 119.2
C162 C167 C166 118.9(13)
C162 C167 H167 120.6
C166 C167 H167 120.6
C165 C168 H16D 109.5
C165 C168 H16E 109.5
C165 C168 H16F 109.5
H16D C168 H16E 109.5
H16D C168 H16F 109.5
H16E C168 H16F 109.5
O1 C169 H16G 110.3
O1 C169 H16H 110.3
O1 C169 H16I 109.0
O1 C169 H16J 109.0
H16G C169 H16H 108.6
H16I C169 H16J 107.8
C248 C169 O1 113.1(19)
C248 C169 H16I 109.0
C248 C169 H16J 109.0
C170 C169 O1 107.0(15)
C170 C169 H16G 110.3
C170 C169 H16H 110.3
O1 C172 H17A 109.7
O1 C172 H17B 109.7
O1 C172 H17C 111.9
O1 C172 H17D 111.9
O1 C172 C249 99.4(18)
H17A C172 H17B 108.2
H17C C172 H17D 109.6
C249 C172 H17C 111.9
C249 C172 H17D 111.9
C171 C172 O1 109.8(17)
C171 C172 H17A 109.7
C171 C172 H17B 109.7
O2 C173 H17E 109.4
O2 C173 H17F 109.4
O2 C173 H17G 112.9
O2 C173 H17H 112.9
O2 C173 C250 94(3)
O2 C173 C174 111.2(15)
H17E C173 H17F 108.0
H17G C173 H17H 110.3
C250 C173 H17G 112.9
C250 C173 H17H 112.9
C174 C173 H17E 109.4
C174 C173 H17F 109.4
O2 C176 H17K 107.2
O2 C176 H17L 107.2
O2 C176 H17I 111.3
O2 C176 H17J 111.3
O2 C176 C175 102.4(16)
H17K C176 H17L 106.9
H17I C176 H17J 109.2
C251 C176 O2 120(3)
C251 C176 H17K 107.2
C251 C176 H17L 107.2
C175 C176 H17I 111.3
C175 C176 H17J 111.3
O3 C177 H17M 110.2
O3 C177 H17N 110.2
O3 C177 C178 107.4(12)
H17M C177 H17N 108.5
C178 C177 H17M 110.2
C178 C177 H17N 110.2
C177 C178 H17O 110.9
C177 C178 H17P 110.9
C177 C178 C179 104.0(12)
H17O C178 H17P 109.0
C179 C178 H17O 110.9
C179 C178 H17P 110.9
C178 C179 H17Q 111.0
C178 C179 H17R 111.0
H17Q C179 H17R 109.0
C180 C179 C178 103.7(14)
C180 C179 H17Q 111.0
C180 C179 H17R 111.0
O3 C180 H18A 110.2
O3 C180 H18B 110.2
C179 C180 O3 107.4(13)
C179 C180 H18A 110.2
C179 C180 H18B 110.2
H18A C180 H18B 108.5
O4 C181 H18E 111.0
O4 C181 H18F 111.0
O4 C181 H18C 110.7
O4 C181 H18D 110.7
O4 C181 C252 104(2)
O4 C181 C182 105(2)
H18E C181 H18F 109.0
H18C C181 H18D 108.8
C252 C181 H18E 111.0
C252 C181 H18F 111.0
C182 C181 H18C 110.7
C182 C181 H18D 110.7
O4 C184 H18G 110.5
O4 C184 H18H 110.5
H18G C184 H18H 108.7
C253 C184 O4 106.3(14)
C253 C184 H18G 110.5
C253 C184 H18H 110.5
C184 C253 H25C 109.1
C184 C253 H25D 109.1
C184 C253 H25A 111.8
C184 C253 H25B 111.8
C184 C253 C182 100(2)
H25C C253 H25D 107.9
H25A C253 H25B 109.5
C252 C253 C184 112(3)
C252 C253 H25C 109.1
C252 C253 H25D 109.1
C182 C253 H25A 111.8
C182 C253 H25B 111.8
C169 C248 H24A 110.9
C169 C248 H24B 110.9
C169 C248 C249 104(3)
H24A C248 H24B 109.0
C249 C248 H24A 110.9
C249 C248 H24B 110.9
C172 C249 H24C 109.8
C172 C249 H24D 109.8
C248 C249 C172 109(3)
C248 C249 H24C 109.8
C248 C249 H24D 109.8
H24C C249 H24D 108.3
C173 C250 H25E 110.9
C173 C250 H25F 110.9
C173 C250 C251 104(4)
H25E C250 H25F 109.0
C251 C250 H25E 110.9
C251 C250 H25F 110.9
C176 C251 C250 84(4)
C176 C251 H25G 114.6
C176 C251 H25H 114.6
C250 C251 H25G 114.6
C250 C251 H25H 114.6
H25G C251 H25H 111.7
C181 C252 H25I 110.9
C181 C252 H25J 110.9
C253 C252 C181 104(4)
C253 C252 H25I 110.9
C253 C252 H25J 110.9
H25I C252 H25J 108.9
H26A C261 H26B 109.5
H26A C261 H26C 109.5
H26B C261 H26C 109.5
C262 C261 H26A 109.5
C262 C261 H26B 109.5
C262 C261 H26C 109.5
C263 C262 C261 117(3)
C267 C262 C261 124(3)
C267 C262 C263 119(3)
C262 C263 H263 122.0
C264 C263 C262 116(3)
C264 C263 H263 122.0
C263 C264 H264 118.0
C265 C264 C263 124(3)
C265 C264 H264 118.0
C264 C265 H265 120.7
C266 C265 C264 119(3)
C266 C265 H265 120.7
C265 C266 H266 121.3
C265 C266 C267 117(3)
C267 C266 H266 121.3
C262 C267 C266 124(3)
C262 C267 H267 117.9
C266 C267 H267 117.9
H27A C275 H27B 109.5
H27A C275 H27C 109.5
H27B C275 H27C 109.5
C276 C275 H27A 109.5
C276 C275 H27B 109.5
C276 C275 H27C 109.5
C277 C276 C275 124(3)
C281 C276 C275 120(3)
C281 C276 C277 116(3)
C276 C277 H277 120.3
C278 C277 C276 119(3)
C278 C277 H277 120.3
C277 C278 H278 118.6
C279 C278 C277 123(3)
C279 C278 H278 118.6
C278 C279 H279 120.9
C280 C279 C278 118(3)
C280 C279 H279 120.9
C279 C280 H280 120.8
C281 C280 C279 118(3)
C281 C280 H280 120.8
C276 C281 H281 117.6
C280 C281 C276 125(3)
C280 C281 H281 117.6
H18K C185 H18L 109.5
H18K C185 H18M 109.5
H18L C185 H18M 109.5
C186 C185 H18K 109.5
C186 C185 H18L 109.5
C186 C185 H18M 109.5
C187 C186 C185 112(3)
C191 C186 C185 127(3)
C191 C186 C187 121(3)
C186 C187 H187 121.6
C188 C187 C186 117(3)
C188 C187 H187 121.6
C187 C188 H188 116.5
C187 C188 C189 127(3)
C189 C188 H188 116.5
C188 C189 H189 126.2
C190 C189 C188 108(3)
C190 C189 H189 126.2
C189 C190 H190 116.2
C189 C190 C191 128(3)
C191 C190 H190 116.2
C186 C191 C190 118(3)
C186 C191 H191 121.1
C190 C191 H191 121.1
H28D C282 H28E 109.5
H28D C282 H28F 109.5
H28E C282 H28F 109.5
C283 C282 H28D 109.5
C283 C282 H28E 109.5
C283 C282 H28F 109.5
C284 C283 C282 122(4)
C288 C283 C282 120(4)
C288 C283 C284 118(4)
C283 C284 H284 119.0
C285 C284 C283 122(4)
C285 C284 H284 119.0
C284 C285 H285 120.8
C284 C285 C286 118(4)
C286 C285 H285 120.8
C285 C286 H286 120.4
C285 C286 C287 119(4)
C287 C286 H286 120.4
C286 C287 H287 119.6
C288 C287 C286 121(4)
C288 C287 H287 119.6
C283 C288 H288 119.9
C287 C288 C283 120(4)
C287 C288 H288 119.9
H19A C192 H19B 109.5
H19A C192 H19C 109.5
H19B C192 H19C 109.5
C193 C192 H19A 109.5
C193 C192 H19B 109.5
C193 C192 H19C 109.5
C194 C193 C192 126(2)
C194 C193 C198 119(2)
C198 C193 C192 114(2)
C193 C194 H194 120.6
C193 C194 C195 119(2)
C195 C194 H194 120.6
C194 C195 H195 123.8
C196 C195 C194 112(3)
C196 C195 H195 123.8
C195 C196 H196 114.7
C195 C196 C197 131(3)
C197 C196 H196 114.7
C196 C197 H197 123.4
C198 C197 C196 113(3)
C198 C197 H197 123.4
C193 C198 H198 117.4
C197 C198 C193 125(2)
C197 C198 H198 117.4
H26D C268 H26E 109.5
H26D C268 H26F 109.5
H26E C268 H26F 109.5
C269 C268 H26D 109.5
C269 C268 H26E 109.5
C269 C268 H26F 109.5
C270 C269 C268 120(3)
C270 C269 C274 120.0
C274 C269 C268 120(3)
C269 C270 H270 120.0
C269 C270 C271 120.0
C271 C270 H270 120.0
C270 C271 H271 120.0
C270 C271 C272 120.0
C272 C271 H271 120.0
C271 C272 H272 120.0
C271 C272 C273 120.0
C273 C272 H272 120.0
C272 C273 H273 120.0
C274 C273 C272 120.0
C274 C273 H273 120.0
C269 C274 H274 120.0
C273 C274 C269 120.0
C273 C274 H274 120.0
H19D C199 H19E 109.5
H19D C199 H19F 109.5
H19E C199 H19F 109.5
C200 C199 H19D 109.5
C200 C199 H19E 109.5
C200 C199 H19F 109.5
C201 C200 C199 120(3)
C201 C200 C205 130(3)
C205 C200 C199 110(2)
C200 C201 H201 117.8
C200 C201 C202 124(3)
C202 C201 H201 117.8
C201 C202 H202 125.3
C201 C202 C203 109(3)
C203 C202 H202 125.3
C202 C203 H203 121.3
C204 C203 C202 117(3)
C204 C203 H203 121.3
C203 C204 H204 114.2
C203 C204 C205 132(3)
C205 C204 H204 114.2
C200 C205 C204 106(2)
C200 C205 H205 126.9
C204 C205 H205 126.9
H20A C206 H20B 109.5
H20A C206 H20C 109.5
H20B C206 H20C 109.5
C207 C206 H20A 109.5
C207 C206 H20B 109.5
C207 C206 H20C 109.5
C208 C207 C206 112(3)
C212 C207 C206 126(3)
C212 C207 C208 122(3)
C207 C208 H208 125.2
C209 C208 C207 110(3)
C209 C208 H208 125.2
C208 C209 H209 118.0
C208 C209 C210 124(3)
C210 C209 H209 118.0
C209 C210 H210 116.5
C211 C210 C209 127(4)
C211 C210 H210 116.5
C210 C211 H211 126.5
C210 C211 C212 107(3)
C212 C211 H211 126.5
C207 C212 C211 130(3)
C207 C212 H212 115.1
C211 C212 H212 115.1
H25K C254 H25L 109.5
H25K C254 H25M 109.5
H25L C254 H25M 109.5
C255 C254 H25K 109.5
C255 C254 H25L 109.5
C255 C254 H25M 109.5
C256 C255 C254 116(3)
C260 C255 C254 119(3)
C260 C255 C256 124(3)
C255 C256 H256 124.2
C255 C256 C257 112(3)
C257 C256 H256 124.2
C256 C257 H257 115.8
C258 C257 C256 128(3)
C258 C257 H257 115.8
C257 C258 H258 122.5
C257 C258 C259 115(3)
C259 C258 H258 122.5
C258 C259 H259 120.5
C260 C259 C258 119(3)
C260 C259 H259 120.5
C255 C260 C259 121(3)
C255 C260 H260 119.7
C259 C260 H260 119.7
H21D C213 H21E 109.5
H21D C213 H21F 109.5
H21E C213 H21F 109.5
C214 C213 H21D 109.5
C214 C213 H21E 109.5
C214 C213 H21F 109.5
C238 C239 H239 121.2
C240 C239 H239 121.2
C240 C239 C238 118(3)
C176 C175 H17S 109.7
C176 C175 H17T 109.7
H17S C175 H17T 108.2
C174 C175 C176 110(2)
C174 C175 H17S 109.7
C174 C175 H17T 109.7
C169 C170 H17U 110.9
C169 C170 H17V 110.9
C169 C170 C171 104(2)
H17U C170 H17V 109.0
C171 C170 H17U 110.9
C171 C170 H17V 110.9
C242 C243 H243 119.3
C244 C243 H243 119.3
C244 C243 C242 121(3)
C173 C174 C175 97(2)
C173 C174 H17W 112.4
C173 C174 H17X 112.4
C175 C174 H17W 112.4
C175 C174 H17X 112.4
H17W C174 H17X 110.0
C236 C237 H237 118.7
C238 C237 H237 118.7
C238 C237 C236 123(4)
H24E C241 H24F 109.5
H24E C241 H24G 109.5
H24F C241 H24G 109.5
C242 C241 H24E 109.5
C242 C241 H24F 109.5
C242 C241 H24G 109.5
C232 C231 H231 120.0
C232 C231 C230 120.0
C230 C231 H231 120.0
C231 C232 H232 120.0
C233 C232 C231 120.0
C233 C232 H232 120.0
C232 C233 H233 120.0
C232 C233 C228 120.0
C228 C233 H233 120.0
C233 C228 C227 117(3)
C229 C228 C233 120.0
C229 C228 C227 122(3)
C228 C229 H229 120.0
C228 C229 C230 120.0
C230 C229 H229 120.0
C231 C230 H230 120.0
C229 C230 C231 120.0
C229 C230 H230 120.0
C244 C245 H245 121.0
C244 C245 C246 118(3)
C246 C245 H245 121.0
C181 C182 C253 104(4)
C181 C182 H18I 110.9
C181 C182 H18J 110.9
C253 C182 H18I 110.9
C253 C182 H18J 110.9
H18I C182 H18J 108.9
C236 C235 C234 120(3)
C240 C235 C234 120(3)
C240 C235 C236 120(3)
C172 C171 C170 104(2)
C172 C171 H17Y 110.9
C172 C171 H 110.9
C170 C171 H17Y 110.9
C170 C171 H 110.9
H17Y C171 H 108.9
C217 C216 H216 114.9
C217 C216 C215 130(2)
C215 C216 H216 114.9
C216 C217 H217 121.9
C218 C217 C216 116(3)
C218 C217 H217 121.9
C235 C234 H23A 109.5
C235 C234 H23B 109.5
C235 C234 H23C 109.5
H23A C234 H23B 109.5
H23A C234 H23C 109.5
H23B C234 H23C 109.5
C217 C218 H218 122.8
C217 C218 C219 114(3)
C219 C218 H218 122.8
C237 C236 C235 122(3)
C237 C236 H236 119.2
C235 C236 H236 119.2
C218 C219 H219 116.1
C214 C219 C218 128(3)
C214 C219 H219 116.1
C239 C238 H238 121.0
C237 C238 C239 118(4)
C237 C238 H238 121.0
H22D C220 H22E 109.5
H22D C220 H22F 109.5
H22E C220 H22F 109.5
C221 C220 H22D 109.5
C221 C220 H22E 109.5
C221 C220 H22F 109.5
C239 C240 H240 119.7
C235 C240 C239 121(3)
C235 C240 H240 119.7
C222 C221 C220 118(3)
C226 C221 C220 117(3)
C226 C221 C222 125(3)
C241 C242 C243 140(5)
C241 C242 C247 99(5)
C247 C242 C243 120(3)
C221 C222 H222 121.2
C223 C222 C221 118(3)
C223 C222 H222 121.2
C243 C244 C245 120(3)
C243 C244 H244 119.9
C245 C244 H244 119.9
C222 C223 H223 121.4
C224 C223 C222 117(3)
C224 C223 H223 121.4
C245 C246 H246 118.6
C245 C246 C247 123(3)
C247 C246 H246 118.6
C223 C224 H224 117.1
C223 C224 C225 126(3)
C225 C224 H224 117.1
C213 C214 C219 119(3)
C213 C214 C215 120(3)
C219 C214 C215 121(3)
C224 C225 H225 121.0
C226 C225 C224 118(3)
C226 C225 H225 121.0
C216 C215 H215 124.9
C214 C215 C216 110(2)
C214 C215 H215 124.9
C221 C226 H226 122.2
C225 C226 C221 116(3)
C225 C226 H226 122.2
C228 C227 H22A 109.5
C228 C227 H22B 109.5
C228 C227 H22C 109.5
H22A C227 H22B 109.5
H22A C227 H22C 109.5
H22B C227 H22C 109.5
C242 C247 C246 117(3)
C242 C247 H247 121.5
C246 C247 H247 121.5

loop_
_geom_bond_atom_site_label_1
_geom_bond_atom_site_label_2
_geom_bond_distance
La1 Cl1 2.858(3)
La1 Cl4 2.884(3)
La1 O1 2.544(8)
La1 N1 2.531(9)
La1 N2 2.547(9)
La1 N15 2.507(9)
La1 N16 2.552(9)
La1 C1 2.996(11)
La1 C140 2.955(11)
La2 Cl1 2.882(3)
La2 Cl2 2.863(3)
La2 O2 2.539(9)
La2 N3 2.512(9)
La2 N4 2.547(9)
La2 N5 2.544(9)
La2 N6 2.534(9)
La2 C14 2.943(11)
La2 C43 3.020(11)
La3 Cl2 2.881(3)
La3 Cl3 2.880(3)
La3 O3 2.552(8)
La3 N7 2.480(9)
La3 N8 2.549(9)
La3 N9 2.567(9)
La3 N10 2.511(9)
La3 C56 2.952(11)
La3 C85 2.997(11)
La4 Cl3 2.889(3)
La4 Cl4 2.854(3)
La4 O4 2.590(8)
La4 N11 2.557(8)
La4 N12 2.480(9)
La4 N13 2.563(9)
La4 N14 2.516(9)
La4 C98 2.963(11)
La4 C127 2.994(10)
O1 C169 1.440(14)
O1 C172 1.457(15)
O2 C173 1.466(17)
O2 C176 1.460(17)
O3 C177 1.424(15)
O3 C180 1.444(15)
O4 C181 1.418(16)
O4 C184 1.454(16)
O5 C7 1.394(12)
O5 C8 1.393(12)
O6 C49 1.393(13)
O6 C50 1.378(12)
O7 C91 1.381(12)
O7 C92 1.381(12)
O8 C133 1.384(12)
O8 C134 1.384(12)
N1 C1 1.327(14)
N1 C15 1.411(14)
N2 C1 1.333(14)
N2 C22 1.430(14)
N3 C14 1.326(14)
N3 C29 1.385(14)
N4 C14 1.355(14)
N4 C36 1.402(14)
N5 C43 1.349(14)
N5 C57 1.426(14)
N6 C43 1.327(13)
N6 C64 1.387(14)
N7 C56 1.324(14)
N7 C71 1.436(13)
N8 C56 1.334(13)
N8 C78 1.447(14)
N9 C85 1.339(14)
N9 C99 1.397(13)
N10 C85 1.332(14)
N10 C106 1.401(14)
N11 C98 1.327(12)
N11 C113 1.436(13)
N12 C98 1.328(14)
N12 C120 1.429(13)
N13 C127 1.320(14)
N13 C141 1.440(15)
N14 C127 1.326(13)
N14 C148 1.395(14)
N15 C140 1.351(14)
N15 C155 1.397(14)
N16 C140 1.328(14)
N16 C162 1.418(15)
C1 C2 1.499(15)
C2 C3 1.402(15)
C2 C7 1.368(15)
C3 H3 0.9300
C3 C4 1.375(17)
C4 H4 0.9300
C4 C5 1.377(18)
C5 H5 0.9300
C5 C6 1.377(16)
C6 C7 1.400(15)
C6 C9 1.449(16)
C8 C9 1.396(15)
C8 C13 1.389(15)
C9 C10 1.393(16)
C10 H10 0.9300
C10 C11 1.397(19)
C11 H11 0.9300
C11 C12 1.401(17)
C12 H12 0.9300
C12 C13 1.390(15)
C13 C14 1.506(15)
C15 C16 1.382(17)
C15 C20 1.395(16)
C16 H16 0.9300
C16 C17 1.400(18)
C17 H17 0.9300
C17 C18 1.37(2)
C18 C19 1.38(2)
C18 C21 1.54(2)
C19 H19 0.9300
C19 C20 1.36(2)
C20 H20 0.9300
C21 H21A 0.9600
C21 H21B 0.9600
C21 H21C 0.9600
C22 C23 1.382(17)
C22 C27 1.399(16)
C23 H23 0.9300
C23 C24 1.376(18)
C24 H24 0.9300
C24 C25 1.40(2)
C25 C26 1.36(2)
C25 C28 1.57(2)
C26 H26 0.9300
C26 C27 1.35(2)
C27 H27 0.9300
C28 H28A 0.9600
C28 H28B 0.9600
C28 H28C 0.9600
C29 C30 1.390(16)
C29 C34 1.405(15)
C30 H30 0.9300
C30 C31 1.367(17)
C31 H31 0.9300
C31 C32 1.390(19)
C32 C33 1.382(19)
C32 C35 1.521(19)
C33 H33 0.9300
C33 C34 1.405(16)
C34 H34 0.9300
C35 H35A 0.9600
C35 H35B 0.9600
C35 H35C 0.9600
C36 C37 1.393(17)
C36 C41 1.386(16)
C37 H37 0.9300
C37 C38 1.378(18)
C38 H38 0.9300
C38 C39 1.37(2)
C39 C40 1.39(2)
C39 C42 1.538(19)
C40 H40 0.9300
C40 C41 1.392(19)
C41 H41 0.9300
C42 H42A 0.9600
C42 H42B 0.9600
C42 H42C 0.9600
C43 C44 1.480(15)
C44 C45 1.401(15)
C44 C49 1.360(16)
C45 H45 0.9300
C45 C46 1.397(16)
C46 H46 0.9300
C46 C47 1.368(19)
C47 H47 0.9300
C47 C48 1.370(17)
C48 C49 1.429(15)
C48 C51 1.470(18)
C50 C51 1.386(15)
C50 C55 1.383(16)
C51 C52 1.394(17)
C52 H52 0.9300
C52 C53 1.367(19)
C53 H53 0.9300
C53 C54 1.413(18)
C54 H54 0.9300
C54 C55 1.398(15)
C55 C56 1.500(15)
C57 C58 1.372(16)
C57 C62 1.401(17)
C58 H58 0.9300
C58 C59 1.355(19)
C59 H59 0.9300
C59 C60 1.42(2)
C60 C61 1.36(2)
C60 C63 1.52(2)
C61 H61 0.9300
C61 C62 1.405(16)
C62 H62 0.9300
C63 H63A 0.9600
C63 H63B 0.9600
C63 H63C 0.9600
C64 C65 1.407(15)
C64 C69 1.402(17)
C65 H65 0.9300
C65 C66 1.370(16)
C66 H66 0.9300
C66 C67 1.369(19)
C67 C68 1.385(19)
C67 C70 1.503(17)
C68 H68 0.9300
C68 C69 1.373(17)
C69 H69 0.9300
C70 H70A 0.9600
C70 H70B 0.9600
C70 H70C 0.9600
C71 C72 1.380(16)
C71 C76 1.388(16)
C72 H72 0.9300
C72 C73 1.361(16)
C73 H73 0.9300
C73 C74 1.431(19)
C74 C75 1.39(2)
C74 C77 1.527(17)
C75 H75 0.9300
C75 C76 1.371(17)
C76 H76 0.9300
C77 H77A 0.9600
C77 H77B 0.9600
C77 H77C 0.9600
C78 C79 1.358(16)
C78 C83 1.400(17)
C79 H79 0.9300
C79 C80 1.360(18)
C80 H80 0.9300
C80 C81 1.36(2)
C81 C82 1.35(2)
C81 C84 1.538(19)
C82 H82 0.9300
C82 C83 1.434(18)
C83 H83 0.9300
C84 H84A 0.9600
C84 H84B 0.9600
C84 H84C 0.9600
C85 C86 1.497(15)
C86 C87 1.415(15)
C86 C91 1.377(15)
C87 H87 0.9300
C87 C88 1.371(17)
C88 H88 0.9300
C88 C89 1.364(17)
C89 H89 0.9300
C89 C90 1.405(16)
C90 C91 1.417(15)
C90 C93 1.447(16)
C92 C93 1.392(15)
C92 C97 1.376(14)
C93 C94 1.396(16)
C94 H94 0.9300
C94 C95 1.396(18)
C95 H95 0.9300
C95 C96 1.385(17)
C96 H96 0.9300
C96 C97 1.400(15)
C97 C98 1.489(15)
C99 C100 1.402(16)
C99 C104 1.399(17)
C100 H100 0.9300
C100 C101 1.370(18)
C101 H101 0.9300
C101 C102 1.39(2)
C102 C103 1.42(2)
C102 C105 1.51(2)
C103 H103 0.9300
C103 C104 1.399(18)
C104 H104 0.9300
C105 H10A 0.9600
C105 H10B 0.9600
C105 H10C 0.9600
C106 C107 1.403(16)
C106 C111 1.402(16)
C107 H107 0.9300
C107 C108 1.395(17)
C108 H108 0.9300
C108 C109 1.400(19)
C109 C110 1.39(2)
C109 C112 1.519(18)
C110 H110 0.9300
C110 C111 1.360(19)
C111 H111 0.9300
C112 H11A 0.9600
C112 H11B 0.9600
C112 H11C 0.9600
C113 C114 1.375(17)
C113 C118 1.379(16)
C114 H114 0.9300
C114 C115 1.402(17)
C115 H115 0.9300
C115 C116 1.371(19)
C116 C117 1.38(2)
C116 C119 1.534(19)
C117 H117 0.9300
C117 C118 1.373(18)
C118 H118 0.9300
C119 H11D 0.9600
C119 H11E 0.9600
C119 H11F 0.9600
C120 C121 1.371(16)
C120 C125 1.395(15)
C121 H121 0.9300
C121 C122 1.412(17)
C122 H122 0.9300
C122 C123 1.40(2)
C123 C124 1.39(2)
C123 C126 1.499(18)
C124 H124 0.9300
C124 C125 1.386(17)
C125 H125 0.9300
C126 H12A 0.9600
C126 H12B 0.9600
C126 H12C 0.9600
C127 C128 1.522(14)
C128 C129 1.399(15)
C128 C133 1.352(15)
C129 H129 0.9300
C129 C130 1.404(16)
C130 H130 0.9300
C130 C131 1.388(17)
C131 H131 0.9300
C131 C132 1.388(16)
C132 C133 1.414(14)
C132 C135 1.445(16)
C134 C135 1.389(15)
C134 C139 1.380(15)
C135 C136 1.394(16)
C136 H136 0.9300
C136 C137 1.394(18)
C137 H137 0.9300
C137 C138 1.372(17)
C138 H138 0.9300
C138 C139 1.420(15)
C139 C140 1.489(15)
C141 C142 1.357(17)
C141 C146 1.391(16)
C142 H142 0.9300
C142 C143 1.40(2)
C143 H143 0.9300
C143 C144 1.40(2)
C144 C145 1.37(2)
C144 C147 1.51(2)
C145 H145 0.9300
C145 C146 1.377(18)
C146 H146 0.9300
C147 H14A 0.9600
C147 H14B 0.9600
C147 H14C 0.9600
C148 C149 1.425(16)
C148 C153 1.413(17)
C149 H149 0.9300
C149 C150 1.352(19)
C150 H150 0.9300
C150 C151 1.39(2)
C151 C152 1.35(2)
C151 C154 1.52(2)
C152 H152 0.9300
C152 C153 1.375(19)
C153 H153 0.9300
C154 H15A 0.9600
C154 H15B 0.9600
C154 H15C 0.9600
C155 C156 1.376(16)
C155 C160 1.392(15)
C156 H156 0.9300
C156 C157 1.411(17)
C157 H157 0.9300
C157 C158 1.376(19)
C158 C159 1.40(2)
C158 C161 1.499(18)
C159 H159 0.9300
C159 C160 1.386(17)
C160 H160 0.9300
C161 H16A 0.9600
C161 H16B 0.9600
C161 H16C 0.9600
C162 C163 1.402(18)
C162 C167 1.395(17)
C163 H163 0.9300
C163 C164 1.36(2)
C164 H164 0.9300
C164 C165 1.37(2)
C165 C166 1.38(2)
C165 C168 1.541(19)
C166 H166 0.9300
C166 C167 1.418(18)
C167 H167 0.9300
C168 H16D 0.9600
C168 H16E 0.9600
C168 H16F 0.9600
C169 H16G 0.9700
C169 H16H 0.9700
C169 H16I 0.9700
C169 H16J 0.9700
C169 C248 1.40(4)
C169 C170 1.37(3)
C172 H17A 0.9700
C172 H17B 0.9700
C172 H17C 0.9700
C172 H17D 0.9700
C172 C249 1.64(4)
C172 C171 1.36(3)
C173 H17E 0.9700
C173 H17F 0.9700
C173 H17G 0.9700
C173 H17H 0.9700
C173 C250 1.59(6)
C173 C174 1.48(3)
C176 H17K 0.9700
C176 H17L 0.9700
C176 H17I 0.9700
C176 H17J 0.9700
C176 C251 1.33(6)
C176 C175 1.57(3)
C177 H17M 0.9700
C177 H17N 0.9700
C177 C178 1.50(2)
C178 H17O 0.9700
C178 H17P 0.9700
C178 C179 1.55(2)
C179 H17Q 0.9700
C179 H17R 0.9700
C179 C180 1.43(2)
C180 H18A 0.9700
C180 H18B 0.9700
C181 H18E 0.9700
C181 H18F 0.9700
C181 H18C 0.9700
C181 H18D 0.9700
C181 C252 1.59(6)
C181 C182 1.46(5)
C184 H18G 0.9700
C184 H18H 0.9700
C184 C253 1.44(2)
C253 H25C 0.9700
C253 H25D 0.9700
C253 H25A 0.9700
C253 H25B 0.9700
C253 C252 1.35(6)
C253 C182 1.49(6)
C248 H24A 0.9700
C248 H24B 0.9700
C248 C249 1.42(6)
C249 H24C 0.9700
C249 H24D 0.9700
C250 H25E 0.9700
C250 H25F 0.9700
C250 C251 1.74(9)
C251 H25G 0.9700
C251 H25H 0.9700
C252 H25I 0.9700
C252 H25J 0.9700
C261 H26A 0.9600
C261 H26B 0.9600
C261 H26C 0.9600
C261 C262 1.46(4)
C262 C263 1.44(3)
C262 C267 1.39(3)
C263 H263 0.9300
C263 C264 1.42(3)
C264 H264 0.9300
C264 C265 1.41(3)
C265 H265 0.9300
C265 C266 1.40(3)
C266 H266 0.9300
C266 C267 1.41(3)
C267 H267 0.9300
C275 H27A 0.9600
C275 H27B 0.9600
C275 H27C 0.9600
C275 C276 1.50(4)
C276 C277 1.40(4)
C276 C281 1.39(4)
C277 H277 0.9300
C277 C278 1.40(4)
C278 H278 0.9300
C278 C279 1.40(4)
C279 H279 0.9300
C279 C280 1.39(4)
C280 H280 0.9300
C280 C281 1.39(4)
C281 H281 0.9300
C185 H18K 0.9600
C185 H18L 0.9600
C185 H18M 0.9600
C185 C186 1.40(3)
C186 C187 1.32(3)
C186 C191 1.31(2)
C187 H187 0.9300
C187 C188 1.32(3)
C188 H188 0.9300
C188 C189 1.40(4)
C189 H189 0.9300
C189 C190 1.32(4)
C190 H190 0.9300
C190 C191 1.34(3)
C191 H191 0.9300
C282 H28D 0.9600
C282 H28E 0.9600
C282 H28F 0.9600
C282 C283 1.52(4)
C283 C284 1.27(4)
C283 C288 1.27(4)
C284 H284 0.9300
C284 C285 1.26(4)
C285 H285 0.9300
C285 C286 1.27(4)
C286 H286 0.9300
C286 C287 1.27(4)
C287 H287 0.9300
C287 C288 1.26(5)
C288 H288 0.9300
C192 H19A 0.9600
C192 H19B 0.9600
C192 H19C 0.9600
C192 C193 1.53(3)
C193 C194 1.33(3)
C193 C198 1.35(3)
C194 H194 0.9300
C194 C195 1.48(3)
C195 H195 0.9300
C195 C196 1.32(3)
C196 H196 0.9300
C196 C197 1.33(3)
C197 H197 0.9300
C197 C198 1.32(3)
C198 H198 0.9300
C268 H26D 0.9600
C268 H26E 0.9600
C268 H26F 0.9600
C268 C269 1.49(4)
C269 C270 1.3900
C269 C274 1.3900
C270 H270 0.9300
C270 C271 1.3900
C271 H271 0.9300
C271 C272 1.3900
C272 H272 0.9300
C272 C273 1.3900
C273 H273 0.9300
C273 C274 1.3900
C274 H274 0.9300
C199 H19D 0.9600
C199 H19E 0.9600
C199 H19F 0.9600
C199 C200 1.48(3)
C200 C201 1.29(2)
C200 C205 1.38(2)
C201 H201 0.9300
C201 C202 1.40(2)
C202 H202 0.9300
C202 C203 1.56(4)
C203 H203 0.9300
C203 C204 1.31(3)
C204 H204 0.9300
C204 C205 1.40(2)
C205 H205 0.9300
C206 H20A 0.9600
C206 H20B 0.9600
C206 H20C 0.9600
C206 C207 1.42(3)
C207 C208 1.42(3)
C207 C212 1.32(2)
C208 H208 0.9300
C208 C209 1.34(3)
C209 H209 0.9300
C209 C210 1.38(4)
C210 H210 0.9300
C210 C211 1.33(4)
C211 H211 0.9300
C211 C212 1.35(3)
C212 H212 0.9300
C254 H25K 0.9600
C254 H25L 0.9600
C254 H25M 0.9600
C254 C255 1.43(3)
C255 C256 1.30(3)
C255 C260 1.27(3)
C256 H256 0.9300
C256 C257 1.30(3)
C257 H257 0.9300
C257 C258 1.29(3)
C258 H258 0.9300
C258 C259 1.31(3)
C259 H259 0.9300
C259 C260 1.31(3)
C260 H260 0.9300
C213 H21D 0.9600
C213 H21E 0.9600
C213 H21F 0.9600
C213 C214 1.40(4)
C239 H239 0.9300
C239 C238 1.50(5)
C239 C240 1.35(3)
C175 H17S 0.9700
C175 H17T 0.9700
C175 C174 1.52(4)
C170 H17U 0.9700
C170 H17V 0.9700
C170 C171 1.62(3)
C243 H243 0.9300
C243 C242 1.41(3)
C243 C244 1.37(3)
C174 H17W 0.9700
C174 H17X 0.9700
C237 H237 0.9300
C237 C236 1.34(3)
C237 C238 1.26(4)
C241 H24E 0.9600
C241 H24F 0.9600
C241 H24G 0.9600
C241 C242 1.38(7)
C231 H231 0.9300
C231 C232 1.3900
C231 C230 1.3900
C232 H232 0.9300
C232 C233 1.3900
C233 H233 0.9300
C233 C228 1.3900
C228 C229 1.3900
C228 C227 1.42(4)
C229 H229 0.9300
C229 C230 1.3900
C230 H230 0.9300
C245 H245 0.9300
C245 C244 1.40(3)
C245 C246 1.41(3)
C182 H18I 0.9700
C182 H18J 0.9700
C235 C234 1.46(3)
C235 C236 1.36(3)
C235 C240 1.33(3)
C171 H17Y 0.9700
C171 H 0.9700
C216 H216 0.9300
C216 C217 1.48(3)
C216 C215 1.49(3)
C217 H217 0.9300
C217 C218 1.47(4)
C234 H23A 0.9600
C234 H23B 0.9600
C234 H23C 0.9600
C218 H218 0.9300
C218 C219 1.49(3)
C236 H236 0.9300
C219 H219 0.9300
C219 C214 1.42(3)
C238 H238 0.9300
C220 H22D 0.9600
C220 H22E 0.9600
C220 H22F 0.9600
C220 C221 1.42(4)
C240 H240 0.9300
C221 C222 1.32(3)
C221 C226 1.31(3)
C242 C247 1.40(4)
C222 H222 0.9300
C222 C223 1.28(3)
C244 H244 0.9300
C223 H223 0.9300
C223 C224 1.27(3)
C246 H246 0.9300
C246 C247 1.41(4)
C224 H224 0.9300
C224 C225 1.32(3)
C214 C215 1.48(4)
C225 H225 0.9300
C225 C226 1.30(3)
C215 H215 0.9300
C226 H226 0.9300
C227 H22A 0.9600
C227 H22B 0.9600
C227 H22C 0.9600
C247 H247 0.9300

loop_
_geom_torsion_atom_site_label_1
_geom_torsion_atom_site_label_2
_geom_torsion_atom_site_label_3
_geom_torsion_atom_site_label_4
_geom_torsion
La1 O1 C169 C248 -168(2)
La1 O1 C169 C170 129.9(15)
La1 O1 C172 C249 178(2)
La1 O1 C172 C171 -137(2)
La1 N1 C1 N2 -8.3(10)
La1 N1 C1 C2 173.4(9)
La1 N1 C15 C16 131.7(11)
La1 N1 C15 C20 -42.7(17)
La1 N2 C1 N1 8.3(10)
La1 N2 C1 C2 -173.5(10)
La1 N2 C22 C23 110.6(13)
La1 N2 C22 C27 -65.8(15)
La1 N15 C140 N16 15.2(10)
La1 N15 C140 C139 -164.3(9)
La1 N15 C155 C156 39.7(17)
La1 N15 C155 C160 -132.5(11)
La1 N16 C140 N15 -14.9(10)
La1 N16 C140 C139 164.6(9)
La1 N16 C162 C163 86.2(15)
La1 N16 C162 C167 -92.5(14)
La2 O2 C173 C250 -178(2)
La2 O2 C173 C174 -132.3(16)
La2 O2 C176 C251 137(3)
La2 O2 C176 C175 154(2)
La2 N3 C14 N4 -12.5(10)
La2 N3 C14 C13 162.7(9)
La2 N3 C29 C30 -39.3(19)
La2 N3 C29 C34 134.2(11)
La2 N4 C14 N3 12.3(10)
La2 N4 C14 C13 -162.8(9)
La2 N4 C36 C37 99.0(14)
La2 N4 C36 C41 -78.5(16)
La2 N5 C43 N6 -7.2(10)
La2 N5 C43 C44 172.1(9)
La2 N5 C57 C58 61.4(16)
La2 N5 C57 C62 -113.5(12)
La2 N6 C43 N5 7.3(10)
La2 N6 C43 C44 -172.0(9)
La2 N6 C64 C65 41.6(16)
La2 N6 C64 C69 -132.0(11)
La3 O3 C177 C178 -144.4(12)
La3 O3 C180 C179 130.5(12)
La3 N7 C56 N8 14.5(10)
La3 N7 C56 C55 -163.2(9)
La3 N7 C71 C72 40.5(18)
La3 N7 C71 C76 -131.3(11)
La3 N8 C56 N7 -14.0(10)
La3 N8 C56 C55 163.6(9)
La3 N8 C78 C79 77.2(16)
La3 N8 C78 C83 -99.0(13)
La3 N9 C85 N10 7.1(9)
La3 N9 C85 C86 -173.3(9)
La3 N9 C99 C100 -62.6(14)
La3 N9 C99 C104 113.7(12)
La3 N10 C85 N9 -7.2(10)
La3 N10 C85 C86 173.1(8)
La3 N10 C106 C107 133.0(10)
La3 N10 C106 C111 -38.9(15)
La4 O4 C181 C252 -169(3)
La4 O4 C181 C182 160(3)
La4 O4 C184 C253 172.2(14)
La4 N11 C98 N12 12.7(9)
La4 N11 C98 C97 -163.5(9)
La4 N11 C113 C114 94.2(14)
La4 N11 C113 C118 -83.1(14)
La4 N12 C98 N11 -13.2(10)
La4 N12 C98 C97 163.1(8)
La4 N12 C120 C121 125.2(12)
La4 N12 C120 C125 -46.8(16)
La4 N13 C127 N14 -7.9(10)
La4 N13 C127 C128 171.8(9)
La4 N13 C141 C142 59.8(16)
La4 N13 C141 C146 -115.5(12)
La4 N14 C127 N13 8.1(10)
La4 N14 C127 C128 -171.6(8)
La4 N14 C148 C149 41.3(16)
La4 N14 C148 C153 -133.5(11)
O1 C169 C248 C249 -22(4)
O1 C169 C170 C171 27(3)
O1 C172 C249 C248 12(5)
O1 C172 C171 C170 -5(4)
O2 C173 C250 C251 42(4)
O2 C173 C174 C175 -35(3)
O2 C176 C251 C250 45(4)
O2 C176 C175 C174 -16(4)
O3 C177 C178 C179 7(2)
O4 C181 C252 C253 -22(5)
O4 C181 C182 C253 29(4)
O4 C184 C253 C252 5(4)
O4 C184 C253 C182 37(3)
O5 C8 C9 C6 -0.4(13)
O5 C8 C9 C10 -178.2(11)
O5 C8 C13 C12 177.0(10)
O5 C8 C13 C14 -1.0(16)
O6 C50 C51 C48 0.3(13)
O6 C50 C51 C52 179.2(10)
O6 C50 C55 C54 -179.1(10)
O6 C50 C55 C56 6.3(16)
O7 C92 C93 C90 -0.2(12)
O7 C92 C93 C94 -177.9(10)
O7 C92 C97 C96 177.7(10)
O7 C92 C97 C98 -0.7(16)
O8 C134 C135 C132 -1.1(13)
O8 C134 C135 C136 178.4(10)
O8 C134 C139 C138 -177.7(10)
O8 C134 C139 C140 1.7(17)
N1 C1 C2 C3 118.7(13)
N1 C1 C2 C7 -61.6(16)
N1 C15 C16 C17 -176.2(12)
N1 C15 C20 C19 177.4(13)
N2 C1 C2 C3 -59.4(18)
N2 C1 C2 C7 120.3(13)
N2 C22 C23 C24 -177.4(12)
N2 C22 C27 C26 178.7(14)
N3 C29 C30 C31 174.4(13)
N3 C29 C34 C33 -174.9(11)
N4 C36 C37 C38 179.4(12)
N4 C36 C41 C40 179.5(13)
N5 C43 C44 C45 55.4(16)
N5 C43 C44 C49 -122.0(12)
N5 C57 C58 C59 -175.0(14)
N5 C57 C62 C61 175.3(12)
N6 C43 C44 C45 -125.4(13)
N6 C43 C44 C49 57.2(16)
N6 C64 C65 C66 -173.7(12)
N6 C64 C69 C68 172.9(12)
N7 C71 C72 C73 -174.8(12)
N7 C71 C76 C75 175.1(12)
N8 C78 C79 C80 -178.3(13)
N8 C78 C83 C82 -179.7(10)
N9 C85 C86 C87 -61.6(16)
N9 C85 C86 C91 122.4(12)
N9 C99 C100 C101 174.6(12)
N9 C99 C104 C103 -177.5(12)
N10 C85 C86 C87 118.0(13)
N10 C85 C86 C91 -57.9(15)
N10 C106 C107 C108 -174.5(11)
N10 C106 C111 C110 175.9(12)
N11 C113 C114 C115 177.5(11)
N11 C113 C118 C117 -176.6(12)
N12 C120 C121 C122 -174.7(11)
N12 C120 C125 C124 173.1(12)
N13 C127 C128 C129 57.8(16)
N13 C127 C128 C133 -125.6(12)
N13 C141 C142 C143 -173.6(14)
N13 C141 C146 C145 172.4(13)
N14 C127 C128 C129 -122.4(12)
N14 C127 C128 C133 54.2(15)
N14 C148 C149 C150 -173.3(12)
N14 C148 C153 C152 175.3(12)
N15 C155 C156 C157 -172.9(11)
N15 C155 C160 C159 173.6(12)
N16 C162 C163 C164 179.8(13)
N16 C162 C167 C166 179.5(10)
C1 N1 C15 C16 -41.3(18)
C1 N1 C15 C20 144.3(12)
C1 N2 C22 C23 -39.2(17)
C1 N2 C22 C27 144.4(12)
C1 C2 C3 C4 -177.0(12)
C1 C2 C7 O5 -3.1(18)
C1 C2 C7 C6 175.8(11)
C2 C3 C4 C5 0(2)
C3 C2 C7 O5 176.7(11)
C3 C2 C7 C6 -4.5(18)
C3 C4 C5 C6 -3(2)
C4 C5 C6 C7 2(2)
C4 C5 C6 C9 -177.3(14)
C5 C6 C7 O5 -178.8(11)
C5 C6 C7 C2 2(2)
C5 C6 C9 C8 179.0(15)
C5 C6 C9 C10 -4(3)
C6 C9 C10 C11 -176.5(14)
C7 O5 C8 C9 0.6(12)
C7 O5 C8 C13 179.5(10)
C7 C2 C3 C4 3.3(19)
C7 C6 C9 C8 0.1(13)
C7 C6 C9 C10 177.1(15)
C8 O5 C7 C2 178.4(11)
C8 O5 C7 C6 -0.6(12)
C8 C9 C10 C11 0(2)
C8 C13 C14 La2 17(4)
C8 C13 C14 N3 -64.0(15)
C8 C13 C14 N4 111.0(12)
C9 C6 C7 O5 0.3(13)
C9 C6 C7 C2 -178.7(12)
C9 C8 C13 C12 -4.2(17)
C9 C8 C13 C14 177.8(11)
C9 C10 C11 C12 -2(2)
C10 C11 C12 C13 0(2)
C11 C12 C13 C8 2.5(18)
C11 C12 C13 C14 -179.7(12)
C12 C13 C14 La2 -160(2)
C12 C13 C14 N3 118.3(13)
C12 C13 C14 N4 -66.7(16)
C13 C8 C9 C6 -179.3(11)
C13 C8 C9 C10 2.9(18)
C14 N3 C29 C30 132.6(13)
C14 N3 C29 C34 -53.9(17)
C14 N4 C36 C37 -55.8(17)
C14 N4 C36 C41 126.7(13)
C15 N1 C1 La1 175.2(12)
C15 N1 C1 N2 166.9(10)
C15 N1 C1 C2 -11.4(17)
C15 C16 C17 C18 -1(2)
C16 C15 C20 C19 3(2)
C16 C17 C18 C19 2(2)
C16 C17 C18 C21 178.9(15)
C17 C18 C19 C20 -1(2)
C18 C19 C20 C15 -1(2)
C20 C15 C16 C17 -1.7(19)
C21 C18 C19 C20 -178.2(15)
C22 N2 C1 La1 160.0(11)
C22 N2 C1 N1 168.2(10)
C22 N2 C1 C2 -13.5(17)
C22 C23 C24 C25 -2(2)
C23 C22 C27 C26 2(2)
C23 C24 C25 C26 4(2)
C23 C24 C25 C28 -176.1(17)
C24 C25 C26 C27 -3(3)
C25 C26 C27 C22 0(3)
C27 C22 C23 C24 -0.9(19)
C28 C25 C26 C27 177.2(18)
C29 N3 C14 La2 -174.9(12)
C29 N3 C14 N4 172.5(10)
C29 N3 C14 C13 -12.2(16)
C29 C30 C31 C32 0(2)
C30 C29 C34 C33 -1.3(18)
C30 C31 C32 C33 0(2)
C30 C31 C32 C35 177.0(17)
C31 C32 C33 C34 0(2)
C32 C33 C34 C29 1(2)
C34 C29 C30 C31 1(2)
C35 C32 C33 C34 -177.9(15)
C36 N4 C14 La2 164.5(12)
C36 N4 C14 N3 176.8(10)
C36 N4 C14 C13 1.7(17)
C36 C37 C38 C39 2(2)
C37 C36 C41 C40 2(2)
C37 C38 C39 C40 0(2)
C37 C38 C39 C42 -179.2(14)
C38 C39 C40 C41 -1(2)
C39 C40 C41 C36 0(2)
C41 C36 C37 C38 -3.0(19)
C42 C39 C40 C41 177.9(15)
C43 N5 C57 C58 -146.3(12)
C43 N5 C57 C62 38.7(17)
C43 N6 C64 C65 -144.8(12)
C43 N6 C64 C69 41.6(18)
C43 C44 C45 C46 -178.0(11)
C43 C44 C49 O6 -0.5(16)
C43 C44 C49 C48 177.3(10)
C44 C45 C46 C47 2(2)
C45 C44 C49 O6 -178.2(10)
C45 C44 C49 C48 -0.3(16)
C45 C46 C47 C48 -2(2)
C46 C47 C48 C49 1.4(18)
C46 C47 C48 C51 178.2(13)
C47 C48 C49 O6 177.9(10)
C47 C48 C49 C44 -0.2(17)
C47 C48 C51 C50 -177.3(14)
C47 C48 C51 C52 4(3)
C48 C51 C52 C53 179.2(13)
C49 O6 C50 C51 -0.2(12)
C49 O6 C50 C55 -179.3(10)
C49 C44 C45 C46 -0.4(17)
C49 C48 C51 C50 -0.3(12)
C49 C48 C51 C52 -178.9(14)
C50 O6 C49 C44 178.2(10)
C50 O6 C49 C48 0.0(11)
C50 C51 C52 C53 0.7(19)
C50 C55 C56 La3 -10(4)
C50 C55 C56 N7 67.9(15)
C50 C55 C56 N8 -109.6(13)
C51 C48 C49 O6 0.1(12)
C51 C48 C49 C44 -177.9(10)
C51 C50 C55 C54 2.0(17)
C51 C50 C55 C56 -172.7(10)
C51 C52 C53 C54 0(2)
C52 C53 C54 C55 0(2)
C53 C54 C55 C50 -1.3(17)
C53 C54 C55 C56 173.1(11)
C54 C55 C56 La3 176(2)
C54 C55 C56 N7 -106.4(14)
C54 C55 C56 N8 76.1(16)
C55 C50 C51 C48 179.4(10)
C55 C50 C51 C52 -1.7(17)
C56 N7 C71 C72 -122.6(12)
C56 N7 C71 C76 65.7(15)
C56 N8 C78 C79 -129.3(12)
C56 N8 C78 C83 54.5(15)
C57 N5 C43 La2 -161.0(12)
C57 N5 C43 N6 -168.2(10)
C57 N5 C43 C44 11.1(17)
C57 C58 C59 C60 -2(3)
C58 C57 C62 C61 0.3(19)
C58 C59 C60 C61 3(3)
C58 C59 C60 C63 -179.4(19)
C59 C60 C61 C62 -3(3)
C60 C61 C62 C57 1(2)
C62 C57 C58 C59 0(2)
C63 C60 C61 C62 179.9(19)
C64 N6 C43 La2 -175.4(13)
C64 N6 C43 N5 -168.1(11)
C64 N6 C43 C44 12.6(18)
C64 C65 C66 C67 1(2)
C65 C64 C69 C68 -0.9(18)
C65 C66 C67 C68 -2(2)
C65 C66 C67 C70 177.5(14)
C66 C67 C68 C69 1(2)
C67 C68 C69 C64 0(2)
C69 C64 C65 C66 0.5(18)
C70 C67 C68 C69 -177.9(13)
C71 N7 C56 La3 169.5(12)
C71 N7 C56 N8 -176.0(10)
C71 N7 C56 C55 6.3(16)
C71 C72 C73 C74 0(2)
C72 C71 C76 C75 3.2(18)
C72 C73 C74 C75 3(2)
C72 C73 C74 C77 -177.6(13)
C73 C74 C75 C76 -2(2)
C74 C75 C76 C71 -1(2)
C76 C71 C72 C73 -2.7(18)
C77 C74 C75 C76 178.1(13)
C78 N8 C56 La3 -163.8(11)
C78 N8 C56 N7 -177.8(10)
C78 N8 C56 C55 -0.2(17)
C78 C79 C80 C81 -2(3)
C79 C78 C83 C82 4.2(17)
C79 C80 C81 C82 3(3)
C79 C80 C81 C84 -178.5(16)
C80 C81 C82 C83 -1(2)
C81 C82 C83 C78 -3(2)
C83 C78 C79 C80 -2(2)
C84 C81 C82 C83 -179.2(13)
C85 N9 C99 C100 146.3(11)
C85 N9 C99 C104 -37.3(17)
C85 N10 C106 C107 -40.0(17)
C85 N10 C106 C111 148.1(11)
C85 C86 C87 C88 -172.2(12)
C85 C86 C91 O7 -8.7(17)
C85 C86 C91 C90 174.4(11)
C86 C87 C88 C89 -3(2)
C87 C86 C91 O7 174.9(10)
C87 C86 C91 C90 -2.0(17)
C87 C88 C89 C90 -1(2)
C88 C89 C90 C91 2.9(18)
C88 C89 C90 C93 -178.2(14)
C89 C90 C91 O7 -178.7(10)
C89 C90 C91 C86 -1.5(18)
C89 C90 C93 C92 179.9(14)
C89 C90 C93 C94 -3(3)
C90 C93 C94 C95 -178.3(13)
C91 O7 C92 C93 1.4(11)
C91 O7 C92 C97 -178.4(10)
C91 C86 C87 C88 4.0(18)
C91 C90 C93 C92 -1.1(12)
C91 C90 C93 C94 176.1(13)
C92 O7 C91 C86 -179.4(10)
C92 O7 C91 C90 -2.2(12)
C92 C93 C94 C95 -1.3(17)
C92 C97 C98 La4 16(4)
C92 C97 C98 N11 110.6(12)
C92 C97 C98 N12 -65.4(15)
C93 C90 C91 O7 2.1(12)
C93 C90 C91 C86 179.3(11)
C93 C92 C97 C96 -2.1(16)
C93 C92 C97 C98 179.6(10)
C93 C94 C95 C96 1.2(19)
C94 C95 C96 C97 -1.5(19)
C95 C96 C97 C92 1.9(16)
C95 C96 C97 C98 -179.8(11)
C96 C97 C98 La4 -163(2)
C96 C97 C98 N11 -67.7(15)
C96 C97 C98 N12 116.4(12)
C97 C92 C93 C90 179.6(10)
C97 C92 C93 C94 1.9(17)
C98 N11 C113 C114 -57.8(15)
C98 N11 C113 C118 124.9(12)
C98 N12 C120 C121 -61.9(16)
C98 N12 C120 C125 126.1(12)
C99 N9 C85 La3 159.9(12)
C99 N9 C85 N10 166.9(10)
C99 N9 C85 C86 -13.4(16)
C99 C100 C101 C102 3(2)
C100 C99 C104 C103 -1.2(19)
C100 C101 C102 C103 -1(2)
C100 C101 C102 C105 176.9(15)
C101 C102 C103 C104 -2(2)
C102 C103 C104 C99 3(2)
C104 C99 C100 C101 -1.9(18)
C105 C102 C103 C104 -179.9(15)
C106 N10 C85 La3 175.2(12)
C106 N10 C85 N9 167.9(10)
C106 N10 C85 C86 -11.8(16)
C106 C107 C108 C109 1(2)
C107 C106 C111 C110 3.2(19)
C107 C108 C109 C110 0(2)
C107 C108 C109 C112 178.1(13)
C108 C109 C110 C111 1(2)
C109 C110 C111 C106 -2(2)
C111 C106 C107 C108 -2.4(18)
C112 C109 C110 C111 -177.2(14)
C113 N11 C98 La4 163.2(10)
C113 N11 C98 N12 175.9(9)
C113 N11 C98 C97 -0.4(15)
C113 C114 C115 C116 1(2)
C114 C113 C118 C117 6(2)
C114 C115 C116 C117 3(2)
C114 C115 C116 C119 -179.5(14)
C115 C116 C117 C118 -2(2)
C116 C117 C118 C113 -2(2)
C118 C113 C114 C115 -5.2(18)
C119 C116 C117 C118 -179.8(15)
C120 N12 C98 La4 -175.4(12)
C120 N12 C98 N11 171.4(9)
C120 N12 C98 C97 -12.3(16)
C120 C121 C122 C123 4(2)
C121 C120 C125 C124 0.7(18)
C121 C122 C123 C124 -2(2)
C121 C122 C123 C126 -178.6(14)
C122 C123 C124 C125 1(2)
C123 C124 C125 C120 0(2)
C125 C120 C121 C122 -2.6(18)
C126 C123 C124 C125 176.5(15)
C127 N13 C141 C142 -149.0(12)
C127 N13 C141 C146 35.7(18)
C127 N14 C148 C149 -151.6(11)
C127 N14 C148 C153 33.6(19)
C127 C128 C129 C130 173.1(11)
C127 C128 C133 O8 6.6(17)
C127 C128 C133 C132 -173.7(11)
C128 C129 C130 C131 3(2)
C129 C128 C133 O8 -176.6(10)
C129 C128 C133 C132 3.1(17)
C129 C130 C131 C132 -1(2)
C130 C131 C132 C133 0.7(18)
C130 C131 C132 C135 179.2(13)
C131 C132 C133 O8 178.1(10)
C131 C132 C133 C128 -1.7(18)
C131 C132 C135 C134 -177.5(14)
C131 C132 C135 C136 3(3)
C132 C135 C136 C137 -178.2(13)
C133 O8 C134 C135 0.6(12)
C133 O8 C134 C139 -178.5(10)
C133 C128 C129 C130 -3.7(18)
C133 C132 C135 C134 1.2(13)
C133 C132 C135 C136 -178.2(14)
C134 O8 C133 C128 179.9(10)
C134 O8 C133 C132 0.2(12)
C134 C135 C136 C137 2.5(18)
C134 C139 C140 La1 -14(4)
C134 C139 C140 N15 64.8(15)
C134 C139 C140 N16 -114.7(13)
C135 C132 C133 O8 -0.9(13)
C135 C132 C133 C128 179.4(11)
C135 C134 C139 C138 3.3(17)
C135 C134 C139 C140 -177.3(11)
C135 C136 C137 C138 -4(2)
C136 C137 C138 C139 5(2)
C137 C138 C139 C134 -4.5(18)
C137 C138 C139 C140 176.2(12)
C138 C139 C140 La1 165(3)
C138 C139 C140 N15 -115.9(13)
C138 C139 C140 N16 64.6(16)
C139 C134 C135 C132 178.0(11)
C139 C134 C135 C136 -2.5(18)
C140 N15 C155 C156 -128.9(12)
C140 N15 C155 C160 58.9(16)
C140 N16 C162 C163 -126.5(13)
C140 N16 C162 C167 54.9(16)
C141 N13 C127 La4 -159.7(12)
C141 N13 C127 N14 -167.6(10)
C141 N13 C127 C128 12.1(17)
C141 C142 C143 C144 -2(3)
C142 C141 C146 C145 -3(2)
C142 C143 C144 C145 2(3)
C142 C143 C144 C147 178.6(18)
C143 C144 C145 C146 -3(3)
C144 C145 C146 C141 3(2)
C146 C141 C142 C143 2(2)
C147 C144 C145 C146 -179.5(17)
C148 N14 C127 La4 -170.9(13)
C148 N14 C127 N13 -162.8(10)
C148 N14 C127 C128 17.5(17)
C148 C149 C150 C151 -4(2)
C149 C148 C153 C152 0.5(19)
C149 C150 C151 C152 2(2)
C149 C150 C151 C154 -179.4(15)
C150 C151 C152 C153 0(2)
C151 C152 C153 C148 -2(2)
C153 C148 C149 C150 2.0(19)
C154 C151 C152 C153 -177.8(15)
C155 N15 C140 La1 172.9(12)
C155 N15 C140 N16 -171.9(10)
C155 N15 C140 C139 8.6(16)
C155 C156 C157 C158 -3(2)
C156 C155 C160 C159 1.2(19)
C156 C157 C158 C159 4(2)
C156 C157 C158 C161 -176.5(14)
C157 C158 C159 C160 -3(2)
C158 C159 C160 C155 1(2)
C160 C155 C156 C157 -0.2(18)
C161 C158 C159 C160 177.4(15)
C162 N16 C140 La1 -159.3(12)
C162 N16 C140 N15 -174.2(10)
C162 N16 C140 C139 5.3(17)
C162 C163 C164 C165 0(2)
C163 C162 C167 C166 0.9(17)
C163 C164 C165 C166 2(2)
C163 C164 C165 C168 -178.2(15)
C164 C165 C166 C167 -2(2)
C165 C166 C167 C162 1.1(19)
C167 C162 C163 C164 -2(2)
C168 C165 C166 C167 177.6(12)
C169 O1 C172 C249 -24(3)
C169 O1 C172 C171 21(3)
C169 C248 C249 C172 5(5)
C169 C170 C171 C172 -14(4)
C172 O1 C169 C248 32(2)
C172 O1 C169 C170 -31(2)
C173 O2 C176 C251 -23(4)
C173 O2 C176 C175 -6(3)
C173 C250 C251 C176 -51(4)
C176 O2 C173 C250 -17(3)
C176 O2 C173 C174 28(2)
C176 C175 C174 C173 30(4)
C177 O3 C180 C179 -27.5(18)
C177 C178 C179 C180 -23(2)
C178 C179 C180 O3 31(2)
C180 O3 C177 C178 11.6(18)
C181 O4 C184 C253 -20(2)
C184 O4 C181 C252 25(3)
C184 O4 C181 C182 -6(3)
C184 C253 C252 C181 10(6)
C184 C253 C182 C181 -41(4)
C261 C262 C263 C264 179(4)
C261 C262 C267 C266 -175(4)
C262 C263 C264 C265 3(8)
C263 C262 C267 C266 7(7)
C263 C264 C265 C266 -6(9)
C264 C265 C266 C267 9(9)
C265 C266 C267 C262 -10(9)
C267 C262 C263 C264 -3(5)
C275 C276 C277 C278 -179(4)
C275 C276 C281 C280 -180(4)
C276 C277 C278 C279 -1(9)
C277 C276 C281 C280 1(7)
C277 C278 C279 C280 2(10)
C278 C279 C280 C281 -1(9)
C279 C280 C281 C276 -1(9)
C281 C276 C277 C278 0(6)
C185 C186 C187 C188 173(3)
C185 C186 C191 C190 -177(2)
C186 C187 C188 C189 13(5)
C187 C186 C191 C190 1(4)
C187 C188 C189 C190 -15(5)
C188 C189 C190 C191 11(5)
C189 C190 C191 C186 -5(5)
C191 C186 C187 C188 -5(4)
C282 C283 C284 C285 -174(6)
C282 C283 C288 C287 -179(8)
C283 C284 C285 C286 -13(11)
C284 C283 C288 C287 2(12)
C284 C285 C286 C287 15(14)
C285 C286 C287 C288 -9(16)
C286 C287 C288 C283 0(16)
C288 C283 C284 C285 5(8)
C192 C193 C194 C195 -178(2)
C192 C193 C198 C197 179(3)
C193 C194 C195 C196 3(4)
C194 C193 C198 C197 3(4)
C194 C195 C196 C197 -3(5)
C195 C196 C197 C198 3(5)
C196 C197 C198 C193 -3(4)
C198 C193 C194 C195 -3(4)
C268 C269 C270 C271 -179.4(17)
C268 C269 C274 C273 179.4(17)
C269 C270 C271 C272 0.0
C270 C269 C274 C273 0.0
C270 C271 C272 C273 0.0
C271 C272 C273 C274 0.0
C272 C273 C274 C269 0.0
C274 C269 C270 C271 0.0
C199 C200 C201 C202 179(3)
C199 C200 C205 C204 -180(2)
C200 C201 C202 C203 3(4)
C201 C200 C205 C204 -2(4)
C201 C202 C203 C204 -6(4)
C202 C203 C204 C205 6(5)
C203 C204 C205 C200 -2(5)
C205 C200 C201 C202 1(4)
C206 C207 C208 C209 -176(3)
C206 C207 C212 C211 179(3)
C207 C208 C209 C210 -2(5)
C208 C207 C212 C211 -3(5)
C208 C209 C210 C211 -5(7)
C209 C210 C211 C212 8(6)
C210 C211 C212 C207 -4(6)
C212 C207 C208 C209 6(4)
C254 C255 C256 C257 -178(3)
C254 C255 C260 C259 178(3)
C255 C256 C257 C258 -7(8)
C256 C255 C260 C259 0(6)
C256 C257 C258 C259 13(10)
C257 C258 C259 C260 -11(8)
C258 C259 C260 C255 6(7)
C260 C255 C256 C257 0(5)
C213 C214 C215 C216 178(2)
C243 C242 C247 C246 1(6)
C241 C242 C247 C246 -179(6)
C231 C232 C233 C228 0.0
C232 C231 C230 C229 0.0
C232 C233 C228 C229 0.0
C232 C233 C228 C227 178(3)
C233 C228 C229 C230 0.0
C228 C229 C230 C231 0.0
C230 C231 C232 C233 0.0
C245 C246 C247 C242 -3(7)
C216 C217 C218 C219 -1(3)
C217 C216 C215 C214 2(3)
C217 C218 C219 C214 3(5)
C234 C235 C236 C237 -178(2)
C234 C235 C240 C239 178(2)
C218 C219 C214 C213 180(3)
C218 C219 C214 C215 -2(5)
C236 C237 C238 C239 -1(6)
C236 C235 C240 C239 -3(4)
C219 C214 C215 C216 0(4)
C238 C239 C240 C235 1(4)
C238 C237 C236 C235 -1(5)
C220 C221 C222 C223 -178(4)
C220 C221 C226 C225 -180(5)
C240 C239 C238 C237 1(5)
C240 C235 C236 C237 3(4)
C221 C222 C223 C224 -4(6)
C242 C243 C244 C245 3(5)
C222 C221 C226 C225 1(8)
C222 C223 C224 C225 5(8)
C244 C243 C242 C241 180(7)
C244 C243 C242 C247 -1(4)
C244 C245 C246 C247 6(6)
C223 C224 C225 C226 -3(10)
C246 C245 C244 C243 -5(5)
C224 C225 C226 C221 0(10)
C215 C216 C217 C218 -1(2)
C226 C221 C222 C223 1(6)
C227 C228 C229 C230 -178(4)
